data_4346518
loop_
_publ_author_name
'Osman, Khalid M.'
'Powell, Douglas R.'
'Wehmschulte, Rudolf J.'

_publ_section_title
;
 Synthesis and reactivity of indium(I)
 1-carba-closo-undecachlorododecaborate.
;
_journal_issue 18
_journal_name_full 'Inorganic chemistry'
_journal_page_first 9195
_journal_page_last 9200
_journal_paper_doi 10.1021/acs.inorgchem.5b01629
_journal_volume 54
_journal_year 2015
_chemical_formula_moiety '5.937(C6 H5 Br), 4(C H B11 Cl11), 4In'
_chemical_formula_sum 'C39.62 H33.69 B44 Br5.94 Cl44 In4'
_chemical_formula_weight 3478.96
_space_group_crystal_system triclinic
_space_group_IT_number 2
_space_group_name_Hall '-P 1'
_space_group_name_H-M_alt 'P -1'
_atom_sites_solution_hydrogens geom
_audit_creation_method SHELXL-2014/7
_cell_angle_alpha 105.9143(17)
_cell_angle_beta 94.6438(17)
_cell_angle_gamma 90.319(2)
_cell_formula_units_Z 2
_cell_length_a 10.0115(16)
_cell_length_b 20.330(3)
_cell_length_c 28.620(5)
_cell_measurement_reflns_used 9906
_cell_measurement_temperature 100(2)
_cell_measurement_theta_max 24.58
_cell_measurement_theta_min 2.20
_cell_volume 5581.1(16)
_computing_cell_refinement 'SAINT (Bruker, 2007)'
_computing_data_collection 'APEX2 (Bruker, 2007)'
_computing_data_reduction 'SAINT (Bruker, 2007)'
_computing_molecular_graphics 'XP (Bruker, 2002)'
_computing_publication_material 'SHELXL-2014 (Sheldrick 2014)'
_computing_structure_refinement 'SHELXL-2014 (Sheldrick, 2014)'
_computing_structure_solution 'SHELXS-97 (Sheldrick 2008)'
_diffrn_ambient_temperature 100(2)
_diffrn_measured_fraction_theta_full 0.978
_diffrn_measured_fraction_theta_max 0.909
_diffrn_measurement_device_type 'CCD Bruker APEX'
_diffrn_measurement_method '\f and \w scans'
_diffrn_radiation_type MoK\a
_diffrn_radiation_wavelength 0.71073
_diffrn_reflns_av_R_equivalents 0.0592
_diffrn_reflns_av_unetI/netI 0.0620
_diffrn_reflns_Laue_measured_fraction_full 0.978
_diffrn_reflns_Laue_measured_fraction_max 0.909
_diffrn_reflns_limit_h_max 12
_diffrn_reflns_limit_h_min -12
_diffrn_reflns_limit_k_max 23
_diffrn_reflns_limit_k_min -24
_diffrn_reflns_limit_l_max 35
_diffrn_reflns_limit_l_min 0
_diffrn_reflns_number 94599
_diffrn_reflns_point_group_measured_fraction_full 0.978
_diffrn_reflns_point_group_measured_fraction_max 0.909
_diffrn_reflns_theta_full 25.242
_diffrn_reflns_theta_max 26.095
_diffrn_reflns_theta_min 1.562
_exptl_absorpt_coefficient_mu 4.031
_exptl_absorpt_correction_T_max 0.388
_exptl_absorpt_correction_T_min 0.295
_exptl_absorpt_correction_type multi-scan
_exptl_absorpt_process_details 'TWINABS (Bruker, 2002)'
_exptl_crystal_colour colourless
_exptl_crystal_density_diffrn 2.070
_exptl_crystal_description block
_exptl_crystal_F_000 3286
_exptl_crystal_size_max 0.400
_exptl_crystal_size_mid 0.300
_exptl_crystal_size_min 0.290
_refine_diff_density_max 1.648
_refine_diff_density_min -2.223
_refine_diff_density_rms 0.253
_refine_ls_extinction_method none
_refine_ls_goodness_of_fit_ref 1.007
_refine_ls_hydrogen_treatment constr
_refine_ls_matrix_type full
_refine_ls_number_parameters 1265
_refine_ls_number_reflns 29544
_refine_ls_number_restraints 658
_refine_ls_restrained_S_all 0.997
_refine_ls_R_factor_all 0.1083
_refine_ls_R_factor_gt 0.0874
_refine_ls_shift/su_max 0.040
_refine_ls_shift/su_mean 0.000
_refine_ls_structure_factor_coef Fsqd
_refine_ls_weighting_details 'w=1/[\s^2^(Fo^2^)+(0.1000P)^2^+164.0000P] where P=(Fo^2^+2Fc^2^)/3'
_refine_ls_weighting_scheme calc
_refine_ls_wR_factor_gt 0.2441
_refine_ls_wR_factor_ref 0.2560
_reflns_Friedel_coverage 0.000
_reflns_number_gt 22942
_reflns_number_total 29544
_reflns_threshold_expression 'I > 2\s(I)'
_cod_data_source_file ic5b01629_si_002.cif
_cod_data_source_block compound_2
_cod_database_code 4346518
_shelx_space_group_comment
; 
The symmetry employed for this shelxl refinement is uniquely defined 
by the following loop, which should always be used as a source of 
symmetry information in preference to the above space-group names. 
They are only intended as comments. 
;
_shelx_estimated_absorpt_t_min 0.295
_shelx_estimated_absorpt_t_max 0.388

loop_
_space_group_symop_operation_xyz
'x, y, z'
'-x, -y, -z'

loop_
_atom_site_label
_atom_site_type_symbol
_atom_site_fract_x
_atom_site_fract_y
_atom_site_fract_z
_atom_site_U_iso_or_equiv
_atom_site_adp_type
_atom_site_occupancy
_atom_site_site_symmetry_order
_atom_site_calc_flag
_atom_site_refinement_flags_posn
_atom_site_refinement_flags_adp
_atom_site_refinement_flags_occupancy
_atom_site_disorder_assembly
_atom_site_disorder_group
In1 In 0.94035(12) 0.15447(6) 0.07514(4) 0.0283(3) Uani 1 1 d . . . . .
In2 In 0.75776(13) 0.29108(8) 0.57772(5) 0.0325(3) Uani 1 1 d . . . . .
In3 In 0.92858(14) 0.34554(7) 0.93151(5) 0.0374(3) Uani 1 1 d . . . . .
In4 In 0.2373(12) 0.2095(4) 0.4336(4) 0.0271(14) Uani 0.560(13) 1 d . U P . .
In4' In 0.2289(18) 0.2295(8) 0.4384(7) 0.034(3) Uani 0.377(13) 1 d . . P A 2
In5 In 0.8190(15) 0.6739(8) 0.6854(5) 0.013(4) Uani 0.063(3) 1 d . U P B 2
Br1A Br 0.39264(17) 0.62592(10) 0.00472(6) 0.0282(4) Uani 1 1 d D U . . .
C1A C 0.5392(15) 0.6461(8) 0.0550(5) 0.020(3) Uani 1 1 d D U . . .
C2A C 0.5817(15) 0.5938(8) 0.0734(6) 0.021(3) Uani 1 1 d D U . . .
H2A H 0.5424 0.5491 0.0617 0.025 Uiso 1 1 calc R U . . .
C3A C 0.6867(16) 0.6102(8) 0.1105(6) 0.024(3) Uani 1 1 d D U . . .
H3A H 0.7189 0.5753 0.1245 0.029 Uiso 1 1 calc R U . . .
C4A C 0.7449(15) 0.6748(7) 0.1275(5) 0.021(3) Uani 1 1 d D U . . .
H4A H 0.8153 0.6850 0.1530 0.025 Uiso 1 1 calc R U . . .
C5A C 0.6972(15) 0.7246(8) 0.1062(6) 0.022(3) Uani 1 1 d D U . . .
H5A H 0.7382 0.7691 0.1166 0.027 Uiso 1 1 calc R U . . .
C6A C 0.5919(16) 0.7117(8) 0.0701(6) 0.023(3) Uani 1 1 d D U . . .
H6A H 0.5578 0.7466 0.0565 0.027 Uiso 1 1 calc R U . . .
Br1B Br 0.60606(17) 0.87885(9) 1.01023(6) 0.0308(4) Uani 1 1 d . U . . .
C1B C 0.4895(15) 0.8549(8) 0.9524(6) 0.022(3) Uani 1 1 d . U . . .
C2B C 0.4414(17) 0.7879(8) 0.9339(6) 0.024(3) Uani 1 1 d . U . . .
H2B H 0.4630 0.7546 0.9507 0.029 Uiso 1 1 calc R U . . .
C3B C 0.3621(15) 0.7707(8) 0.8908(6) 0.023(3) Uani 1 1 d . U . . .
H3B H 0.3314 0.7246 0.8770 0.027 Uiso 1 1 calc R U . . .
C4B C 0.3261(16) 0.8193(8) 0.8669(6) 0.025(3) Uani 1 1 d . U . . .
H4B H 0.2704 0.8067 0.8372 0.031 Uiso 1 1 calc R U . . .
C5B C 0.3711(16) 0.8863(9) 0.8863(6) 0.027(3) Uani 1 1 d . U . . .
H5B H 0.3459 0.9197 0.8699 0.032 Uiso 1 1 calc R U . . .
C6B C 0.4534(15) 0.9054(8) 0.9299(6) 0.020(3) Uani 1 1 d . U . . .
H6B H 0.4837 0.9515 0.9437 0.024 Uiso 1 1 calc R U . . .
Br1C Br 0.75776(19) 0.55224(9) 0.49810(6) 0.0294(4) Uani 1 1 d . U . . .
C1C C 0.7624(16) 0.5140(8) 0.5523(6) 0.019(2) Uani 1 1 d . U . . .
C2C C 0.6436(16) 0.4960(8) 0.5662(6) 0.019(3) Uani 1 1 d . U . . .
H2C H 0.5609 0.5016 0.5492 0.023 Uiso 1 1 calc R U . . .
C3C C 0.6472(17) 0.4692(8) 0.6063(6) 0.023(3) Uani 1 1 d . U . . .
H3C H 0.5660 0.4569 0.6172 0.028 Uiso 1 1 calc R U . . .
C4C C 0.7703(19) 0.4604(10) 0.6304(7) 0.034(4) Uani 1 1 d . U . . .
H4C H 0.7721 0.4422 0.6577 0.040 Uiso 1 1 calc R U . . .
C5C C 0.8876(17) 0.4776(8) 0.6151(6) 0.025(3) Uani 1 1 d . U . . .
H5C H 0.9706 0.4713 0.6317 0.030 Uiso 1 1 calc R U . . .
C6C C 0.8860(16) 0.5040(8) 0.5754(6) 0.020(3) Uani 1 1 d . U . . .
H6C H 0.9674 0.5151 0.5640 0.024 Uiso 1 1 calc R U . . .
Br1D Br 0.7508(2) 1.05268(10) 0.49517(7) 0.0331(4) Uani 1 1 d . U . . .
C1D C 0.7622(16) 1.0126(8) 0.5482(6) 0.020(2) Uani 1 1 d . U . . .
C2D C 0.6499(16) 0.9935(8) 0.5643(6) 0.021(3) Uani 1 1 d . U . . .
H2D H 0.5649 0.9998 0.5491 0.026 Uiso 1 1 calc R U . . .
C3D C 0.6571(17) 0.9649(8) 0.6026(6) 0.023(3) Uani 1 1 d . U . . .
H3D H 0.5776 0.9510 0.6137 0.027 Uiso 1 1 calc R U . . .
C4D C 0.7840(18) 0.9562(10) 0.6253(6) 0.031(4) Uani 1 1 d . U . . .
H4D H 0.7888 0.9366 0.6519 0.037 Uiso 1 1 calc R U . . .
C5D C 0.9019(17) 0.9758(9) 0.6096(6) 0.028(3) Uani 1 1 d . U . . .
H5D H 0.9868 0.9713 0.6257 0.034 Uiso 1 1 calc R U . . .
C6D C 0.8910(16) 1.0026(8) 0.5692(6) 0.024(3) Uani 1 1 d . U . . .
H6D H 0.9693 1.0138 0.5560 0.029 Uiso 1 1 calc R U . . .
Br1E Br 0.65125(19) 0.31031(9) 0.81638(7) 0.0377(4) Uani 1 1 d . U . . .
C1E C 0.6147(17) 0.2206(8) 0.7767(6) 0.026(3) Uani 1 1 d . U . . .
C2E C 0.5064(17) 0.1844(9) 0.7864(7) 0.032(3) Uani 1 1 d . U . . .
H2E H 0.4564 0.2055 0.8131 0.039 Uiso 1 1 calc R U . . .
C3E C 0.4681(19) 0.1171(9) 0.7579(6) 0.032(3) Uani 1 1 d . U . . .
H3E H 0.3919 0.0933 0.7636 0.039 Uiso 1 1 calc R U . . .
C4E C 0.5546(17) 0.0871(9) 0.7191(6) 0.031(3) Uani 1 1 d . U . . .
H4E H 0.5369 0.0413 0.6998 0.038 Uiso 1 1 calc R U . . .
C5E C 0.6636(19) 0.1243(10) 0.7096(7) 0.039(4) Uani 1 1 d . U . . .
H5E H 0.7152 0.1047 0.6831 0.047 Uiso 1 1 calc R U . . .
C6E C 0.6958(18) 0.1918(10) 0.7400(6) 0.035(3) Uani 1 1 d . U . . .
H6E H 0.7719 0.2164 0.7352 0.042 Uiso 1 1 calc R U . . .
Br1F Br 0.3960(3) 0.59907(17) 0.75858(11) 0.0687(9) Uani 0.937(3) 1 d D U P B 1
C1F C 0.5475(18) 0.6499(9) 0.7490(6) 0.032(3) Uani 0.937(3) 1 d D U P B 1
C2F C 0.625(2) 0.6212(11) 0.7133(7) 0.043(4) Uani 0.937(3) 1 d D U P B 1
H2FA H 0.6053 0.5762 0.6929 0.052 Uiso 0.937(3) 1 calc R U P B 1
C3F C 0.732(3) 0.6585(15) 0.7071(10) 0.072(6) Uani 0.937(3) 1 d D U P B 1
H3FA H 0.7887 0.6388 0.6822 0.086 Uiso 0.937(3) 1 calc R U P B 1
C4F C 0.760(2) 0.7241(15) 0.7362(10) 0.075(6) Uani 0.937(3) 1 d D U P B 1
H4FA H 0.8338 0.7505 0.7313 0.090 Uiso 0.937(3) 1 calc R U P B 1
C5F C 0.678(3) 0.7496(12) 0.7725(9) 0.064(5) Uani 0.937(3) 1 d D U P B 1
H5FA H 0.6992 0.7937 0.7940 0.077 Uiso 0.937(3) 1 calc R U P B 1
C6F C 0.569(2) 0.7166(10) 0.7798(7) 0.041(4) Uani 0.937(3) 1 d D U P B 1
H6FA H 0.5102 0.7367 0.8039 0.049 Uiso 0.937(3) 1 calc R U P B 1
Cl1G Cl 0.0126(4) 0.9594(2) 0.25299(13) 0.0228(8) Uani 1 1 d . U . . .
Cl2G Cl 0.2833(4) 1.0620(2) 0.23394(14) 0.0268(8) Uani 1 1 d . U . . .
Cl3G Cl 0.4619(3) 0.9608(2) 0.13883(14) 0.0253(8) Uani 1 1 d . U . . .
Cl4G Cl 0.2994(4) 0.79447(19) 0.09590(13) 0.0219(7) Uani 1 1 d . U . . .
Cl5G Cl 0.0257(4) 0.79399(18) 0.16813(13) 0.0203(7) Uani 1 1 d . U . . .
Cl6G Cl -0.0574(4) 1.08910(19) 0.18238(13) 0.0230(8) Uani 1 1 d . U . . .
Cl7G Cl 0.2244(4) 1.08768(19) 0.10998(14) 0.0227(7) Uani 1 1 d . U . . .
Cl8G Cl 0.2420(4) 0.9187(2) 0.02422(13) 0.0221(8) Uani 1 1 d . U . . .
Cl9G Cl -0.0432(4) 0.81174(19) 0.04290(13) 0.0222(8) Uani 1 1 d . U . . .
ClAG Cl -0.2262(4) 0.9180(2) 0.14116(14) 0.0206(8) Uani 1 1 d . U . . .
ClBG Cl -0.0898(4) 0.99128(19) 0.05175(13) 0.0176(7) Uani 1 1 d . U . . .
C1G C 0.2086(14) 0.9158(7) 0.1756(5) 0.0163(15) Uani 1 1 d . U . . .
H1G H 0.2737 0.8981 0.2033 0.020 Uiso 1 1 calc R U . . .
B1G B 0.0582(17) 0.9518(9) 0.1943(6) 0.0164(15) Uani 1 1 d . U . . .
B2G B 0.1970(16) 1.0026(9) 0.1833(6) 0.0162(15) Uani 1 1 d . U . . .
B3G B 0.2854(16) 0.9511(9) 0.1356(6) 0.0166(15) Uani 1 1 d . U . . .
B4G B 0.2058(16) 0.8686(9) 0.1149(6) 0.0160(15) Uani 1 1 d . U . . .
B5G B 0.0655(16) 0.8682(8) 0.1514(6) 0.0153(15) Uani 1 1 d . U . . .
B6G B 0.0321(16) 1.0122(8) 0.1599(6) 0.0151(14) Uani 1 1 d . U . . .
B7G B 0.1680(16) 1.0125(9) 0.1239(6) 0.0163(14) Uani 1 1 d . U . . .
B8G B 0.1753(16) 0.9297(9) 0.0820(6) 0.0164(14) Uani 1 1 d . U . . .
B9G B 0.0416(16) 0.8768(8) 0.0909(6) 0.0149(14) Uani 1 1 d . U . . .
B10G B -0.0520(17) 0.9299(9) 0.1405(6) 0.0145(14) Uani 1 1 d . U . . .
B11G B 0.0148(16) 0.9662(8) 0.0967(6) 0.0147(14) Uani 1 1 d . U . . .
Cl1H Cl 0.5527(4) 0.6055(2) 0.88366(15) 0.0282(8) Uani 1 1 d . U . . .
Cl2H Cl 0.6633(4) 0.4755(2) 0.78296(14) 0.0274(8) Uani 1 1 d . U . . .
Cl3H Cl 0.9663(5) 0.5387(2) 0.74834(14) 0.0268(9) Uani 1 1 d . U . . .
Cl4H Cl 1.0344(4) 0.70664(19) 0.82650(13) 0.0228(8) Uani 1 1 d . U . . .
Cl5H Cl 0.7813(4) 0.74738(18) 0.90990(13) 0.0220(7) Uani 1 1 d . U . . .
Cl6H Cl 0.7284(4) 0.45917(19) 0.91024(14) 0.0238(8) Uani 1 1 d . U . . .
Cl7H Cl 0.9879(4) 0.41332(18) 0.82422(13) 0.0224(8) Uani 1 1 d . U . . .
Cl8H Cl 1.2296(4) 0.5612(2) 0.85152(14) 0.0219(8) Uani 1 1 d . U . . .
Cl9H Cl 1.1155(4) 0.69409(18) 0.95293(12) 0.0182(7) Uani 1 1 d . U . . .
ClAH Cl 0.8057(4) 0.6311(2) 0.98895(13) 0.0235(8) Uani 1 1 d . U . . .
ClBH Cl 1.0798(4) 0.51455(19) 0.95115(14) 0.0190(7) Uani 1 1 d . U . . .
C1H C 0.8065(14) 0.6110(7) 0.8322(5) 0.0173(15) Uani 1 1 d . U . . .
H1H H 0.7457 0.6323 0.8054 0.021 Uiso 1 1 calc R U . . .
B1H B 0.7230(16) 0.5919(9) 0.8784(6) 0.0178(15) Uani 1 1 d . U . . .
B2H B 0.7810(16) 0.5268(9) 0.8274(6) 0.0173(15) Uani 1 1 d . U . . .
B3H B 0.9342(18) 0.5580(9) 0.8101(6) 0.0173(15) Uani 1 1 d . U . . .
B4H B 0.9679(16) 0.6415(8) 0.8492(6) 0.0157(15) Uani 1 1 d . U . . .
B5H B 0.8387(16) 0.6626(8) 0.8908(6) 0.0160(15) Uani 1 1 d . U . . .
B6H B 0.8128(16) 0.5221(8) 0.8879(6) 0.0157(14) Uani 1 1 d . U . . .
B7H B 0.9388(16) 0.4997(8) 0.8459(6) 0.0150(14) Uani 1 1 d . U . . .
B8H B 1.0578(17) 0.5703(9) 0.8594(6) 0.0150(14) Uani 1 1 d . U . . .
B9H B 0.9976(16) 0.6361(8) 0.9101(6) 0.0142(14) Uani 1 1 d . U . . .
B10H B 0.8512(16) 0.6051(8) 0.9276(6) 0.0153(14) Uani 1 1 d . U . . .
B11H B 0.9858(16) 0.5490(8) 0.9079(6) 0.0148(14) Uani 1 1 d . U . . .
Cl1I Cl 0.4022(4) 0.1674(2) 0.33563(14) 0.0245(8) Uani 1 1 d . U . . .
Cl2I Cl 0.6527(4) 0.1371(2) 0.25115(13) 0.0243(8) Uani 1 1 d . U . . .
Cl3I Cl 0.8580(5) 0.2906(2) 0.27644(16) 0.0366(10) Uani 1 1 d . U . . .
Cl4I Cl 0.7281(6) 0.4138(2) 0.37579(17) 0.0401(12) Uani 1 1 d . U . . .
Cl5I Cl 0.4474(5) 0.3362(2) 0.41289(15) 0.0322(10) Uani 1 1 d . U . . .
Cl6I Cl 0.7015(4) 0.06654(18) 0.35823(14) 0.0208(8) Uani 1 1 d . U . . .
Cl7I Cl 0.9930(4) 0.1483(2) 0.32183(15) 0.0263(9) Uani 1 1 d . U . . .
Cl8I Cl 1.0354(5) 0.3220(2) 0.39994(18) 0.0372(11) Uani 1 1 d . U . . .
Cl9I Cl 0.7741(5) 0.3532(2) 0.48583(14) 0.0321(10) Uani 1 1 d . U . . .
ClAI Cl 0.5685(4) 0.1918(2) 0.46013(13) 0.0213(8) Uani 1 1 d . U . . .
ClBI Cl 0.9265(4) 0.1840(2) 0.45181(14) 0.0206(8) Uani 1 1 d . U . . .
C1I C 0.6236(16) 0.2661(7) 0.3326(5) 0.0197(15) Uani 1 1 d . U . . .
H1I H 0.5535 0.2839 0.3063 0.024 Uiso 1 1 calc R U . . .
B1I B 0.5675(17) 0.2018(8) 0.3535(6) 0.0157(15) Uani 1 1 d . U . . .
B2I B 0.6925(17) 0.1869(9) 0.3112(6) 0.0168(15) Uani 1 1 d . U . . .
B3I B 0.7941(19) 0.2650(9) 0.3239(6) 0.0213(16) Uani 1 1 d . U . . .
B4I B 0.728(2) 0.3264(9) 0.3747(6) 0.0231(16) Uani 1 1 d . U . . .
B5I B 0.5906(19) 0.2882(9) 0.3927(6) 0.0208(15) Uani 1 1 d . U . . .
B6I B 0.7116(16) 0.1554(8) 0.3641(6) 0.0139(14) Uani 1 1 d . U . . .
B7I B 0.8526(17) 0.1941(9) 0.3459(6) 0.0174(14) Uani 1 1 d . U . . .
B8I B 0.8736(19) 0.2807(9) 0.3845(6) 0.0218(15) Uani 1 1 d . U . . .
B9I B 0.747(2) 0.2964(9) 0.4259(6) 0.0208(15) Uani 1 1 d . U . . .
B10I B 0.6483(17) 0.2188(9) 0.4140(6) 0.0166(14) Uani 1 1 d . U . . .
B11I B 0.8229(17) 0.2158(9) 0.4094(6) 0.0163(14) Uani 1 1 d . U . . .
Cl1J Cl 0.1230(5) 0.2081(2) 0.73053(16) 0.0332(10) Uani 1 1 d . U . . .
Cl2J Cl 0.3197(4) 0.3648(2) 0.75926(13) 0.0268(9) Uani 1 1 d . U . . .
Cl3J Cl 0.5816(4) 0.3386(2) 0.67917(13) 0.0212(8) Uani 1 1 d . U . . .
Cl4J Cl 0.5468(4) 0.1688(2) 0.59975(14) 0.0253(8) Uani 1 1 d . U . . .
Cl5J Cl 0.2614(5) 0.0881(2) 0.63246(18) 0.0367(11) Uani 1 1 d . U . . .
Cl6J Cl -0.0129(4) 0.3508(2) 0.68462(14) 0.0228(8) Uani 1 1 d . U . . .
Cl7J Cl 0.2816(4) 0.43604(18) 0.65257(14) 0.0210(8) Uani 1 1 d . U . . .
Cl8J Cl 0.4244(4) 0.3135(2) 0.55169(13) 0.0209(8) Uani 1 1 d . U . . .
Cl9J Cl 0.2258(5) 0.1495(2) 0.52340(14) 0.0297(9) Uani 1 1 d . U . . .
ClAJ Cl -0.0444(4) 0.1774(2) 0.60548(17) 0.0305(9) Uani 1 1 d . U . . .
ClBJ Cl 0.0657(4) 0.31787(19) 0.55622(13) 0.0190(8) Uani 1 1 d . U . . .
C1J C 0.3598(15) 0.2359(7) 0.6786(5) 0.0165(15) Uani 1 1 d . U . . .
H1J H 0.4271 0.2179 0.7055 0.020 Uiso 1 1 calc R U . . .
B1J B 0.1901(17) 0.2369(9) 0.6850(6) 0.0187(15) Uani 1 1 d . U . . .
B2J B 0.2858(16) 0.3143(9) 0.6984(6) 0.0151(15) Uani 1 1 d . U . . .
B3J B 0.4172(16) 0.3010(8) 0.6582(6) 0.0134(15) Uani 1 1 d . U . . .
B4J B 0.4002(17) 0.2159(9) 0.6186(6) 0.0170(15) Uani 1 1 d . U . . .
B5J B 0.2596(18) 0.1745(9) 0.6347(6) 0.0191(15) Uani 1 1 d . U . . .
B6J B 0.1301(16) 0.3052(9) 0.6617(6) 0.0157(14) Uani 1 1 d . U . . .
B7J B 0.2753(16) 0.3470(8) 0.6465(6) 0.0138(14) Uani 1 1 d . U . . .
B8J B 0.3419(16) 0.2857(8) 0.5965(6) 0.0144(14) Uani 1 1 d . U . . .
B9J B 0.2455(18) 0.2061(9) 0.5827(6) 0.0174(14) Uani 1 1 d . U . . .
B10J B 0.1157(17) 0.2199(9) 0.6231(6) 0.0176(14) Uani 1 1 d . U . . .
B11J B 0.1680(16) 0.2879(8) 0.5996(6) 0.0142(14) Uani 1 1 d . U . . .

loop_
_atom_site_aniso_label
_atom_site_aniso_U_11
_atom_site_aniso_U_22
_atom_site_aniso_U_33
_atom_site_aniso_U_23
_atom_site_aniso_U_13
_atom_site_aniso_U_12
In1 0.0317(6) 0.0215(6) 0.0297(6) 0.0054(5) -0.0043(5) -0.0026(5)
In2 0.0199(6) 0.0524(9) 0.0304(7) 0.0199(6) 0.0034(5) 0.0012(5)
In3 0.0489(8) 0.0278(7) 0.0328(7) 0.0069(5) -0.0066(6) 0.0018(6)
In4 0.017(2) 0.041(4) 0.029(2) 0.016(3) 0.0096(15) 0.014(2)
In4' 0.016(3) 0.061(8) 0.032(4) 0.021(6) 0.013(2) 0.013(5)
In5 0.011(6) 0.017(6) 0.013(6) 0.007(4) 0.006(4) -0.001(4)
Br1A 0.0217(8) 0.0417(10) 0.0225(8) 0.0123(7) -0.0021(6) -0.0044(7)
C1A 0.019(7) 0.026(6) 0.018(7) 0.011(5) 0.005(4) -0.003(5)
C2A 0.020(4) 0.022(4) 0.023(4) 0.008(3) 0.005(3) -0.001(3)
C3A 0.028(8) 0.021(5) 0.028(8) 0.013(6) 0.001(5) 0.003(5)
C4A 0.017(4) 0.024(4) 0.021(4) 0.005(3) 0.005(3) 0.000(3)
C5A 0.024(8) 0.013(6) 0.028(8) 0.002(5) 0.006(5) -0.001(5)
C6A 0.024(8) 0.018(5) 0.026(8) 0.005(5) 0.006(4) 0.005(5)
Br1B 0.0253(9) 0.0363(10) 0.0261(9) 0.0025(7) -0.0040(7) 0.0001(7)
C1B 0.011(7) 0.025(6) 0.027(7) 0.005(5) -0.003(5) -0.001(5)
C2B 0.028(9) 0.018(5) 0.026(7) 0.005(5) -0.001(5) 0.007(5)
C3B 0.013(7) 0.024(6) 0.029(7) 0.005(5) 0.000(5) -0.007(6)
C4B 0.021(8) 0.034(7) 0.020(7) 0.007(5) -0.002(5) -0.003(6)
C5B 0.026(9) 0.028(6) 0.028(7) 0.013(6) -0.001(5) 0.002(6)
C6B 0.016(5) 0.021(4) 0.024(4) 0.006(3) 0.005(3) -0.002(4)
Br1C 0.0382(10) 0.0284(10) 0.0225(8) 0.0080(7) 0.0041(7) 0.0031(7)
C1C 0.019(4) 0.016(5) 0.020(4) 0.004(3) 0.001(3) 0.000(3)
C2C 0.017(5) 0.017(8) 0.020(7) -0.001(5) 0.005(5) 0.008(6)
C3C 0.026(6) 0.017(8) 0.027(8) 0.005(6) 0.008(6) -0.001(6)
C4C 0.038(7) 0.040(11) 0.026(9) 0.015(7) 0.001(6) 0.004(8)
C5C 0.028(6) 0.016(8) 0.026(8) 0.004(6) -0.010(6) -0.001(6)
C6C 0.020(5) 0.011(7) 0.024(7) 0.000(5) -0.003(5) -0.003(6)
Br1D 0.0389(11) 0.0329(10) 0.0330(10) 0.0187(8) 0.0018(8) -0.0007(8)
C1D 0.020(4) 0.017(5) 0.022(4) 0.004(3) -0.001(3) -0.001(4)
C2D 0.018(5) 0.021(8) 0.023(7) 0.005(6) -0.001(5) 0.000(6)
C3D 0.024(6) 0.024(9) 0.017(7) 0.002(6) 0.005(5) 0.002(6)
C4D 0.032(7) 0.042(11) 0.018(8) 0.011(7) -0.008(6) -0.007(8)
C5D 0.023(6) 0.034(10) 0.025(8) 0.005(6) -0.004(6) 0.004(7)
C6D 0.017(5) 0.021(8) 0.034(8) 0.008(6) 0.005(5) 0.005(6)
Br1E 0.0453(11) 0.0247(9) 0.0411(10) 0.0101(8) -0.0114(8) -0.0009(7)
C1E 0.030(8) 0.025(6) 0.023(7) 0.009(4) -0.010(5) 0.007(5)
C2E 0.024(8) 0.029(6) 0.042(9) 0.008(5) -0.005(6) 0.005(5)
C3E 0.037(5) 0.032(4) 0.028(5) 0.011(4) -0.002(4) 0.001(4)
C4E 0.032(8) 0.037(8) 0.023(7) 0.008(6) -0.012(5) 0.008(5)
C5E 0.032(9) 0.048(9) 0.030(9) 0.000(6) 0.001(6) 0.008(7)
C6E 0.033(9) 0.044(7) 0.027(8) 0.009(5) -0.005(6) 0.003(6)
Br1F 0.0449(14) 0.102(2) 0.0749(18) 0.0574(17) -0.0138(12) -0.0176(14)
C1F 0.037(9) 0.032(7) 0.028(8) 0.013(6) 0.002(6) 0.011(5)
C2F 0.056(11) 0.051(10) 0.026(9) 0.015(7) 0.007(7) 0.026(7)
C3F 0.066(14) 0.110(16) 0.065(15) 0.061(12) 0.028(12) 0.024(11)
C4F 0.042(12) 0.106(15) 0.10(2) 0.083(14) -0.024(9) -0.011(12)
C5F 0.080(14) 0.042(10) 0.073(15) 0.035(9) -0.039(10) -0.009(8)
C6F 0.050(10) 0.038(7) 0.027(9) 0.006(6) -0.021(7) 0.020(5)
Cl1G 0.028(2) 0.027(2) 0.0130(16) 0.0049(15) 0.0063(14) 0.0014(16)
Cl2G 0.027(2) 0.028(2) 0.0208(18) 0.0018(15) -0.0081(15) -0.0081(15)
Cl3G 0.0124(15) 0.034(2) 0.033(2) 0.0158(17) -0.0002(14) -0.0009(14)
Cl4G 0.0204(18) 0.0246(18) 0.0208(17) 0.0063(14) 0.0024(14) 0.0079(14)
Cl5G 0.0197(18) 0.0194(17) 0.0228(18) 0.0085(14) -0.0017(14) -0.0011(14)
Cl6G 0.0263(19) 0.0208(18) 0.0193(18) 0.0006(14) 0.0032(15) 0.0044(14)
Cl7G 0.0178(17) 0.0250(18) 0.0289(19) 0.0138(15) 0.0022(15) -0.0035(14)
Cl8G 0.0184(17) 0.033(2) 0.0171(16) 0.0089(15) 0.0061(13) 0.0032(15)
Cl9G 0.0255(19) 0.0218(18) 0.0149(16) -0.0011(13) -0.0025(14) -0.0016(14)
ClAG 0.0109(15) 0.028(2) 0.0228(19) 0.0055(15) 0.0039(13) -0.0017(14)
ClBG 0.0159(17) 0.0196(19) 0.0186(17) 0.0089(14) -0.0032(14) -0.0026(13)
C1G 0.016(4) 0.021(3) 0.013(4) 0.006(3) 0.000(3) 0.000(3)
B1G 0.016(4) 0.021(3) 0.011(3) 0.003(3) 0.002(3) -0.002(3)
B2G 0.014(3) 0.020(4) 0.014(3) 0.004(3) -0.001(3) -0.003(3)
B3G 0.011(3) 0.024(3) 0.017(3) 0.008(3) 0.001(3) 0.001(3)
B4G 0.015(4) 0.021(4) 0.012(4) 0.004(3) 0.000(3) 0.003(3)
B5G 0.014(4) 0.018(4) 0.014(3) 0.005(3) 0.002(3) 0.000(3)
B6G 0.013(4) 0.017(3) 0.014(3) 0.002(3) 0.001(3) -0.002(3)
B7G 0.013(3) 0.021(3) 0.016(3) 0.008(3) 0.000(3) -0.001(3)
B8G 0.013(3) 0.024(3) 0.013(3) 0.007(3) 0.002(3) 0.002(3)
B9G 0.013(3) 0.018(4) 0.012(3) 0.002(3) 0.002(3) 0.002(3)
B10G 0.012(3) 0.016(3) 0.014(3) 0.002(3) 0.002(3) -0.002(3)
B11G 0.012(3) 0.019(3) 0.012(3) 0.003(3) 0.002(3) 0.002(3)
Cl1H 0.0130(16) 0.032(2) 0.037(2) 0.0048(17) 0.0010(15) 0.0017(14)
Cl2H 0.0249(19) 0.025(2) 0.0277(19) 0.0034(15) -0.0096(15) -0.0078(15)
Cl3H 0.041(2) 0.028(2) 0.0115(16) 0.0041(15) 0.0063(15) -0.0004(17)
Cl4H 0.033(2) 0.0212(18) 0.0163(17) 0.0076(14) 0.0046(15) -0.0065(15)
Cl5H 0.0219(18) 0.0193(17) 0.0235(18) 0.0042(14) 0.0009(14) 0.0029(14)
Cl6H 0.0210(18) 0.0241(19) 0.0286(19) 0.0101(15) 0.0051(15) -0.0058(14)
Cl7H 0.0225(19) 0.0183(17) 0.0233(18) 0.0006(14) 0.0014(15) 0.0016(14)
Cl8H 0.0129(16) 0.027(2) 0.0254(19) 0.0051(16) 0.0077(14) 0.0000(14)
Cl9H 0.0192(17) 0.0183(17) 0.0142(16) 0.0009(13) -0.0029(13) -0.0037(13)
ClAH 0.0227(18) 0.030(2) 0.0162(16) 0.0019(14) 0.0086(14) -0.0021(15)
ClBH 0.0190(18) 0.0210(19) 0.0181(17) 0.0088(14) -0.0032(14) -0.0029(14)
C1H 0.018(4) 0.020(4) 0.013(4) 0.004(3) -0.001(3) -0.003(3)
B1H 0.014(3) 0.022(3) 0.018(4) 0.006(3) 0.002(3) 0.000(3)
B2H 0.016(4) 0.019(4) 0.015(3) 0.003(3) -0.002(3) -0.003(3)
B3H 0.020(4) 0.020(3) 0.010(3) 0.001(3) 0.001(3) -0.003(3)
B4H 0.017(4) 0.017(4) 0.013(3) 0.003(3) 0.002(3) -0.004(3)
B5H 0.015(3) 0.017(3) 0.014(4) 0.002(3) 0.002(3) -0.001(3)
B6H 0.013(3) 0.018(4) 0.016(3) 0.004(3) 0.002(3) -0.002(3)
B7H 0.015(3) 0.015(3) 0.013(3) 0.001(3) 0.001(3) -0.003(3)
B8H 0.015(3) 0.016(3) 0.012(3) 0.001(3) 0.003(3) -0.003(3)
B9H 0.016(4) 0.015(4) 0.011(3) 0.002(3) 0.001(3) -0.001(3)
B10H 0.015(3) 0.018(4) 0.011(3) 0.002(3) 0.003(3) -0.001(3)
B11H 0.013(3) 0.019(4) 0.011(3) 0.003(3) 0.001(3) -0.003(3)
Cl1I 0.0150(16) 0.037(2) 0.0218(19) 0.0099(16) -0.0024(14) -0.0023(15)
Cl2I 0.030(2) 0.028(2) 0.0106(16) -0.0021(14) 0.0014(14) -0.0010(16)
Cl3I 0.048(3) 0.040(3) 0.026(2) 0.0172(19) 0.0068(19) -0.008(2)
Cl4I 0.073(3) 0.0125(18) 0.033(2) 0.0081(16) -0.007(2) -0.0031(19)
Cl5I 0.042(2) 0.029(2) 0.024(2) 0.0045(17) 0.0050(17) 0.0215(18)
Cl6I 0.0226(19) 0.0116(16) 0.0266(19) 0.0039(14) -0.0020(15) -0.0020(13)
Cl7I 0.0205(18) 0.036(2) 0.024(2) 0.0101(17) 0.0061(15) 0.0049(16)
Cl8I 0.039(2) 0.033(2) 0.041(3) 0.016(2) -0.0104(19) -0.0207(19)
Cl9I 0.059(3) 0.018(2) 0.0140(17) -0.0015(14) -0.0060(17) 0.0018(18)
ClAI 0.0211(18) 0.030(2) 0.0155(17) 0.0090(15) 0.0051(14) 0.0046(15)
ClBI 0.0214(18) 0.0222(19) 0.0185(17) 0.0077(15) -0.0039(14) -0.0020(14)
C1I 0.028(4) 0.014(3) 0.017(4) 0.004(3) -0.001(3) 0.002(3)
B1I 0.019(3) 0.016(4) 0.012(3) 0.004(3) 0.000(3) 0.003(3)
B2I 0.018(3) 0.017(4) 0.013(3) 0.002(3) 0.000(3) 0.001(3)
B3I 0.029(4) 0.019(4) 0.018(3) 0.007(3) 0.000(3) -0.003(3)
B4I 0.039(4) 0.012(3) 0.015(4) 0.003(3) -0.004(3) 0.000(3)
B5I 0.030(4) 0.015(4) 0.016(4) 0.003(3) 0.000(3) 0.008(3)
B6I 0.015(3) 0.011(3) 0.014(3) 0.001(3) 0.001(3) 0.000(3)
B7I 0.017(4) 0.018(4) 0.015(3) 0.003(3) 0.001(3) -0.002(3)
B8I 0.029(4) 0.017(4) 0.019(3) 0.006(3) -0.003(3) -0.007(3)
B9I 0.034(4) 0.012(4) 0.014(3) 0.001(3) -0.003(3) 0.001(3)
B10I 0.021(4) 0.015(3) 0.012(3) 0.002(3) 0.001(3) 0.003(3)
B11I 0.019(4) 0.014(3) 0.015(3) 0.003(3) -0.001(3) -0.001(3)
Cl1J 0.033(2) 0.044(3) 0.032(2) 0.0242(19) 0.0035(17) -0.0076(19)
Cl2J 0.032(2) 0.033(2) 0.0108(16) -0.0011(14) 0.0018(15) -0.0055(16)
Cl3J 0.0150(16) 0.030(2) 0.0184(18) 0.0063(15) -0.0004(13) -0.0051(14)
Cl4J 0.0261(19) 0.024(2) 0.0239(19) 0.0042(15) 0.0012(15) 0.0102(15)
Cl5J 0.050(3) 0.0127(18) 0.047(3) 0.0119(17) -0.011(2) -0.0046(17)
Cl6J 0.0170(17) 0.031(2) 0.0210(18) 0.0069(16) 0.0047(14) 0.0046(15)
Cl7J 0.0258(19) 0.0119(16) 0.0250(19) 0.0048(14) 0.0014(15) -0.0005(14)
Cl8J 0.0200(18) 0.031(2) 0.0135(16) 0.0075(15) 0.0051(14) 0.0020(15)
Cl9J 0.042(2) 0.021(2) 0.0172(17) -0.0067(15) -0.0077(16) 0.0007(17)
ClAJ 0.0248(19) 0.025(2) 0.040(2) 0.0108(18) -0.0095(17) -0.0141(16)
ClBJ 0.0199(18) 0.0206(19) 0.0164(17) 0.0066(14) -0.0042(14) 0.0007(14)
C1J 0.018(4) 0.018(3) 0.014(4) 0.006(3) -0.004(3) -0.001(3)
B1J 0.018(4) 0.022(4) 0.018(3) 0.010(3) 0.000(3) -0.004(3)
B2J 0.015(3) 0.019(4) 0.011(3) 0.003(3) 0.002(3) -0.002(3)
B3J 0.013(3) 0.016(4) 0.012(3) 0.005(3) -0.001(3) -0.001(3)
B4J 0.018(4) 0.016(4) 0.014(4) 0.002(3) -0.001(3) 0.005(3)
B5J 0.024(4) 0.012(3) 0.020(4) 0.007(3) -0.007(3) -0.001(3)
B6J 0.014(3) 0.016(4) 0.017(3) 0.004(3) 0.001(3) -0.002(3)
B7J 0.014(3) 0.013(3) 0.013(3) 0.002(3) 0.000(3) -0.001(3)
B8J 0.015(4) 0.015(3) 0.012(3) 0.002(3) 0.002(3) 0.000(3)
B9J 0.023(3) 0.014(4) 0.013(3) 0.002(3) -0.005(3) -0.001(3)
B10J 0.016(3) 0.016(4) 0.020(3) 0.006(3) -0.004(3) -0.004(3)
B11J 0.014(4) 0.014(3) 0.015(3) 0.005(3) -0.002(3) 0.000(3)

loop_
_atom_type_symbol
_atom_type_description
_atom_type_scat_dispersion_real
_atom_type_scat_dispersion_imag
_atom_type_scat_source
C C 0.0033 0.0016 'International Tables Vol C Tables 4.2.6.8 and 6.1.1.4'
H H 0.0000 0.0000 'International Tables Vol C Tables 4.2.6.8 and 6.1.1.4'
B B 0.0013 0.0007 'International Tables Vol C Tables 4.2.6.8 and 6.1.1.4'
Cl Cl 0.1484 0.1585 'International Tables Vol C Tables 4.2.6.8 and 6.1.1.4'
Br Br -0.2901 2.4595 'International Tables Vol C Tables 4.2.6.8 and 6.1.1.4'
In In -0.7276 1.3100 'International Tables Vol C Tables 4.2.6.8 and 6.1.1.4'

loop_
_geom_angle_atom_site_label_1
_geom_angle_atom_site_label_2
_geom_angle_atom_site_label_3
_geom_angle
C2A C1A C6A 124.9(14)
C2A C1A Br1A 117.1(11)
C6A C1A Br1A 118.0(11)
C1A C2A C3A 116.0(14)
C1A C2A H2A 122.0
C3A C2A H2A 122.0
C4A C3A C2A 122.6(14)
C4A C3A H3A 118.7
C2A C3A H3A 118.7
C3A C4A C5A 117.6(14)
C3A C4A H4A 121.2
C5A C4A H4A 121.2
C6A C5A C4A 122.3(14)
C6A C5A H5A 118.9
C4A C5A H5A 118.9
C1A C6A C5A 116.7(14)
C1A C6A H6A 121.7
C5A C6A H6A 121.7
C2B C1B C6B 121.7(15)
C2B C1B Br1B 119.5(12)
C6B C1B Br1B 118.8(12)
C3B C2B C1B 118.8(15)
C3B C2B H2B 120.6
C1B C2B H2B 120.6
C2B C3B C4B 121.0(15)
C2B C3B H3B 119.5
C4B C3B H3B 119.5
C5B C4B C3B 119.9(15)
C5B C4B H4B 120.0
C3B C4B H4B 120.0
C4B C5B C6B 120.5(15)
C4B C5B H5B 119.8
C6B C5B H5B 119.8
C1B C6B C5B 118.0(15)
C1B C6B H6B 121.0
C5B C6B H6B 121.0
C2C C1C C6C 122.3(15)
C2C C1C Br1C 118.1(12)
C6C C1C Br1C 119.5(12)
C1C C2C C3C 118.0(15)
C1C C2C H2C 121.0
C3C C2C H2C 121.0
C2C C3C C4C 120.1(16)
C2C C3C H3C 120.0
C4C C3C H3C 120.0
C5C C4C C3C 120.6(17)
C5C C4C H4C 119.7
C3C C4C H4C 119.7
C4C C5C C6C 120.1(16)
C4C C5C H5C 119.9
C6C C5C H5C 119.9
C5C C6C C1C 118.7(16)
C5C C6C H6C 120.6
C1C C6C H6C 120.6
C2D C1D C6D 121.6(15)
C2D C1D Br1D 120.0(12)
C6D C1D Br1D 118.4(12)
C1D C2D C3D 120.4(16)
C1D C2D H2D 119.8
C3D C2D H2D 119.8
C2D C3D C4D 119.3(16)
C2D C3D H3D 120.3
C4D C3D H3D 120.3
C5D C4D C3D 121.5(16)
C5D C4D H4D 119.2
C3D C4D H4D 119.2
C4D C5D C6D 117.6(16)
C4D C5D H5D 121.2
C6D C5D H5D 121.2
C5D C6D C1D 119.4(16)
C5D C6D H6D 120.3
C1D C6D H6D 120.3
C6E C1E C2E 121.8(17)
C6E C1E Br1E 120.2(14)
C2E C1E Br1E 118.0(13)
C1E C2E C3E 122.5(17)
C1E C2E H2E 118.8
C3E C2E H2E 118.8
C2E C3E C4E 115.1(17)
C2E C3E H3E 122.4
C4E C3E H3E 122.4
C5E C4E C3E 121.7(17)
C5E C4E H4E 119.1
C3E C4E H4E 119.1
C4E C5E C6E 119.6(17)
C4E C5E H5E 120.2
C6E C5E H5E 120.2
C1E C6E C5E 119.1(18)
C1E C6E H6E 120.5
C5E C6E H6E 120.5
C2F C1F C6F 123.9(19)
C2F C1F Br1F 119.0(15)
C6F C1F Br1F 117.1(14)
C1F C2F C3F 118(2)
C1F C2F H2FA 121.0
C3F C2F H2FA 121.0
C2F C3F C4F 122(2)
C2F C3F H3FA 119.2
C4F C3F H3FA 119.2
C5F C4F C3F 117(2)
C5F C4F H4FA 121.5
C3F C4F H4FA 121.5
C6F C5F C4F 124(2)
C6F C5F H5FA 117.8
C4F C5F H5FA 117.8
C5F C6F C1F 115(2)
C5F C6F H6FA 122.5
C1F C6F H6FA 122.5
B5G C1G B2G 115.5(11)
B5G C1G B3G 114.9(11)
B2G C1G B3G 61.9(9)
B5G C1G B1G 63.4(9)
B2G C1G B1G 63.6(9)
B3G C1G B1G 115.3(11)
B5G C1G B4G 63.6(9)
B2G C1G B4G 113.3(11)
B3G C1G B4G 61.6(9)
B1G C1G B4G 115.9(11)
B5G C1G H1G 116.8
B2G C1G H1G 118.1
B3G C1G H1G 118.4
B1G C1G H1G 116.4
B4G C1G H1G 118.0
C1G B1G Cl1G 121.1(11)
C1G B1G B10G 104.0(11)
Cl1G B1G B10G 125.5(12)
C1G B1G B6G 102.8(11)
Cl1G B1G B6G 127.0(11)
B10G B1G B6G 60.6(9)
C1G B1G B5G 57.6(8)
Cl1G B1G B5G 120.1(11)
B10G B1G B5G 60.2(9)
B6G B1G B5G 107.4(11)
C1G B1G B2G 57.8(9)
Cl1G B1G B2G 121.7(11)
B10G B1G B2G 107.1(12)
B6G B1G B2G 58.5(9)
B5G B1G B2G 106.0(11)
C1G B2G B6G 104.1(11)
C1G B2G B7G 105.6(11)
B6G B2G B7G 60.3(9)
C1G B2G Cl2G 120.8(10)
B6G B2G Cl2G 124.5(11)
B7G B2G Cl2G 126.0(11)
C1G B2G B3G 59.4(9)
B6G B2G B3G 108.9(11)
B7G B2G B3G 61.0(9)
Cl2G B2G B3G 121.0(10)
C1G B2G B1G 58.5(9)
B6G B2G B1G 59.5(9)
B7G B2G B1G 108.5(11)
Cl2G B2G B1G 118.2(10)
B3G B2G B1G 109.0(11)
C1G B3G B8G 104.4(11)
C1G B3G Cl3G 121.2(10)
B8G B3G Cl3G 126.3(11)
C1G B3G B2G 58.8(9)
B8G B3G B2G 107.7(11)
Cl3G B3G B2G 119.1(11)
C1G B3G B4G 59.3(9)
B8G B3G B4G 59.8(9)
Cl3G B3G B4G 120.8(11)
B2G B3G B4G 108.8(11)
C1G B3G B7G 103.8(11)
B8G B3G B7G 60.1(9)
Cl3G B3G B7G 125.1(11)
B2G B3G B7G 59.2(9)
B4G B3G B7G 108.1(11)
C1G B4G B9G 104.0(11)
C1G B4G Cl4G 122.4(10)
B9G B4G Cl4G 123.7(11)
C1G B4G B8G 104.1(11)
B9G B4G B8G 61.0(9)
Cl4G B4G B8G 125.5(10)
C1G B4G B3G 59.1(9)
B9G B4G B3G 108.8(11)
Cl4G B4G B3G 121.2(11)
B8G B4G B3G 59.7(9)
C1G B4G B5G 57.4(8)
B9G B4G B5G 59.9(9)
Cl4G B4G B5G 119.9(11)
B8G B4G B5G 108.0(11)
B3G B4G B5G 107.6(11)
C1G B5G Cl5G 121.2(10)
C1G B5G B9G 103.9(11)
Cl5G B5G B9G 124.8(11)
C1G B5G B10G 104.0(11)
Cl5G B5G B10G 125.6(11)
B9G B5G B10G 62.4(9)
C1G B5G B1G 59.0(9)
Cl5G B5G B1G 120.6(11)
B9G B5G B1G 108.9(11)
B10G B5G B1G 58.8(9)
C1G B5G B4G 58.9(8)
Cl5G B5G B4G 119.7(10)
B9G B5G B4G 58.3(8)
B10G B5G B4G 108.3(11)
B1G B5G B4G 108.6(11)
B2G B6G B7G 60.0(9)
B2G B6G B1G 62.0(10)
B7G B6G B1G 110.3(11)
B2G B6G B11G 108.1(11)
B7G B6G B11G 60.7(9)
B1G B6G B11G 108.0(11)
B2G B6G B10G 108.9(12)
B7G B6G B10G 109.3(11)
B1G B6G B10G 59.4(9)
B11G B6G B10G 59.9(9)
B2G B6G Cl6G 121.7(11)
B7G B6G Cl6G 120.0(11)
B1G B6G Cl6G 121.6(10)
B11G B6G Cl6G 121.1(11)
B10G B6G Cl6G 121.5(10)
B2G B7G B6G 59.7(9)
B2G B7G Cl7G 121.1(11)
B6G B7G Cl7G 122.5(11)
B2G B7G B8G 107.2(11)
B6G B7G B8G 108.4(11)
Cl7G B7G B8G 121.8(10)
B2G B7G B11G 107.4(11)
B6G B7G B11G 60.0(9)
Cl7G B7G B11G 123.6(10)
B8G B7G B11G 60.5(9)
B2G B7G B3G 59.8(9)
B6G B7G B3G 107.6(11)
Cl7G B7G B3G 120.7(10)
B8G B7G B3G 59.0(9)
B11G B7G B3G 107.2(11)
B3G B8G B4G 60.6(9)
B3G B8G B7G 60.9(9)
B4G B8G B7G 109.3(11)
B3G B8G B9G 108.1(11)
B4G B8G B9G 59.3(9)
B7G B8G B9G 108.8(11)
B3G B8G Cl8G 119.2(10)
B4G B8G Cl8G 120.1(10)
B7G B8G Cl8G 121.0(11)
B9G B8G Cl8G 122.8(11)
B3G B8G B11G 108.4(11)
B4G B8G B11G 107.6(11)
B7G B8G B11G 60.1(9)
B9G B8G B11G 60.2(9)
Cl8G B8G B11G 124.1(10)
B4G B9G Cl9G 122.7(11)
B4G B9G B5G 61.8(9)
Cl9G B9G B5G 121.1(11)
B4G B9G B8G 59.7(9)
Cl9G B9G B8G 123.5(10)
B5G B9G B8G 108.5(11)
B4G B9G B11G 108.2(11)
Cl9G B9G B11G 121.5(10)
B5G B9G B11G 106.5(11)
B8G B9G B11G 60.4(9)
B4G B9G B10G 108.5(11)
Cl9G B9G B10G 120.4(10)
B5G B9G B10G 59.1(9)
B8G B9G B10G 107.0(11)
B11G B9G B10G 58.5(9)
ClAG B10G B1G 122.6(11)
ClAG B10G B11G 121.1(11)
B1G B10G B11G 108.4(12)
ClAG B10G B6G 123.5(11)
B1G B10G B6G 60.0(9)
B11G B10G B6G 59.9(9)
ClAG B10G B5G 122.1(11)
B1G B10G B5G 61.0(9)
B11G B10G B5G 106.7(11)
B6G B10G B5G 107.5(11)
ClAG B10G B9G 121.3(11)
B1G B10G B9G 107.6(11)
B11G B10G B9G 59.2(9)
B6G B10G B9G 106.4(11)
B5G B10G B9G 58.5(9)
ClBG B11G B6G 124.0(11)
ClBG B11G B10G 122.1(11)
B6G B11G B10G 60.3(9)
ClBG B11G B7G 121.6(11)
B6G B11G B7G 59.3(9)
B10G B11G B7G 108.5(11)
ClBG B11G B9G 120.1(10)
B6G B11G B9G 109.1(11)
B10G B11G B9G 62.3(9)
B7G B11G B9G 107.6(11)
ClBG B11G B8G 119.9(10)
B6G B11G B8G 106.9(11)
B10G B11G B8G 109.3(11)
B7G B11G B8G 59.4(9)
B9G B11G B8G 59.4(9)
B2H C1H B4H 115.4(11)
B2H C1H B5H 115.1(11)
B4H C1H B5H 63.4(9)
B2H C1H B3H 64.0(10)
B4H C1H B3H 62.1(9)
B5H C1H B3H 115.2(11)
B2H C1H B1H 63.7(9)
B4H C1H B1H 114.8(11)
B5H C1H B1H 61.8(9)
B3H C1H B1H 116.5(11)
B2H C1H H1H 116.7
B4H C1H H1H 117.8
B5H C1H H1H 117.9
B3H C1H H1H 116.8
B1H C1H H1H 117.3
Cl1H B1H C1H 122.3(11)
Cl1H B1H B6H 126.8(11)
C1H B1H B6H 101.7(11)
Cl1H B1H B5H 120.3(11)
C1H B1H B5H 58.4(8)
B6H B1H B5H 107.1(11)
Cl1H B1H B10H 126.2(11)
C1H B1H B10H 103.0(11)
B6H B1H B10H 60.1(9)
B5H B1H B10H 59.6(9)
Cl1H B1H B2H 121.1(11)
C1H B1H B2H 56.8(9)
B6H B1H B2H 59.2(9)
B5H B1H B2H 106.6(11)
B10H B1H B2H 107.0(11)
C1H B2H Cl2H 121.7(11)
C1H B2H B7H 104.3(11)
Cl2H B2H B7H 124.9(11)
C1H B2H B6H 103.5(11)
Cl2H B2H B6H 125.7(11)
B7H B2H B6H 60.9(9)
C1H B2H B3H 58.8(9)
Cl2H B2H B3H 120.8(11)
B7H B2H B3H 59.1(9)
B6H B2H B3H 107.2(11)
C1H B2H B1H 59.5(9)
Cl2H B2H B1H 119.7(11)
B7H B2H B1H 108.6(11)
B6H B2H B1H 58.7(9)
B3H B2H B1H 108.8(11)
C1H B3H Cl3H 121.1(11)
C1H B3H B8H 105.3(11)
Cl3H B3H B8H 125.0(12)
C1H B3H B7H 103.1(11)
Cl3H B3H B7H 125.7(11)
B8H B3H B7H 61.3(9)
C1H B3H B4H 58.6(9)
Cl3H B3H B4H 120.4(12)
B8H B3H B4H 60.7(9)
B7H B3H B4H 108.5(11)
C1H B3H B2H 57.2(9)
Cl3H B3H B2H 120.3(11)
B8H B3H B2H 108.5(12)
B7H B3H B2H 59.1(9)
B4H B3H B2H 106.9(11)
C1H B4H B3H 59.3(9)
C1H B4H Cl4H 120.9(11)
B3H B4H Cl4H 120.3(11)
C1H B4H B9H 104.1(11)
B3H B4H B9H 108.7(12)
Cl4H B4H B9H 125.1(11)
C1H B4H B8H 104.7(11)
B3H B4H B8H 59.4(9)
Cl4H B4H B8H 125.5(11)
B9H B4H B8H 61.7(9)
C1H B4H B5H 58.6(9)
B3H B4H B5H 108.9(11)
Cl4H B4H B5H 118.9(11)
B9H B4H B5H 59.5(9)
B8H B4H B5H 109.4(11)
C1H B5H Cl5H 122.8(11)
C1H B5H B10H 104.7(11)
Cl5H B5H B10H 124.8(10)
C1H B5H B9H 103.7(11)
Cl5H B5H B9H 124.5(11)
B10H B5H B9H 59.2(9)
C1H B5H B1H 59.8(9)
Cl5H B5H B1H 120.1(10)
B10H B5H B1H 60.5(9)
B9H B5H B1H 108.3(11)
C1H B5H B4H 58.1(8)
Cl5H B5H B4H 120.7(11)
B10H B5H B4H 107.0(11)
B9H B5H B4H 59.6(9)
B1H B5H B4H 108.8(11)
B1H B6H B2H 62.1(9)
B1H B6H B10H 60.9(9)
B2H B6H B10H 110.0(12)
B1H B6H B7H 110.3(11)
B2H B6H B7H 59.5(9)
B10H B6H B7H 109.1(11)
B1H B6H Cl6H 119.1(10)
B2H B6H Cl6H 121.9(11)
B10H B6H Cl6H 119.5(10)
B7H B6H Cl6H 122.4(11)
B1H B6H B11H 109.3(12)
B2H B6H B11H 107.9(11)
B10H B6H B11H 60.0(9)
B7H B6H B11H 60.2(9)
Cl6H B6H B11H 121.8(10)
B2H B7H B3H 61.8(10)
B2H B7H Cl7H 121.8(11)
B3H B7H Cl7H 123.3(10)
B2H B7H B6H 59.6(9)
B3H B7H B6H 108.3(11)
Cl7H B7H B6H 120.9(11)
B2H B7H B8H 109.1(12)
B3H B7H B8H 59.3(9)
Cl7H B7H B8H 121.9(11)
B6H B7H B8H 107.6(11)
B2H B7H B11H 108.2(11)
B3H B7H B11H 106.5(11)
Cl7H B7H B11H 120.9(11)
B6H B7H B11H 60.5(9)
B8H B7H B11H 58.7(9)
Cl8H B8H B3H 122.7(11)
Cl8H B8H B11H 121.8(11)
B3H B8H B11H 108.3(12)
Cl8H B8H B4H 122.0(11)
B3H B8H B4H 59.9(9)
B11H B8H B4H 106.2(11)
Cl8H B8H B7H 123.9(11)
B3H B8H B7H 59.4(10)
B11H B8H B7H 60.9(9)
B4H B8H B7H 106.4(12)
Cl8H B8H B9H 121.5(11)
B3H B8H B9H 106.9(12)
B11H B8H B9H 58.5(9)
B4H B8H B9H 58.9(9)
B7H B8H B9H 106.3(11)
B10H B9H B11H 61.5(9)
B10H B9H B5H 60.3(9)
B11H B9H B5H 109.1(11)
B10H B9H B4H 109.1(11)
B11H B9H B4H 107.0(11)
B5H B9H B4H 60.9(9)
B10H B9H Cl9H 122.6(10)
B11H B9H Cl9H 121.7(11)
B5H B9H Cl9H 122.2(10)
B4H B9H Cl9H 120.6(10)
B10H B9H B8H 108.9(11)
B11H B9H B8H 59.0(9)
B5H B9H B8H 108.6(11)
B4H B9H B8H 59.4(9)
Cl9H B9H B8H 119.9(10)
B9H B10H B5H 60.5(9)
B9H B10H B6H 107.9(11)
B5H B10H B6H 106.5(11)
B9H B10H ClAH 122.3(11)
B5H B10H ClAH 120.3(10)
B6H B10H ClAH 122.9(11)
B9H B10H B1H 108.9(11)
B5H B10H B1H 59.9(9)
B6H B10H B1H 59.0(9)
ClAH B10H B1H 119.3(10)
B9H B10H B11H 59.3(9)
B5H B10H B11H 107.4(11)
B6H B10H B11H 61.0(9)
ClAH B10H B11H 124.1(11)
B1H B10H B11H 108.5(11)
B9H B11H B8H 62.6(9)
B9H B11H ClBH 121.9(11)
B8H B11H ClBH 123.0(11)
B9H B11H B10H 59.2(9)
B8H B11H B10H 109.9(12)
ClBH B11H B10H 119.1(10)
B9H B11H B7H 109.2(11)
B8H B11H B7H 60.4(9)
ClBH B11H B7H 122.8(11)
B10H B11H B7H 107.6(11)
B9H B11H B6H 106.3(11)
B8H B11H B6H 108.0(11)
ClBH B11H B6H 120.9(11)
B10H B11H B6H 59.0(9)
B7H B11H B6H 59.3(9)
B1I C1I B5I 64.1(10)
B1I C1I B2I 62.8(9)
B5I C1I B2I 115.8(11)
B1I C1I B4I 114.6(12)
B5I C1I B4I 61.2(10)
B2I C1I B4I 114.9(12)
B1I C1I B3I 115.0(12)
B5I C1I B3I 113.8(12)
B2I C1I B3I 63.1(10)
B4I C1I B3I 62.6(10)
B1I C1I H1I 117.0
B5I C1I H1I 117.7
B2I C1I H1I 117.0
B4I C1I H1I 118.5
B3I C1I H1I 117.9
C1I B1I Cl1I 120.3(11)
C1I B1I B6I 105.8(12)
Cl1I B1I B6I 126.1(11)
C1I B1I B2I 59.6(9)
Cl1I B1I B2I 120.9(10)
B6I B1I B2I 60.6(9)
C1I B1I B10I 104.2(12)
Cl1I B1I B10I 124.7(11)
B6I B1I B10I 60.6(9)
B2I B1I B10I 108.8(12)
C1I B1I B5I 58.6(9)
Cl1I B1I B5I 118.9(11)
B6I B1I B5I 107.9(11)
B2I B1I B5I 108.6(12)
B10I B1I B5I 58.8(9)
C1I B2I Cl2I 121.0(11)
C1I B2I B1I 57.6(9)
Cl2I B2I B1I 119.9(11)
C1I B2I B6I 103.5(11)
Cl2I B2I B6I 125.7(11)
B1I B2I B6I 59.6(9)
C1I B2I B7I 104.2(11)
Cl2I B2I B7I 126.7(11)
B1I B2I B7I 107.2(11)
B6I B2I B7I 59.8(9)
C1I B2I B3I 58.9(10)
Cl2I B2I B3I 120.8(11)
B1I B2I B3I 107.3(11)
B6I B2I B3I 107.7(11)
B7I B2I B3I 60.0(10)
C1I B3I Cl3I 122.6(12)
C1I B3I B8I 103.5(12)
Cl3I B3I B8I 125.5(12)
C1I B3I B7I 103.2(12)
Cl3I B3I B7I 125.2(12)
B8I B3I B7I 60.2(10)
C1I B3I B4I 58.6(10)
Cl3I B3I B4I 121.3(12)
B8I B3I B4I 59.0(10)
B7I B3I B4I 107.1(12)
C1I B3I B2I 58.0(9)
Cl3I B3I B2I 120.4(11)
B8I B3I B2I 107.7(12)
B7I B3I B2I 59.6(9)
B4I B3I B2I 107.4(12)
B9I B4I C1I 105.1(12)
B9I B4I B5I 60.1(10)
C1I B4I B5I 58.7(10)
B9I B4I Cl4I 124.8(12)
C1I B4I Cl4I 121.4(11)
B5I B4I Cl4I 120.7(12)
B9I B4I B8I 60.8(10)
C1I B4I B8I 104.4(12)
B5I B4I B8I 108.3(12)
Cl4I B4I B8I 124.8(13)
B9I B4I B3I 109.4(12)
C1I B4I B3I 58.8(9)
B5I B4I B3I 108.6(12)
Cl4I B4I B3I 119.1(12)
B8I B4I B3I 60.0(10)
C1I B5I B9I 105.5(13)
C1I B5I B4I 60.1(10)
B9I B5I B4I 59.2(10)
C1I B5I B10I 104.3(11)
B9I B5I B10I 61.4(10)
B4I B5I B10I 108.4(13)
C1I B5I Cl5I 121.5(11)
B9I B5I Cl5I 124.8(11)
B4I B5I Cl5I 121.2(12)
B10I B5I Cl5I 124.0(12)
C1I B5I B1I 57.3(9)
B9I B5I B1I 109.2(12)
B4I B5I B1I 108.1(12)
B10I B5I B1I 60.2(9)
Cl5I B5I B1I 119.5(12)
Cl6I B6I B1I 121.6(11)
Cl6I B6I B7I 121.7(10)
B1I B6I B7I 107.5(11)
Cl6I B6I B2I 120.6(10)
B1I B6I B2I 59.7(9)
B7I B6I B2I 60.2(9)
Cl6I B6I B10I 123.1(11)
B1I B6I B10I 60.1(9)
B7I B6I B10I 107.1(11)
B2I B6I B10I 107.7(11)
Cl6I B6I B11I 124.3(11)
B1I B6I B11I 106.0(11)
B7I B6I B11I 59.8(9)
B2I B6I B11I 107.0(11)
B10I B6I B11I 58.3(9)
Cl7I B7I B6I 123.8(11)
Cl7I B7I B2I 122.2(11)
B6I B7I B2I 60.0(9)
Cl7I B7I B11I 123.6(11)
B6I B7I B11I 60.8(9)
B2I B7I B11I 107.7(12)
Cl7I B7I B8I 120.4(12)
B6I B7I B8I 107.7(12)
B2I B7I B8I 107.7(12)
B11I B7I B8I 58.2(9)
Cl7I B7I B3I 120.0(11)
B6I B7I B3I 108.3(12)
B2I B7I B3I 60.4(10)
B11I B7I B3I 106.0(12)
B8I B7I B3I 59.5(10)
B11I B8I B4I 107.0(13)
B11I B8I B9I 60.2(10)
B4I B8I B9I 58.4(10)
B11I B8I Cl8I 122.4(12)
B4I B8I Cl8I 121.6(12)
B9I B8I Cl8I 122.0(12)
B11I B8I B3I 108.7(12)
B4I B8I B3I 61.0(10)
B9I B8I B3I 108.2(13)
Cl8I B8I B3I 120.5(12)
B11I B8I B7I 60.8(10)
B4I B8I B7I 108.6(12)
B9I B8I B7I 109.0(12)
Cl8I B8I B7I 121.2(12)
B3I B8I B7I 60.3(10)
B4I B9I B5I 60.7(11)
B4I B9I B11I 108.1(12)
B5I B9I B11I 107.5(12)
B4I B9I B8I 60.8(11)
B5I B9I B8I 108.7(12)
B11I B9I B8I 59.3(10)
B4I B9I Cl9I 121.8(12)
B5I B9I Cl9I 121.4(12)
B11I B9I Cl9I 121.9(11)
B8I B9I Cl9I 122.3(12)
B4I B9I B10I 108.3(12)
B5I B9I B10I 59.8(10)
B11I B9I B10I 59.3(9)
B8I B9I B10I 107.1(12)
Cl9I B9I B10I 121.4(11)
B11I B10I B5I 106.9(12)
B11I B10I B1I 107.8(11)
B5I B10I B1I 61.0(9)
B11I B10I B9I 59.7(10)
B5I B10I B9I 58.8(10)
B1I B10I B9I 107.7(12)
B11I B10I ClAI 122.9(11)
B5I B10I ClAI 122.2(11)
B1I B10I ClAI 120.0(11)
B9I B10I ClAI 123.9(11)
B11I B10I B6I 61.3(9)
B5I B10I B6I 108.6(11)
B1I B10I B6I 59.3(9)
B9I B10I B6I 109.0(12)
ClAI B10I B6I 119.5(11)
B8I B11I B10I 109.4(12)
B8I B11I B9I 60.5(10)
B10I B11I B9I 61.0(10)
B8I B11I ClBI 124.0(12)
B10I B11I ClBI 119.1(11)
B9I B11I ClBI 122.8(11)
B8I B11I B7I 61.0(10)
B10I B11I B7I 108.4(12)
B9I B11I B7I 109.4(12)
ClBI B11I B7I 121.0(11)
B8I B11I B6I 108.8(12)
B10I B11I B6I 60.4(9)
B9I B11I B6I 109.4(12)
ClBI B11I B6I 118.1(11)
B7I B11I B6I 59.4(9)
B3J C1J B1J 114.1(11)
B3J C1J B2J 62.9(9)
B1J C1J B2J 61.7(9)
B3J C1J B4J 62.7(9)
B1J C1J B4J 114.3(11)
B2J C1J B4J 114.2(11)
B3J C1J B5J 114.0(11)
B1J C1J B5J 63.5(10)
B2J C1J B5J 114.2(11)
B4J C1J B5J 61.8(9)
B3J C1J H1J 117.9
B1J C1J H1J 117.9
B2J C1J H1J 118.2
B4J C1J H1J 118.2
B5J C1J H1J 118.0
C1J B1J Cl1J 121.6(11)
C1J B1J B2J 59.4(9)
Cl1J B1J B2J 122.0(11)
C1J B1J B6J 104.9(11)
Cl1J B1J B6J 126.5(12)
B2J B1J B6J 60.3(9)
C1J B1J B10J 103.4(11)
Cl1J B1J B10J 124.6(11)
B2J B1J B10J 107.5(11)
B6J B1J B10J 59.4(9)
C1J B1J B5J 59.0(9)
Cl1J B1J B5J 118.8(11)
B2J B1J B5J 108.6(12)
B6J B1J B5J 106.8(11)
B10J B1J B5J 58.4(9)
C1J B2J Cl2J 120.2(10)
C1J B2J B1J 59.0(9)
Cl2J B2J B1J 120.6(11)
C1J B2J B7J 104.3(10)
Cl2J B2J B7J 124.5(11)
B1J B2J B7J 109.7(11)
C1J B2J B6J 104.5(11)
Cl2J B2J B6J 127.1(11)
B1J B2J B6J 60.3(9)
B7J B2J B6J 61.4(9)
C1J B2J B3J 57.8(8)
Cl2J B2J B3J 119.2(11)
B1J B2J B3J 107.6(11)
B7J B2J B3J 59.2(9)
B6J B2J B3J 107.5(11)
C1J B3J B7J 106.3(11)
C1J B3J B4J 59.6(9)
B7J B3J B4J 108.7(11)
C1J B3J B2J 59.4(9)
B7J B3J B2J 60.2(9)
B4J B3J B2J 108.9(12)
C1J B3J Cl3J 120.4(10)
B7J B3J Cl3J 124.5(11)
B4J B3J Cl3J 119.6(10)
B2J B3J Cl3J 120.6(10)
C1J B3J B8J 105.7(11)
B7J B3J B8J 60.5(9)
B4J B3J B8J 59.6(9)
B2J B3J B8J 108.3(11)
Cl3J B3J B8J 124.5(10)
C1J B4J B9J 105.6(11)
C1J B4J B8J 105.1(11)
B9J B4J B8J 61.3(9)
C1J B4J B3J 57.7(8)
B9J B4J B3J 109.5(11)
B8J B4J B3J 60.7(9)
C1J B4J B5J 59.5(9)
B9J B4J B5J 59.7(10)
B8J B4J B5J 108.7(12)
B3J B4J B5J 108.1(11)
C1J B4J Cl4J 121.4(10)
B9J B4J Cl4J 124.1(11)
B8J B4J Cl4J 124.1(11)
B3J B4J Cl4J 120.1(11)
B5J B4J Cl4J 120.4(11)
Cl5J B5J C1J 121.9(11)
Cl5J B5J B9J 124.4(11)
C1J B5J B9J 104.8(12)
Cl5J B5J B10J 125.5(12)
C1J B5J B10J 103.7(11)
B9J B5J B10J 60.4(10)
Cl5J B5J B4J 121.1(11)
C1J B5J B4J 58.7(9)
B9J B5J B4J 59.5(9)
B10J B5J B4J 106.9(12)
Cl5J B5J B1J 120.7(11)
C1J B5J B1J 57.5(9)
B9J B5J B1J 108.6(12)
B10J B5J B1J 60.2(9)
B4J B5J B1J 106.8(11)
B10J B6J Cl6J 121.7(11)
B10J B6J B11J 60.2(9)
Cl6J B6J B11J 123.4(11)
B10J B6J B1J 60.8(10)
Cl6J B6J B1J 120.1(11)
B11J B6J B1J 108.5(12)
B10J B6J B2J 108.0(12)
Cl6J B6J B2J 121.0(11)
B11J B6J B2J 107.4(11)
B1J B6J B2J 59.4(9)
B10J B6J B7J 108.2(11)
Cl6J B6J B7J 122.7(11)
B11J B6J B7J 60.1(9)
B1J B6J B7J 107.3(11)
B2J B6J B7J 59.2(9)
B3J B7J Cl7J 123.0(11)
B3J B7J B2J 60.6(9)
Cl7J B7J B2J 121.6(10)
B3J B7J B8J 60.9(9)
Cl7J B7J B8J 122.3(10)
B2J B7J B8J 109.0(11)
B3J B7J B11J 106.4(11)
Cl7J B7J B11J 122.5(10)
B2J B7J B11J 106.7(11)
B8J B7J B11J 58.1(9)
B3J B7J B6J 107.1(11)
Cl7J B7J B6J 121.7(10)
B2J B7J B6J 59.5(9)
B8J B7J B6J 106.2(11)
B11J B7J B6J 59.0(9)
B11J B8J B4J 107.3(12)
B11J B8J Cl8J 122.9(11)
B4J B8J Cl8J 122.2(10)
B11J B8J B7J 61.2(9)
B4J B8J B7J 107.3(11)
Cl8J B8J B7J 120.4(11)
B11J B8J B3J 107.0(11)
B4J B8J B3J 59.7(9)
Cl8J B8J B3J 121.1(11)
B7J B8J B3J 58.6(8)
B11J B8J B9J 60.7(9)
B4J B8J B9J 58.9(9)
Cl8J B8J B9J 123.2(10)
B7J B8J B9J 109.4(11)
B3J B8J B9J 106.8(11)
Cl9J B9J B4J 121.3(11)
Cl9J B9J B5J 120.8(11)
B4J B9J B5J 60.8(10)
Cl9J B9J B10J 122.8(12)
B4J B9J B10J 107.5(11)
B5J B9J B10J 59.8(10)
Cl9J B9J B11J 123.6(11)
B4J B9J B11J 106.0(11)
B5J B9J B11J 107.6(12)
B10J B9J B11J 59.9(9)
Cl9J B9J B8J 122.1(11)
B4J B9J B8J 59.9(9)
B5J B9J B8J 108.6(11)
B10J B9J B8J 106.6(11)
B11J B9J B8J 58.0(9)
B5J B10J B6J 109.5(12)
B5J B10J B9J 59.7(10)
B6J B10J B9J 109.5(12)
B5J B10J ClAJ 121.0(11)
B6J B10J ClAJ 120.6(11)
B9J B10J ClAJ 121.5(11)
B5J B10J B11J 108.1(12)
B6J B10J B11J 60.1(9)
B9J B10J B11J 60.6(9)
ClAJ B10J B11J 122.4(11)
B5J B10J B1J 61.5(10)
B6J B10J B1J 59.8(9)
B9J B10J B1J 109.1(12)
ClAJ B10J B1J 120.8(11)
B11J B10J B1J 107.6(12)
B8J B11J ClBJ 119.5(11)
B8J B11J B6J 109.8(11)
ClBJ B11J B6J 121.6(11)
B8J B11J B10J 109.0(11)
ClBJ B11J B10J 122.9(11)
B6J B11J B10J 59.7(9)
B8J B11J B9J 61.3(9)
ClBJ B11J B9J 121.3(10)
B6J B11J B9J 108.4(11)
B10J B11J B9J 59.6(10)
B8J B11J B7J 60.7(9)
ClBJ B11J B7J 120.3(11)
B6J B11J B7J 60.9(9)
B10J B11J B7J 108.5(11)
B9J B11J B7J 109.4(11)

loop_
_geom_bond_atom_site_label_1
_geom_bond_atom_site_label_2
_geom_bond_distance
Br1A C1A 1.929(14)
C1A C2A 1.36(2)
C1A C6A 1.37(2)
C2A C3A 1.40(2)
C2A H2A 0.9500
C3A C4A 1.38(2)
C3A H3A 0.9500
C4A C5A 1.39(2)
C4A H4A 0.9500
C5A C6A 1.39(2)
C5A H5A 0.9500
C6A H6A 0.9500
Br1B C1B 1.891(15)
C1B C2B 1.39(2)
C1B C6B 1.39(2)
C2B C3B 1.37(2)
C2B H2B 0.9500
C3B C4B 1.38(2)
C3B H3B 0.9500
C4B C5B 1.38(2)
C4B H4B 0.9500
C5B C6B 1.40(2)
C5B H5B 0.9500
C6B H6B 0.9500
Br1C C1C 1.914(16)
C1C C2C 1.36(2)
C1C C6C 1.40(2)
C2C C3C 1.40(2)
C2C H2C 0.9500
C3C C4C 1.40(3)
C3C H3C 0.9500
C4C C5C 1.36(3)
C4C H4C 0.9500
C5C C6C 1.38(2)
C5C H5C 0.9500
C6C H6C 0.9500
Br1D C1D 1.907(16)
C1D C2D 1.34(2)
C1D C6D 1.42(2)
C2D C3D 1.37(2)
C2D H2D 0.9500
C3D C4D 1.41(2)
C3D H3D 0.9500
C4D C5D 1.39(3)
C4D H4D 0.9500
C5D C6D 1.40(2)
C5D H5D 0.9500
C6D H6D 0.9500
Br1E C1E 1.880(17)
C1E C6E 1.38(2)
C1E C2E 1.40(3)
C2E C3E 1.42(2)
C2E H2E 0.9500
C3E C4E 1.47(2)
C3E H3E 0.9500
C4E C5E 1.41(3)
C4E H4E 0.9500
C5E C6E 1.43(3)
C5E H5E 0.9500
C6E H6E 0.9500
Br1F C1F 1.910(18)
C1F C2F 1.34(2)
C1F C6F 1.40(2)
C2F C3F 1.36(3)
C2F H2FA 0.9500
C3F C4F 1.38(3)
C3F H3FA 0.9500
C4F C5F 1.37(3)
C4F H4FA 0.9500
C5F C6F 1.34(3)
C5F H5FA 0.9500
C6F H6FA 0.9500
Cl1G B1G 1.742(17)
Cl2G B2G 1.770(16)
Cl3G B3G 1.769(16)
Cl4G B4G 1.758(16)
Cl5G B5G 1.756(17)
Cl6G B6G 1.794(16)
Cl7G B7G 1.781(17)
Cl8G B8G 1.792(16)
Cl9G B9G 1.777(16)
ClAG B10G 1.762(17)
ClBG B11G 1.778(17)
C1G B5G 1.71(2)
C1G B2G 1.72(2)
C1G B3G 1.73(2)
C1G B1G 1.74(2)
C1G B4G 1.74(2)
C1G H1G 1.1200
B1G B10G 1.77(2)
B1G B6G 1.78(2)
B1G B5G 1.81(2)
B1G B2G 1.83(2)
B2G B6G 1.76(2)
B2G B7G 1.77(2)
B2G B3G 1.78(2)
B3G B8G 1.76(2)
B3G B4G 1.78(2)
B3G B7G 1.80(2)
B4G B9G 1.76(2)
B4G B8G 1.77(2)
B4G B5G 1.82(2)
B5G B9G 1.79(2)
B5G B10G 1.80(2)
B6G B7G 1.77(2)
B6G B11G 1.79(2)
B6G B10G 1.79(2)
B7G B8G 1.78(2)
B7G B11G 1.80(2)
B8G B9G 1.79(2)
B8G B11G 1.81(2)
B9G B11G 1.80(2)
B9G B10G 1.86(2)
B10G B11G 1.79(2)
Cl1H B1H 1.741(16)
Cl2H B2H 1.764(16)
Cl3H B3H 1.759(16)
Cl4H B4H 1.775(17)
Cl5H B5H 1.773(16)
Cl6H B6H 1.811(17)
Cl7H B7H 1.781(16)
Cl8H B8H 1.757(17)
Cl9H B9H 1.801(16)
ClAH B10H 1.786(15)
ClBH B11H 1.790(17)
C1H B2H 1.70(2)
C1H B4H 1.71(2)
C1H B5H 1.72(2)
C1H B3H 1.72(2)
C1H B1H 1.75(2)
C1H H1H 1.1200
B1H B6H 1.76(2)
B1H B5H 1.78(2)
B1H B10H 1.79(2)
B1H B2H 1.82(2)
B2H B7H 1.76(2)
B2H B6H 1.76(2)
B2H B3H 1.81(2)
B3H B8H 1.76(2)
B3H B7H 1.77(2)
B3H B4H 1.77(2)
B4H B9H 1.78(2)
B4H B8H 1.79(2)
B4H B5H 1.80(2)
B5H B10H 1.77(2)
B5H B9H 1.78(2)
B6H B10H 1.78(2)
B6H B7H 1.79(2)
B6H B11H 1.81(2)
B7H B8H 1.80(2)
B7H B11H 1.81(2)
B8H B11H 1.77(2)
B8H B9H 1.83(2)
B9H B10H 1.75(2)
B9H B11H 1.76(2)
B10H B11H 1.79(2)
Cl1I B1I 1.774(17)
Cl2I B2I 1.751(16)
Cl3I B3I 1.747(18)
Cl4I B4I 1.768(18)
Cl5I B5I 1.785(18)
Cl6I B6I 1.769(16)
Cl7I B7I 1.770(17)
Cl8I B8I 1.786(19)
Cl9I B9I 1.784(17)
ClAI B10I 1.800(17)
ClBI B11I 1.788(17)
C1I B1I 1.69(2)
C1I B5I 1.71(2)
C1I B2I 1.73(2)
C1I B4I 1.74(2)
C1I B3I 1.74(2)
C1I H1I 1.1200
B1I B6I 1.78(2)
B1I B2I 1.78(2)
B1I B10I 1.79(2)
B1I B5I 1.81(2)
B2I B6I 1.80(2)
B2I B7I 1.80(2)
B2I B3I 1.81(2)
B3I B8I 1.79(2)
B3I B7I 1.81(2)
B3I B4I 1.81(2)
B4I B9I 1.73(2)
B4I B5I 1.76(3)
B4I B8I 1.77(3)
B5I B9I 1.75(3)
B5I B10I 1.77(2)
B6I B7I 1.79(2)
B6I B10I 1.80(2)
B6I B11I 1.82(2)
B7I B11I 1.80(2)
B7I B8I 1.81(2)
B8I B11I 1.75(2)
B8I B9I 1.78(3)
B9I B11I 1.77(2)
B9I B10I 1.79(3)
B10I B11I 1.76(2)
Cl1J B1J 1.744(17)
Cl2J B2J 1.768(16)
Cl3J B3J 1.797(16)
Cl4J B4J 1.795(16)
Cl5J B5J 1.740(17)
Cl6J B6J 1.781(17)
Cl7J B7J 1.771(17)
Cl8J B8J 1.792(16)
Cl9J B9J 1.765(16)
ClAJ B10J 1.784(17)
ClBJ B11J 1.783(16)
C1J B3J 1.70(2)
C1J B1J 1.72(2)
C1J B2J 1.73(2)
C1J B4J 1.74(2)
C1J B5J 1.75(2)
C1J H1J 1.1200
B1J B2J 1.77(2)
B1J B6J 1.79(2)
B1J B10J 1.81(2)
B1J B5J 1.83(2)
B2J B7J 1.78(2)
B2J B6J 1.79(2)
B2J B3J 1.79(2)
B3J B7J 1.76(2)
B3J B4J 1.79(2)
B3J B8J 1.81(2)
B4J B9J 1.77(2)
B4J B8J 1.79(2)
B4J B5J 1.79(3)
B5J B9J 1.77(2)
B5J B10J 1.77(2)
B6J B10J 1.78(2)
B6J B11J 1.79(2)
B6J B7J 1.82(2)
B7J B8J 1.80(2)
B7J B11J 1.81(2)
B8J B11J 1.75(2)
B8J B9J 1.81(2)
B9J B10J 1.78(2)
B9J B11J 1.80(2)
B10J B11J 1.79(2)

loop_
_geom_torsion_atom_site_label_1
_geom_torsion_atom_site_label_2
_geom_torsion_atom_site_label_3
_geom_torsion_atom_site_label_4
_geom_torsion
C6A C1A C2A C3A 0(2)
Br1A C1A C2A C3A -178.9(11)
C1A C2A C3A C4A 0(2)
C2A C3A C4A C5A -1(2)
C3A C4A C5A C6A 2(2)
C2A C1A C6A C5A 1(2)
Br1A C1A C6A C5A -179.8(12)
C4A C5A C6A C1A -2(2)
C6B C1B C2B C3B 4(2)
Br1B C1B C2B C3B -177.0(12)
C1B C2B C3B C4B -2(2)
C2B C3B C4B C5B 1(2)
C3B C4B C5B C6B 0(2)
C2B C1B C6B C5B -3(2)
Br1B C1B C6B C5B 177.8(12)
C4B C5B C6B C1B 1(2)
C6C C1C C2C C3C 3(2)
Br1C C1C C2C C3C -179.0(11)
C1C C2C C3C C4C -1(2)
C2C C3C C4C C5C 0(3)
C3C C4C C5C C6C 0(3)
C4C C5C C6C C1C 1(2)
C2C C1C C6C C5C -3(2)
Br1C C1C C6C C5C 178.8(12)
C6D C1D C2D C3D 2(2)
Br1D C1D C2D C3D -179.7(12)
C1D C2D C3D C4D 1(2)
C2D C3D C4D C5D 0(3)
C3D C4D C5D C6D -2(3)
C4D C5D C6D C1D 4(2)
C2D C1D C6D C5D -4(2)
Br1D C1D C6D C5D 177.3(12)
C6E C1E C2E C3E -3(3)
Br1E C1E C2E C3E 178.4(13)
C1E C2E C3E C4E 3(2)
C2E C3E C4E C5E -3(2)
C3E C4E C5E C6E 3(3)
C2E C1E C6E C5E 3(3)
Br1E C1E C6E C5E -178.2(13)
C4E C5E C6E C1E -4(3)
C6F C1F C2F C3F 1(3)
Br1F C1F C2F C3F 179.9(17)
C1F C2F C3F C4F -1(4)
C2F C3F C4F C5F 2(4)
C3F C4F C5F C6F -4(4)
C4F C5F C6F C1F 4(3)
C2F C1F C6F C5F -3(3)
Br1F C1F C6F C5F 178.5(15)
B5G C1G B1G Cl1G 108.1(14)
B2G C1G B1G Cl1G -110.1(13)
B3G C1G B1G Cl1G -145.4(12)
B4G C1G B1G Cl1G 145.4(11)
B5G C1G B1G B10G -40.1(11)
B2G C1G B1G B10G 101.6(12)
B3G C1G B1G B10G 66.3(15)
B4G C1G B1G B10G -2.9(16)
B5G C1G B1G B6G -102.7(11)
B2G C1G B1G B6G 39.1(10)
B3G C1G B1G B6G 3.8(15)
B4G C1G B1G B6G -65.4(14)
B2G C1G B1G B5G 141.8(11)
B3G C1G B1G B5G 106.5(13)
B4G C1G B1G B5G 37.2(12)
B5G C1G B1G B2G -141.8(11)
B3G C1G B1G B2G -35.3(11)
B4G C1G B1G B2G -104.5(13)
B5G C1G B2G B6G -2.1(15)
B3G C1G B2G B6G 103.8(12)
B1G C1G B2G B6G -39.9(10)
B4G C1G B2G B6G 68.7(14)
B5G C1G B2G B7G -64.7(14)
B3G C1G B2G B7G 41.2(10)
B1G C1G B2G B7G -102.5(12)
B4G C1G B2G B7G 6.1(15)
B5G C1G B2G Cl2G 144.0(11)
B3G C1G B2G Cl2G -110.0(13)
B1G C1G B2G Cl2G 106.2(13)
B4G C1G B2G Cl2G -145.2(11)
B5G C1G B2G B3G -105.9(12)
B1G C1G B2G B3G -143.7(11)
B4G C1G B2G B3G -35.2(11)
B5G C1G B2G B1G 37.8(11)
B3G C1G B2G B1G 143.7(11)
B4G C1G B2G B1G 108.5(12)
Cl1G B1G B2G C1G 109.3(13)
B10G B1G B2G C1G -96.1(12)
B6G B1G B2G C1G -133.8(11)
B5G B1G B2G C1G -32.9(10)
C1G B1G B2G B6G 133.8(11)
Cl1G B1G B2G B6G -116.9(14)
B10G B1G B2G B6G 37.8(11)
B5G B1G B2G B6G 100.9(12)
C1G B1G B2G B7G 97.4(12)
Cl1G B1G B2G B7G -153.4(11)
B10G B1G B2G B7G 1.3(15)
B6G B1G B2G B7G -36.5(11)
B5G B1G B2G B7G 64.4(14)
C1G B1G B2G Cl2G -110.7(12)
Cl1G B1G B2G Cl2G -1.4(18)
B10G B1G B2G Cl2G 153.2(11)
B6G B1G B2G Cl2G 115.4(13)
B5G B1G B2G Cl2G -143.6(11)
C1G B1G B2G B3G 32.6(10)
Cl1G B1G B2G B3G 141.9(11)
B10G B1G B2G B3G -63.5(14)
B6G B1G B2G B3G -101.3(12)
B5G B1G B2G B3G -0.4(15)
B5G C1G B3G B8G 4.6(15)
B2G C1G B3G B8G -102.2(12)
B1G C1G B3G B8G -66.3(14)
B4G C1G B3G B8G 40.8(10)
B5G C1G B3G Cl3G -145.8(11)
B2G C1G B3G Cl3G 107.3(13)
B1G C1G B3G Cl3G 143.3(11)
B4G C1G B3G Cl3G -109.6(13)
B5G C1G B3G B2G 106.8(13)
B1G C1G B3G B2G 35.9(11)
B4G C1G B3G B2G 143.0(11)
B5G C1G B3G B4G -36.2(11)
B2G C1G B3G B4G -143.0(11)
B1G C1G B3G B4G -107.1(12)
B5G C1G B3G B7G 66.9(14)
B2G C1G B3G B7G -40.0(10)
B1G C1G B3G B7G -4.0(15)
B4G C1G B3G B7G 103.0(11)
B6G B2G B3G C1G -95.6(12)
B7G B2G B3G C1G -133.4(11)
Cl2G B2G B3G C1G 109.8(13)
B1G B2G B3G C1G -32.3(10)
C1G B2G B3G B8G 96.4(12)
B6G B2G B3G B8G 0.8(16)
B7G B2G B3G B8G -37.0(11)
Cl2G B2G B3G B8G -153.8(11)
B1G B2G B3G B8G 64.1(14)
C1G B2G B3G Cl3G -110.8(12)
B6G B2G B3G Cl3G 153.6(11)
B7G B2G B3G Cl3G 115.8(13)
Cl2G B2G B3G Cl3G -1.0(18)
B1G B2G B3G Cl3G -143.1(11)
C1G B2G B3G B4G 33.1(10)
B6G B2G B3G B4G -62.4(14)
B7G B2G B3G B4G -100.3(12)
Cl2G B2G B3G B4G 143.0(11)
B1G B2G B3G B4G 0.9(15)
C1G B2G B3G B7G 133.4(11)
B6G B2G B3G B7G 37.9(11)
Cl2G B2G B3G B7G -116.7(13)
B1G B2G B3G B7G 101.2(12)
B5G C1G B4G B9G 39.5(11)
B2G C1G B4G B9G -68.5(14)
B3G C1G B4G B9G -103.8(12)
B1G C1G B4G B9G 2.3(16)
B5G C1G B4G Cl4G -107.1(13)
B2G C1G B4G Cl4G 144.9(11)
B3G C1G B4G Cl4G 109.6(13)
B1G C1G B4G Cl4G -144.3(12)
B5G C1G B4G B8G 102.6(11)
B2G C1G B4G B8G -5.4(15)
B3G C1G B4G B8G -40.7(10)
B1G C1G B4G B8G 65.4(14)
B5G C1G B4G B3G 143.3(11)
B2G C1G B4G B3G 35.3(11)
B1G C1G B4G B3G 106.2(13)
B2G C1G B4G B5G -108.0(12)
B3G C1G B4G B5G -143.3(11)
B1G C1G B4G B5G -37.1(12)
B8G B3G B4G C1G -132.9(11)
Cl3G B3G B4G C1G 110.3(13)
B2G B3G B4G C1G -32.9(10)
B7G B3G B4G C1G -95.7(11)
C1G B3G B4G B9G 95.3(12)
B8G B3G B4G B9G -37.6(11)
Cl3G B3G B4G B9G -154.4(10)
B2G B3G B4G B9G 62.4(14)
B7G B3G B4G B9G -0.4(15)
C1G B3G B4G Cl4G -111.5(12)
B8G B3G B4G Cl4G 115.6(13)
Cl3G B3G B4G Cl4G -1.2(17)
B2G B3G B4G Cl4G -144.4(11)
B7G B3G B4G Cl4G 152.8(10)
C1G B3G B4G B8G 132.9(11)
Cl3G B3G B4G B8G -116.8(13)
B2G B3G B4G B8G 100.0(12)
B7G B3G B4G B8G 37.2(10)
C1G B3G B4G B5G 31.9(10)
B8G B3G B4G B5G -101.0(12)
Cl3G B3G B4G B5G 142.2(11)
B2G B3G B4G B5G -1.0(14)
B7G B3G B4G B5G -63.8(13)
B2G C1G B5G Cl5G -147.1(11)
B3G C1G B5G Cl5G 143.6(11)
B1G C1G B5G Cl5G -109.2(13)
B4G C1G B5G Cl5G 108.2(13)
B2G C1G B5G B9G 66.0(14)
B3G C1G B5G B9G -3.2(15)
B1G C1G B5G B9G 103.9(12)
B4G C1G B5G B9G -38.7(10)
B2G C1G B5G B10G 1.5(15)
B3G C1G B5G B10G -67.8(14)
B1G C1G B5G B10G 39.4(10)
B4G C1G B5G B10G -103.2(12)
B2G C1G B5G B1G -37.9(11)
B3G C1G B5G B1G -107.2(13)
B4G C1G B5G B1G -142.6(12)
B2G C1G B5G B4G 104.7(12)
B3G C1G B5G B4G 35.4(11)
B1G C1G B5G B4G 142.6(12)
Cl1G B1G B5G C1G -109.9(13)
B10G B1G B5G C1G 133.9(12)
B6G B1G B5G C1G 94.4(12)
B2G B1G B5G C1G 33.0(10)
C1G B1G B5G Cl5G 110.4(13)
Cl1G B1G B5G Cl5G 0.5(18)
B10G B1G B5G Cl5G -115.7(13)
B6G B1G B5G Cl5G -155.2(11)
B2G B1G B5G Cl5G 143.4(11)
C1G B1G B5G B9G -95.2(12)
Cl1G B1G B5G B9G 154.9(11)
B10G B1G B5G B9G 38.7(11)
B6G B1G B5G B9G -0.8(15)
B2G B1G B5G B9G -62.2(14)
C1G B1G B5G B10G -133.9(12)
Cl1G B1G B5G B10G 116.2(14)
B6G B1G B5G B10G -39.6(11)
B2G B1G B5G B10G -100.9(12)
C1G B1G B5G B4G -33.3(10)
Cl1G B1G B5G B4G -143.2(11)
B10G B1G B5G B4G 100.6(12)
B6G B1G B5G B4G 61.1(14)
B2G B1G B5G B4G -0.3(14)
B9G B4G B5G C1G -134.5(12)
Cl4G B4G B5G C1G 111.5(12)
B8G B4G B5G C1G -95.6(12)
B3G B4G B5G C1G -32.5(10)
C1G B4G B5G Cl5G -110.7(12)
B9G B4G B5G Cl5G 114.8(13)
Cl4G B4G B5G Cl5G 0.8(17)
B8G B4G B5G Cl5G 153.8(11)
B3G B4G B5G Cl5G -143.2(11)
C1G B4G B5G B9G 134.5(12)
Cl4G B4G B5G B9G -114.0(13)
B8G B4G B5G B9G 39.0(11)
B3G B4G B5G B9G 102.0(12)
C1G B4G B5G B10G 95.6(12)
B9G B4G B5G B10G -38.9(11)
Cl4G B4G B5G B10G -152.9(10)
B8G B4G B5G B10G 0.1(15)
B3G B4G B5G B10G 63.1(13)
C1G B4G B5G B1G 33.3(10)
B9G B4G B5G B1G -101.2(12)
Cl4G B4G B5G B1G 144.8(11)
B8G B4G B5G B1G -62.2(14)
B3G B4G B5G B1G 0.8(14)
C1G B2G B6G B7G -100.2(12)
Cl2G B2G B6G B7G 115.4(14)
B3G B2G B6G B7G -38.2(11)
B1G B2G B6G B7G -139.5(12)
C1G B2G B6G B1G 39.4(10)
B7G B2G B6G B1G 139.5(12)
Cl2G B2G B6G B1G -105.1(13)
B3G B2G B6G B1G 101.4(12)
C1G B2G B6G B11G -61.8(14)
B7G B2G B6G B11G 38.4(11)
Cl2G B2G B6G B11G 153.7(11)
B3G B2G B6G B11G 0.2(16)
B1G B2G B6G B11G -101.2(12)
C1G B2G B6G B10G 1.7(14)
B7G B2G B6G B10G 101.9(12)
Cl2G B2G B6G B10G -142.7(12)
B3G B2G B6G B10G 63.7(14)
B1G B2G B6G B10G -37.6(11)
C1G B2G B6G Cl6G 151.0(11)
B7G B2G B6G Cl6G -108.8(13)
Cl2G B2G B6G Cl6G 6.5(19)
B3G B2G B6G Cl6G -147.0(11)
B1G B2G B6G Cl6G 111.6(13)
C1G B1G B6G B2G -38.7(10)
Cl1G B1G B6G B2G 108.0(14)
B10G B1G B6G B2G -137.8(12)
B5G B1G B6G B2G -98.4(12)
C1G B1G B6G B7G -2.0(14)
Cl1G B1G B6G B7G 144.8(12)
B10G B1G B6G B7G -101.0(12)
B5G B1G B6G B7G -61.7(14)
B2G B1G B6G B7G 36.8(11)
C1G B1G B6G B11G 62.6(13)
Cl1G B1G B6G B11G -150.6(12)
B10G B1G B6G B11G -36.4(11)
B5G B1G B6G B11G 2.9(15)
B2G B1G B6G B11G 101.4(12)
C1G B1G B6G B10G 99.1(11)
Cl1G B1G B6G B10G -114.2(15)
B5G B1G B6G B10G 39.4(10)
B2G B1G B6G B10G 137.8(12)
C1G B1G B6G Cl6G -150.5(11)
Cl1G B1G B6G Cl6G -4(2)
B10G B1G B6G Cl6G 110.4(13)
B5G B1G B6G Cl6G 149.8(11)
B2G B1G B6G Cl6G -111.8(13)
C1G B2G B7G B6G 97.6(12)
Cl2G B2G B7G B6G -113.0(14)
B3G B2G B7G B6G 138.1(12)
B1G B2G B7G B6G 36.1(11)
C1G B2G B7G Cl7G -150.3(11)
B6G B2G B7G Cl7G 112.1(13)
Cl2G B2G B7G Cl7G -1.0(19)
B3G B2G B7G Cl7G -109.9(13)
B1G B2G B7G Cl7G 148.2(11)
C1G B2G B7G B8G -4.1(14)
B6G B2G B7G B8G -101.7(12)
Cl2G B2G B7G B8G 145.3(12)
B3G B2G B7G B8G 36.4(11)
B1G B2G B7G B8G -65.5(14)
C1G B2G B7G B11G 59.7(13)
B6G B2G B7G B11G -37.9(11)
Cl2G B2G B7G B11G -150.9(11)
B3G B2G B7G B11G 100.1(12)
B1G B2G B7G B11G -1.8(15)
C1G B2G B7G B3G -40.5(10)
B6G B2G B7G B3G -138.1(12)
Cl2G B2G B7G B3G 108.9(14)
B1G B2G B7G B3G -101.9(12)
B1G B6G B7G B2G -37.6(11)
B11G B6G B7G B2G -137.4(12)
B10G B6G B7G B2G -101.2(13)
Cl6G B6G B7G B2G 111.5(13)
B2G B6G B7G Cl7G -109.7(13)
B1G B6G B7G Cl7G -147.3(11)
B11G B6G B7G Cl7G 112.9(13)
B10G B6G B7G Cl7G 149.2(11)
Cl6G B6G B7G Cl7G 1.8(17)
B2G B6G B7G B8G 99.6(12)
B1G B6G B7G B8G 62.0(14)
B11G B6G B7G B8G -37.8(11)
B10G B6G B7G B8G -1.5(15)
Cl6G B6G B7G B8G -148.9(11)
B2G B6G B7G B11G 137.4(12)
B1G B6G B7G B11G 99.8(12)
B10G B6G B7G B11G 36.3(11)
Cl6G B6G B7G B11G -111.1(13)
B2G B6G B7G B3G 37.3(11)
B1G B6G B7G B3G -0.3(15)
B11G B6G B7G B3G -100.1(12)
B10G B6G B7G B3G -63.8(14)
Cl6G B6G B7G B3G 148.8(11)
C1G B3G B7G B2G 39.7(10)
B8G B3G B7G B2G 138.6(12)
Cl3G B3G B7G B2G -105.8(14)
B4G B3G B7G B2G 101.6(12)
C1G B3G B7G B6G 2.5(14)
B8G B3G B7G B6G 101.3(12)
Cl3G B3G B7G B6G -143.1(12)
B2G B3G B7G B6G -37.3(11)
B4G B3G B7G B6G 64.3(14)
C1G B3G B7G Cl7G 150.2(11)
B8G B3G B7G Cl7G -111.0(13)
Cl3G B3G B7G Cl7G 4.6(18)
B2G B3G B7G Cl7G 110.4(13)
B4G B3G B7G Cl7G -148.0(11)
C1G B3G B7G B8G -98.8(12)
Cl3G B3G B7G B8G 115.6(14)
B2G B3G B7G B8G -138.6(12)
B4G B3G B7G B8G -37.0(10)
C1G B3G B7G B11G -60.8(13)
B8G B3G B7G B11G 38.1(10)
Cl3G B3G B7G B11G 153.7(11)
B2G B3G B7G B11G -100.5(12)
B4G B3G B7G B11G 1.1(14)
C1G B3G B8G B4G -40.6(10)
Cl3G B3G B8G B4G 107.8(14)
B2G B3G B8G B4G -101.9(12)
B7G B3G B8G B4G -138.5(11)
C1G B3G B8G B7G 97.9(11)
Cl3G B3G B8G B7G -113.7(14)
B2G B3G B8G B7G 36.6(11)
B4G B3G B8G B7G 138.5(11)
C1G B3G B8G B9G -4.0(14)
Cl3G B3G B8G B9G 144.4(12)
B2G B3G B8G B9G -65.3(14)
B4G B3G B8G B9G 36.6(10)
B7G B3G B8G B9G -101.9(12)
C1G B3G B8G Cl8G -150.7(11)
Cl3G B3G B8G Cl8G -2.3(19)
B2G B3G B8G Cl8G 148.0(11)
B4G B3G B8G Cl8G -110.1(13)
B7G B3G B8G Cl8G 111.4(13)
C1G B3G B8G B11G 59.7(14)
Cl3G B3G B8G B11G -151.8(12)
B2G B3G B8G B11G -1.6(15)
B4G B3G B8G B11G 100.3(12)
B7G B3G B8G B11G -38.2(11)
C1G B4G B8G B3G 40.4(10)
B9G B4G B8G B3G 138.7(11)
Cl4G B4G B8G B3G -108.7(14)
B5G B4G B8G B3G 100.3(12)
C1G B4G B8G B7G 2.6(14)
B9G B4G B8G B7G 100.9(12)
Cl4G B4G B8G B7G -146.5(12)
B3G B4G B8G B7G -37.8(11)
B5G B4G B8G B7G 62.4(14)
C1G B4G B8G B9G -98.3(11)
Cl4G B4G B8G B9G 112.6(14)
B3G B4G B8G B9G -138.7(11)
B5G B4G B8G B9G -38.5(10)
C1G B4G B8G Cl8G 149.1(11)
B9G B4G B8G Cl8G -112.6(13)
Cl4G B4G B8G Cl8G 0.0(19)
B3G B4G B8G Cl8G 108.7(13)
B5G B4G B8G Cl8G -151.0(11)
C1G B4G B8G B11G -61.1(13)
B9G B4G B8G B11G 37.2(10)
Cl4G B4G B8G B11G 149.8(11)
B3G B4G B8G B11G -101.5(12)
B5G B4G B8G B11G -1.3(15)
B2G B7G B8G B3G -36.8(11)
B6G B7G B8G B3G -99.9(12)
Cl7G B7G B8G B3G 109.2(13)
B11G B7G B8G B3G -137.4(12)
B2G B7G B8G B4G 0.9(15)
B6G B7G B8G B4G -62.2(14)
Cl7G B7G B8G B4G 146.9(11)
B11G B7G B8G B4G -99.7(12)
B3G B7G B8G B4G 37.7(11)
B2G B7G B8G B9G 64.0(14)
B6G B7G B8G B9G 0.9(15)
Cl7G B7G B8G B9G -150.0(11)
B11G B7G B8G B9G -36.6(11)
B3G B7G B8G B9G 100.8(12)
B2G B7G B8G Cl8G -145.3(11)
B6G B7G B8G Cl8G 151.7(11)
Cl7G B7G B8G Cl8G 0.7(17)
B11G B7G B8G Cl8G 114.1(13)
B3G B7G B8G Cl8G -108.5(13)
B2G B7G B8G B11G 100.6(12)
B6G B7G B8G B11G 37.5(11)
Cl7G B7G B8G B11G -113.4(13)
B3G B7G B8G B11G 137.4(12)
C1G B4G B9G Cl9G -148.8(11)
Cl4G B4G B9G Cl9G -2.8(19)
B8G B4G B9G Cl9G 112.6(13)
B3G B4G B9G Cl9G 149.5(11)
B5G B4G B9G Cl9G -110.6(13)
C1G B4G B9G B5G -38.2(10)
Cl4G B4G B9G B5G 107.8(13)
B8G B4G B9G B5G -136.9(11)
B3G B4G B9G B5G -99.9(12)
C1G B4G B9G B8G 98.6(12)
Cl4G B4G B9G B8G -115.4(13)
B3G B4G B9G B8G 37.0(11)
B5G B4G B9G B8G 136.9(11)
C1G B4G B9G B11G 61.2(13)
Cl4G B4G B9G B11G -152.8(11)
B8G B4G B9G B11G -37.5(10)
B3G B4G B9G B11G -0.5(15)
B5G B4G B9G B11G 99.4(12)
C1G B4G B9G B10G -0.8(15)
Cl4G B4G B9G B10G 145.3(11)
B8G B4G B9G B10G -99.4(12)
B3G B4G B9G B10G -62.4(14)
B5G B4G B9G B10G 37.5(11)
C1G B5G B9G B4G 39.0(10)
Cl5G B5G B9G B4G -106.3(13)
B10G B5G B9G B4G 137.7(12)
B1G B5G B9G B4G 100.6(12)
C1G B5G B9G Cl9G 152.1(10)
Cl5G B5G B9G Cl9G 6.8(18)
B10G B5G B9G Cl9G -109.1(12)
B1G B5G B9G Cl9G -146.2(11)
B4G B5G B9G Cl9G 113.2(13)
C1G B5G B9G B8G 0.5(14)
Cl5G B5G B9G B8G -144.8(11)
B10G B5G B9G B8G 99.2(12)
B1G B5G B9G B8G 62.1(14)
B4G B5G B9G B8G -38.5(10)
C1G B5G B9G B11G -63.2(13)
Cl5G B5G B9G B11G 151.5(11)
B10G B5G B9G B11G 35.6(10)
B1G B5G B9G B11G -1.6(14)
B4G B5G B9G B11G -102.2(12)
C1G B5G B9G B10G -98.7(12)
Cl5G B5G B9G B10G 116.0(14)
B1G B5G B9G B10G -37.1(11)
B4G B5G B9G B10G -137.7(12)
B3G B8G B9G B4G -37.2(11)
B7G B8G B9G B4G -101.8(12)
Cl8G B8G B9G B4G 108.1(13)
B11G B8G B9G B4G -138.4(11)
B3G B8G B9G Cl9G -148.6(11)
B4G B8G B9G Cl9G -111.4(13)
B7G B8G B9G Cl9G 146.8(11)
Cl8G B8G B9G Cl9G -3.3(18)
B11G B8G B9G Cl9G 110.2(13)
B3G B8G B9G B5G 2.3(15)
B4G B8G B9G B5G 39.4(10)
B7G B8G B9G B5G -62.3(14)
Cl8G B8G B9G B5G 147.5(11)
B11G B8G B9G B5G -98.9(12)
B3G B8G B9G B11G 101.2(12)
B4G B8G B9G B11G 138.4(11)
B7G B8G B9G B11G 36.6(10)
Cl8G B8G B9G B11G -113.5(13)
B3G B8G B9G B10G 64.6(14)
B4G B8G B9G B10G 101.8(12)
B7G B8G B9G B10G 0.0(15)
Cl8G B8G B9G B10G -150.1(11)
B11G B8G B9G B10G -36.6(10)
C1G B1G B10G ClAG 150.3(11)
Cl1G B1G B10G ClAG 4(2)
B6G B1G B10G ClAG -112.7(14)
B5G B1G B10G ClAG 111.5(14)
B2G B1G B10G ClAG -149.5(11)
C1G B1G B10G B11G -60.5(14)
Cl1G B1G B10G B11G 153.1(12)
B6G B1G B10G B11G 36.5(11)
B5G B1G B10G B11G -99.3(12)
B2G B1G B10G B11G -0.3(15)
C1G B1G B10G B6G -97.0(12)
Cl1G B1G B10G B6G 116.6(15)
B5G B1G B10G B6G -135.8(11)
B2G B1G B10G B6G -36.8(10)
C1G B1G B10G B5G 38.8(10)
Cl1G B1G B10G B5G -107.6(15)
B6G B1G B10G B5G 135.8(11)
B2G B1G B10G B5G 99.0(12)
C1G B1G B10G B9G 2.2(15)
Cl1G B1G B10G B9G -144.3(12)
B6G B1G B10G B9G 99.1(12)
B5G B1G B10G B9G -36.7(11)
B2G B1G B10G B9G 62.3(14)
B2G B6G B10G ClAG 150.1(11)
B7G B6G B10G ClAG -146.0(11)
B1G B6G B10G ClAG 111.3(14)
B11G B6G B10G ClAG -109.4(14)
Cl6G B6G B10G ClAG 0.8(19)
B2G B6G B10G B1G 38.8(11)
B7G B6G B10G B1G 102.6(12)
B11G B6G B10G B1G 139.2(12)
Cl6G B6G B10G B1G -110.5(13)
B2G B6G B10G B11G -100.4(12)
B7G B6G B10G B11G -36.6(11)
B1G B6G B10G B11G -139.2(12)
Cl6G B6G B10G B11G 110.2(13)
B2G B6G B10G B5G -0.9(15)
B7G B6G B10G B5G 62.9(14)
B1G B6G B10G B5G -39.7(11)
B11G B6G B10G B5G 99.5(12)
Cl6G B6G B10G B5G -150.3(11)
B2G B6G B10G B9G -62.4(14)
B7G B6G B10G B9G 1.5(15)
B1G B6G B10G B9G -101.1(12)
B11G B6G B10G B9G 38.1(10)
Cl6G B6G B10G B9G 148.3(11)
C1G B5G B10G ClAG -151.8(11)
Cl5G B5G B10G ClAG -5.0(19)
B9G B5G B10G ClAG 109.6(13)
B1G B5G B10G ClAG -112.3(14)
B4G B5G B10G ClAG 146.7(11)
C1G B5G B10G B1G -39.5(10)
Cl5G B5G B10G B1G 107.3(14)
B9G B5G B10G B1G -138.1(12)
B4G B5G B10G B1G -101.0(12)
C1G B5G B10G B11G 62.6(13)
Cl5G B5G B10G B11G -150.6(11)
B9G B5G B10G B11G -35.9(11)
B1G B5G B10G B11G 102.2(12)
B4G B5G B10G B11G 1.2(15)
C1G B5G B10G B6G -0.3(14)
Cl5G B5G B10G B6G 146.5(11)
B9G B5G B10G B6G -98.8(12)
B1G B5G B10G B6G 39.3(11)
B4G B5G B10G B6G -61.7(14)
C1G B5G B10G B9G 98.6(11)
Cl5G B5G B10G B9G -114.6(14)
B1G B5G B10G B9G 138.1(12)
B4G B5G B10G B9G 37.1(10)
B4G B9G B10G ClAG -149.5(12)
Cl9G B9G B10G ClAG -0.6(18)
B5G B9G B10G ClAG -110.9(14)
B8G B9G B10G ClAG 147.4(11)
B11G B9G B10G ClAG 110.0(14)
B4G B9G B10G B1G -0.9(16)
Cl9G B9G B10G B1G 148.0(11)
B5G B9G B10G B1G 37.8(11)
B8G B9G B10G B1G -63.9(14)
B11G B9G B10G B1G -101.4(13)
B4G B9G B10G B11G 100.5(12)
Cl9G B9G B10G B11G -110.6(13)
B5G B9G B10G B11G 139.1(12)
B8G B9G B10G B11G 37.4(11)
B4G B9G B10G B6G 62.1(14)
Cl9G B9G B10G B6G -149.0(11)
B5G B9G B10G B6G 100.8(12)
B8G B9G B10G B6G -0.9(15)
B11G B9G B10G B6G -38.4(11)
B4G B9G B10G B5G -38.7(11)
Cl9G B9G B10G B5G 110.3(13)
B8G B9G B10G B5G -101.7(12)
B11G B9G B10G B5G -139.1(12)
B2G B6G B11G ClBG -147.6(12)
B7G B6G B11G ClBG -109.5(14)
B1G B6G B11G ClBG 146.8(12)
B10G B6G B11G ClBG 110.6(14)
Cl6G B6G B11G ClBG -0.2(19)
B2G B6G B11G B10G 101.8(13)
B7G B6G B11G B10G 139.8(12)
B1G B6G B11G B10G 36.2(11)
Cl6G B6G B11G B10G -110.8(13)
B2G B6G B11G B7G -38.1(11)
B1G B6G B11G B7G -103.6(12)
B10G B6G B11G B7G -139.8(12)
Cl6G B6G B11G B7G 109.4(13)
B2G B6G B11G B9G 61.6(14)
B7G B6G B11G B9G 99.6(12)
B1G B6G B11G B9G -4.0(15)
B10G B6G B11G B9G -40.2(11)
Cl6G B6G B11G B9G -151.0(11)
B2G B6G B11G B8G -1.2(15)
B7G B6G B11G B8G 36.9(11)
B1G B6G B11G B8G -66.8(14)
B10G B6G B11G B8G -103.0(12)
Cl6G B6G B11G B8G 146.2(11)
ClAG B10G B11G ClBG -0.5(18)
B1G B10G B11G ClBG -150.3(11)
B6G B10G B11G ClBG -113.7(13)
B5G B10G B11G ClBG 145.4(11)
B9G B10G B11G ClBG 109.8(13)
ClAG B10G B11G B6G 113.2(13)
B1G B10G B11G B6G -36.6(11)
B5G B10G B11G B6G -100.9(12)
B9G B10G B11G B6G -136.5(11)
ClAG B10G B11G B7G 149.0(11)
B1G B10G B11G B7G -0.8(15)
B6G B10G B11G B7G 35.8(11)
B5G B10G B11G B7G -65.1(14)
B9G B10G B11G B7G -100.7(12)
ClAG B10G B11G B9G -110.3(13)
B1G B10G B11G B9G 99.9(12)
B6G B10G B11G B9G 136.5(11)
B5G B10G B11G B9G 35.6(10)
ClAG B10G B11G B8G -147.9(11)
B1G B10G B11G B8G 62.3(14)
B6G B10G B11G B8G 98.9(12)
B5G B10G B11G B8G -2.0(15)
B9G B10G B11G B8G -37.6(10)
B2G B7G B11G ClBG 151.3(11)
B6G B7G B11G ClBG 113.5(13)
Cl7G B7G B11G ClBG 2.2(18)
B8G B7G B11G ClBG -108.4(12)
B3G B7G B11G ClBG -145.7(11)
B2G B7G B11G B6G 37.8(11)
Cl7G B7G B11G B6G -111.3(14)
B8G B7G B11G B6G 138.2(12)
B3G B7G B11G B6G 100.8(12)
B2G B7G B11G B10G 1.6(15)
B6G B7G B11G B10G -36.2(11)
Cl7G B7G B11G B10G -147.4(11)
B8G B7G B11G B10G 102.0(12)
B3G B7G B11G B10G 64.6(14)
B2G B7G B11G B9G -64.3(14)
B6G B7G B11G B9G -102.1(12)
Cl7G B7G B11G B9G 146.6(11)
B8G B7G B11G B9G 36.0(10)
B3G B7G B11G B9G -1.4(14)
B2G B7G B11G B8G -100.4(12)
B6G B7G B11G B8G -138.2(12)
Cl7G B7G B11G B8G 110.6(13)
B3G B7G B11G B8G -37.4(10)
B4G B9G B11G ClBG 146.2(11)
Cl9G B9G B11G ClBG -4.3(17)
B5G B9G B11G ClBG -148.8(11)
B8G B9G B11G ClBG 109.0(12)
B10G B9G B11G ClBG -112.9(13)
B4G B9G B11G B6G -61.6(14)
Cl9G B9G B11G B6G 147.9(11)
B5G B9G B11G B6G 3.4(14)
B8G B9G B11G B6G -98.8(12)
B10G B9G B11G B6G 39.3(10)
B4G B9G B11G B10G -100.9(12)
Cl9G B9G B11G B10G 108.6(13)
B5G B9G B11G B10G -35.8(10)
B8G B9G B11G B10G -138.1(12)
B4G B9G B11G B7G 1.2(14)
Cl9G B9G B11G B7G -149.3(10)
B5G B9G B11G B7G 66.2(13)
B8G B9G B11G B7G -36.0(10)
B10G B9G B11G B7G 102.1(12)
B4G B9G B11G B8G 37.2(10)
Cl9G B9G B11G B8G -113.3(13)
B5G B9G B11G B8G 102.2(12)
B10G B9G B11G B8G 138.1(12)
B3G B8G B11G ClBG 149.8(11)
B4G B8G B11G ClBG -146.2(11)
B7G B8G B11G ClBG 111.2(13)
B9G B8G B11G ClBG -109.4(13)
Cl8G B8G B11G ClBG 2.0(19)
B3G B8G B11G B6G 1.7(15)
B4G B8G B11G B6G 65.7(14)
B7G B8G B11G B6G -36.8(11)
B9G B8G B11G B6G 102.5(12)
Cl8G B8G B11G B6G -146.0(12)
B3G B8G B11G B10G -62.0(15)
B4G B8G B11G B10G 2.0(15)
B7G B8G B11G B10G -100.5(12)
B9G B8G B11G B10G 38.8(11)
Cl8G B8G B11G B10G 150.3(12)
B3G B8G B11G B7G 38.5(11)
B4G B8G B11G B7G 102.6(12)
B9G B8G B11G B7G 139.4(12)
Cl8G B8G B11G B7G -109.2(14)
B3G B8G B11G B9G -100.8(12)
B4G B8G B11G B9G -36.8(10)
B7G B8G B11G B9G -139.4(12)
Cl8G B8G B11G B9G 111.4(14)
B2H C1H B1H Cl1H -108.4(13)
B4H C1H B1H Cl1H 144.2(12)
B5H C1H B1H Cl1H 108.2(14)
B3H C1H B1H Cl1H -146.0(12)
B2H C1H B1H B6H 40.4(10)
B4H C1H B1H B6H -67.0(14)
B5H C1H B1H B6H -103.0(12)
B3H C1H B1H B6H 2.8(15)
B2H C1H B1H B5H 143.4(12)
B4H C1H B1H B5H 36.0(11)
B3H C1H B1H B5H 105.8(13)
B2H C1H B1H B10H 102.0(12)
B4H C1H B1H B10H -5.3(15)
B5H C1H B1H B10H -41.3(10)
B3H C1H B1H B10H 64.5(14)
B4H C1H B1H B2H -107.4(13)
B5H C1H B1H B2H -143.4(12)
B3H C1H B1H B2H -37.5(12)
B4H C1H B2H Cl2H -145.4(11)
B5H C1H B2H Cl2H 143.6(11)
B3H C1H B2H Cl2H -109.2(13)
B1H C1H B2H Cl2H 108.2(13)
B4H C1H B2H B7H 3.1(15)
B5H C1H B2H B7H -67.9(14)
B3H C1H B2H B7H 39.3(10)
B1H C1H B2H B7H -103.4(12)
B4H C1H B2H B6H 66.0(14)
B5H C1H B2H B6H -5.0(15)
B3H C1H B2H B6H 102.2(12)
B1H C1H B2H B6H -40.5(10)
B4H C1H B2H B3H -36.2(11)
B5H C1H B2H B3H -107.2(13)
B1H C1H B2H B3H -142.7(11)
B4H C1H B2H B1H 106.5(12)
B5H C1H B2H B1H 35.5(11)
B3H C1H B2H B1H 142.7(11)
Cl1H B1H B2H C1H 110.5(13)
B6H B1H B2H C1H -132.4(12)
B5H B1H B2H C1H -32.0(10)
B10H B1H B2H C1H -94.6(12)
Cl1H B1H B2H Cl2H -1.0(18)
C1H B1H B2H Cl2H -111.5(13)
B6H B1H B2H Cl2H 116.1(13)
B5H B1H B2H Cl2H -143.5(11)
B10H B1H B2H Cl2H 153.9(11)
Cl1H B1H B2H B7H -153.5(11)
C1H B1H B2H B7H 96.0(12)
B6H B1H B2H B7H -36.4(11)
B5H B1H B2H B7H 64.0(14)
B10H B1H B2H B7H 1.4(15)
Cl1H B1H B2H B6H -117.1(14)
C1H B1H B2H B6H 132.4(12)
B5H B1H B2H B6H 100.4(12)
B10H B1H B2H B6H 37.8(11)
Cl1H B1H B2H B3H 143.7(11)
C1H B1H B2H B3H 33.2(11)
B6H B1H B2H B3H -99.2(12)
B5H B1H B2H B3H 1.2(15)
B10H B1H B2H B3H -61.4(14)
B2H C1H B3H Cl3H 108.2(14)
B4H C1H B3H Cl3H -108.9(14)
B5H C1H B3H Cl3H -144.8(12)
B1H C1H B3H Cl3H 145.6(12)
B2H C1H B3H B8H -102.4(13)
B4H C1H B3H B8H 40.5(11)
B5H C1H B3H B8H 4.6(16)
B1H C1H B3H B8H -65.0(15)
B2H C1H B3H B7H -39.0(10)
B4H C1H B3H B7H 103.9(12)
B5H C1H B3H B7H 68.0(14)
B1H C1H B3H B7H -1.6(15)
B2H C1H B3H B4H -142.9(12)
B5H C1H B3H B4H -35.9(12)
B1H C1H B3H B4H -105.4(13)
B4H C1H B3H B2H 142.9(12)
B5H C1H B3H B2H 107.0(13)
B1H C1H B3H B2H 37.4(11)
Cl2H B2H B3H C1H 110.8(13)
B7H B2H B3H C1H -134.4(11)
B6H B2H B3H C1H -95.6(12)
B1H B2H B3H C1H -33.5(10)
C1H B2H B3H Cl3H -109.6(13)
Cl2H B2H B3H Cl3H 1.2(18)
B7H B2H B3H Cl3H 116.0(13)
B6H B2H B3H Cl3H 154.8(11)
B1H B2H B3H Cl3H -143.1(11)
C1H B2H B3H B8H 96.7(12)
Cl2H B2H B3H B8H -152.6(11)
B7H B2H B3H B8H -37.7(11)
B6H B2H B3H B8H 1.1(15)
B1H B2H B3H B8H 63.1(15)
C1H B2H B3H B7H 134.4(11)
Cl2H B2H B3H B7H -114.8(13)
B6H B2H B3H B7H 38.8(11)
B1H B2H B3H B7H 100.9(12)
C1H B2H B3H B4H 32.6(10)
Cl2H B2H B3H B4H 143.3(11)
B7H B2H B3H B4H -101.8(12)
B6H B2H B3H B4H -63.0(14)
B1H B2H B3H B4H -0.9(15)
B2H C1H B4H B3H 36.9(12)
B5H C1H B4H B3H 143.6(12)
B1H C1H B4H B3H 108.2(13)
B2H C1H B4H Cl4H 146.1(11)
B5H C1H B4H Cl4H -107.2(13)
B3H C1H B4H Cl4H 109.2(13)
B1H C1H B4H Cl4H -142.6(11)
B2H C1H B4H B9H -66.7(14)
B5H C1H B4H B9H 40.0(10)
B3H C1H B4H B9H -103.6(12)
B1H C1H B4H B9H 4.6(15)
B2H C1H B4H B8H -2.8(15)
B5H C1H B4H B8H 103.9(12)
B3H C1H B4H B8H -39.7(11)
B1H C1H B4H B8H 68.5(14)
B2H C1H B4H B5H -106.7(13)
B3H C1H B4H B5H -143.6(12)
B1H C1H B4H B5H -35.4(11)
Cl3H B3H B4H C1H 110.1(13)
B8H B3H B4H C1H -134.1(12)
B7H B3H B4H C1H -94.4(12)
B2H B3H B4H C1H -32.0(10)
C1H B3H B4H Cl4H -110.1(13)
Cl3H B3H B4H Cl4H 0.0(18)
B8H B3H B4H Cl4H 115.8(13)
B7H B3H B4H Cl4H 155.6(11)
B2H B3H B4H Cl4H -142.1(11)
C1H B3H B4H B9H 95.6(12)
Cl3H B3H B4H B9H -154.3(11)
B8H B3H B4H B9H -38.6(11)
B7H B3H B4H B9H 1.2(15)
B2H B3H B4H B9H 63.6(14)
C1H B3H B4H B8H 134.1(12)
Cl3H B3H B4H B8H -115.7(14)
B7H B3H B4H B8H 39.8(11)
B2H B3H B4H B8H 102.1(12)
C1H B3H B4H B5H 32.3(10)
Cl3H B3H B4H B5H 142.5(12)
B8H B3H B4H B5H -101.8(12)
B7H B3H B4H B5H -62.0(15)
B2H B3H B4H B5H 0.3(15)
B2H C1H B5H Cl5H -144.6(11)
B4H C1H B5H Cl5H 108.3(13)
B3H C1H B5H Cl5H 143.7(12)
B1H C1H B5H Cl5H -108.3(13)
B2H C1H B5H B10H 5.9(15)
B4H C1H B5H B10H -101.2(12)
B3H C1H B5H B10H -65.8(14)
B1H C1H B5H B10H 42.2(10)
B2H C1H B5H B9H 67.2(14)
B4H C1H B5H B9H -40.0(10)
B3H C1H B5H B9H -4.5(15)
B1H C1H B5H B9H 103.4(12)
B2H C1H B5H B1H -36.2(12)
B4H C1H B5H B1H -143.3(12)
B3H C1H B5H B1H -107.9(13)
B2H C1H B5H B4H 107.1(13)
B3H C1H B5H B4H 35.4(12)
B1H C1H B5H B4H 143.3(12)
Cl1H B1H B5H C1H -111.5(13)
B6H B1H B5H C1H 93.5(12)
B10H B1H B5H C1H 131.7(11)
B2H B1H B5H C1H 31.4(10)
Cl1H B1H B5H Cl5H 1.2(17)
C1H B1H B5H Cl5H 112.8(13)
B6H B1H B5H Cl5H -153.8(11)
B10H B1H B5H Cl5H -115.5(12)
B2H B1H B5H Cl5H 144.2(11)
Cl1H B1H B5H B10H 116.7(13)
C1H B1H B5H B10H -131.7(11)
B6H B1H B5H B10H -38.3(10)
B2H B1H B5H B10H -100.4(12)
Cl1H B1H B5H B9H 152.9(11)
C1H B1H B5H B9H -95.6(11)
B6H B1H B5H B9H -2.1(14)
B10H B1H B5H B9H 36.2(10)
B2H B1H B5H B9H -64.2(13)
Cl1H B1H B5H B4H -143.9(11)
C1H B1H B5H B4H -32.4(10)
B6H B1H B5H B4H 61.1(14)
B10H B1H B5H B4H 99.4(12)
B2H B1H B5H B4H -1.0(15)
B3H B4H B5H C1H -32.6(11)
Cl4H B4H B5H C1H 110.4(13)
B9H B4H B5H C1H -133.6(12)
B8H B4H B5H C1H -95.8(12)
C1H B4H B5H Cl5H -111.8(13)
B3H B4H B5H Cl5H -144.5(11)
Cl4H B4H B5H Cl5H -1.4(17)
B9H B4H B5H Cl5H 114.5(13)
B8H B4H B5H Cl5H 152.3(11)
C1H B4H B5H B10H 97.0(12)
B3H B4H B5H B10H 64.3(14)
Cl4H B4H B5H B10H -152.6(11)
B9H B4H B5H B10H -36.7(10)
B8H B4H B5H B10H 1.1(15)
C1H B4H B5H B9H 133.6(12)
B3H B4H B5H B9H 101.0(13)
Cl4H B4H B5H B9H -115.9(13)
B8H B4H B5H B9H 37.8(11)
C1H B4H B5H B1H 33.0(11)
B3H B4H B5H B1H 0.4(15)
Cl4H B4H B5H B1H 143.5(11)
B9H B4H B5H B1H -100.6(12)
B8H B4H B5H B1H -62.8(14)
Cl1H B1H B6H B2H 107.7(14)
C1H B1H B6H B2H -39.1(10)
B5H B1H B6H B2H -99.4(12)
B10H B1H B6H B2H -137.5(12)
Cl1H B1H B6H B10H -114.8(14)
C1H B1H B6H B10H 98.3(11)
B5H B1H B6H B10H 38.1(10)
B2H B1H B6H B10H 137.5(12)
Cl1H B1H B6H B7H 144.0(12)
C1H B1H B6H B7H -2.9(14)
B5H B1H B6H B7H -63.2(14)
B10H B1H B6H B7H -101.2(12)
B2H B1H B6H B7H 36.3(11)
Cl1H B1H B6H Cl6H -5.2(19)
C1H B1H B6H Cl6H -152.0(10)
B5H B1H B6H Cl6H 147.7(10)
B10H B1H B6H Cl6H 109.6(12)
B2H B1H B6H Cl6H -112.9(13)
Cl1H B1H B6H B11H -151.7(12)
C1H B1H B6H B11H 61.5(13)
B5H B1H B6H B11H 1.2(15)
B10H B1H B6H B11H -36.8(10)
B2H B1H B6H B11H 100.6(12)
C1H B2H B6H B1H 40.9(10)
Cl2H B2H B6H B1H -106.1(14)
B7H B2H B6H B1H 139.9(12)
B3H B2H B6H B1H 101.9(12)
C1H B2H B6H B10H 1.9(14)
Cl2H B2H B6H B10H -145.0(12)
B7H B2H B6H B10H 101.0(12)
B3H B2H B6H B10H 63.0(14)
B1H B2H B6H B10H -38.9(11)
C1H B2H B6H B7H -99.1(12)
Cl2H B2H B6H B7H 114.0(14)
B3H B2H B6H B7H -38.0(11)
B1H B2H B6H B7H -139.9(12)
C1H B2H B6H Cl6H 149.5(11)
Cl2H B2H B6H Cl6H 2.5(19)
B7H B2H B6H Cl6H -111.4(13)
B3H B2H B6H Cl6H -149.5(11)
B1H B2H B6H Cl6H 108.6(13)
C1H B2H B6H B11H -61.9(13)
Cl2H B2H B6H B11H 151.2(12)
B7H B2H B6H B11H 37.2(11)
B3H B2H B6H B11H -0.8(15)
B1H B2H B6H B11H -102.8(12)
C1H B2H B7H B3H -39.1(10)
Cl2H B2H B7H B3H 108.0(14)
B6H B2H B7H B3H -136.7(12)
B1H B2H B7H B3H -101.3(12)
C1H B2H B7H Cl7H -152.7(11)
Cl2H B2H B7H Cl7H -5.6(19)
B6H B2H B7H Cl7H 109.6(13)
B3H B2H B7H Cl7H -113.6(13)
B1H B2H B7H Cl7H 145.1(11)
C1H B2H B7H B6H 97.6(12)
Cl2H B2H B7H B6H -115.2(14)
B3H B2H B7H B6H 136.7(12)
B1H B2H B7H B6H 35.5(11)
C1H B2H B7H B8H -2.1(14)
Cl2H B2H B7H B8H 145.1(12)
B6H B2H B7H B8H -99.7(12)
B3H B2H B7H B8H 37.0(11)
B1H B2H B7H B8H -64.2(14)
C1H B2H B7H B11H 60.2(14)
Cl2H B2H B7H B11H -152.6(11)
B6H B2H B7H B11H -37.4(11)
B3H B2H B7H B11H 99.3(12)
B1H B2H B7H B11H -1.9(15)
C1H B3H B7H B2H 38.1(10)
Cl3H B3H B7H B2H -107.1(15)
B8H B3H B7H B2H 138.6(12)
B4H B3H B7H B2H 99.0(12)
C1H B3H B7H Cl7H 149.3(11)
Cl3H B3H B7H Cl7H 4(2)
B8H B3H B7H Cl7H -110.2(13)
B4H B3H B7H Cl7H -149.8(11)
B2H B3H B7H Cl7H 111.2(13)
C1H B3H B7H B6H -0.4(14)
Cl3H B3H B7H B6H -145.6(12)
B8H B3H B7H B6H 100.1(12)
B4H B3H B7H B6H 60.5(14)
B2H B3H B7H B6H -38.5(10)
C1H B3H B7H B8H -100.5(12)
Cl3H B3H B7H B8H 114.4(15)
B4H B3H B7H B8H -39.5(11)
B2H B3H B7H B8H -138.6(12)
C1H B3H B7H B11H -64.1(13)
Cl3H B3H B7H B11H 150.7(12)
B8H B3H B7H B11H 36.3(11)
B4H B3H B7H B11H -3.2(15)
B2H B3H B7H B11H -102.2(12)
B1H B6H B7H B2H -37.3(11)
B10H B6H B7H B2H -102.5(13)
Cl6H B6H B7H B2H 110.6(13)
B11H B6H B7H B2H -138.5(12)
B1H B6H B7H B3H 2.2(15)
B2H B6H B7H B3H 39.5(11)
B10H B6H B7H B3H -63.0(14)
Cl6H B6H B7H B3H 150.1(11)
B11H B6H B7H B3H -99.0(12)
B1H B6H B7H Cl7H -148.4(11)
B2H B6H B7H Cl7H -111.1(13)
B10H B6H B7H Cl7H 146.5(11)
Cl6H B6H B7H Cl7H -0.4(18)
B11H B6H B7H Cl7H 110.4(13)
B1H B6H B7H B8H 64.8(14)
B2H B6H B7H B8H 102.2(13)
B10H B6H B7H B8H -0.3(15)
Cl6H B6H B7H B8H -147.2(11)
B11H B6H B7H B8H -36.3(11)
B1H B6H B7H B11H 101.2(13)
B2H B6H B7H B11H 138.5(12)
B10H B6H B7H B11H 36.0(11)
Cl6H B6H B7H B11H -110.9(13)
C1H B3H B8H Cl8H -150.3(12)
Cl3H B3H B8H Cl8H -2(2)
B7H B3H B8H Cl8H 113.0(14)
B4H B3H B8H Cl8H -110.8(14)
B2H B3H B8H Cl8H 149.8(12)
C1H B3H B8H B11H 59.1(15)
Cl3H B3H B8H B11H -153.1(12)
B7H B3H B8H B11H -37.7(11)
B4H B3H B8H B11H 98.5(12)
B2H B3H B8H B11H -0.9(16)
C1H B3H B8H B4H -39.4(10)
Cl3H B3H B8H B4H 108.4(15)
B7H B3H B8H B4H -136.2(12)
B2H B3H B8H B4H -99.4(12)
C1H B3H B8H B7H 96.8(12)
Cl3H B3H B8H B7H -115.4(14)
B4H B3H B8H B7H 136.2(12)
B2H B3H B8H B7H 36.8(11)
C1H B3H B8H B9H -2.6(15)
Cl3H B3H B8H B9H 145.3(12)
B7H B3H B8H B9H -99.3(12)
B4H B3H B8H B9H 36.9(11)
B2H B3H B8H B9H -62.5(14)
C1H B4H B8H Cl8H 151.7(11)
B3H B4H B8H Cl8H 112.0(14)
Cl4H B4H B8H Cl8H 4.7(19)
B9H B4H B8H Cl8H -110.1(13)
B5H B4H B8H Cl8H -147.0(11)
C1H B4H B8H B3H 39.6(11)
Cl4H B4H B8H B3H -107.4(14)
B9H B4H B8H B3H 137.9(12)
B5H B4H B8H B3H 101.0(12)
C1H B4H B8H B11H -62.5(13)
B3H B4H B8H B11H -102.1(13)
Cl4H B4H B8H B11H 150.5(11)
B9H B4H B8H B11H 35.8(11)
B5H B4H B8H B11H -1.1(15)
C1H B4H B8H B7H 1.2(14)
B3H B4H B8H B7H -38.4(11)
Cl4H B4H B8H B7H -145.8(11)
B9H B4H B8H B7H 99.5(12)
B5H B4H B8H B7H 62.6(14)
C1H B4H B8H B9H -98.3(11)
B3H B4H B8H B9H -137.9(12)
Cl4H B4H B8H B9H 114.7(14)
B5H B4H B8H B9H -36.9(11)
B2H B7H B8H Cl8H -149.2(12)
B3H B7H B8H Cl8H -111.1(14)
Cl7H B7H B8H Cl8H 1.4(19)
B6H B7H B8H Cl8H 147.7(11)
B11H B7H B8H Cl8H 110.6(14)
B2H B7H B8H B3H -38.1(11)
Cl7H B7H B8H B3H 112.5(13)
B6H B7H B8H B3H -101.2(12)
B11H B7H B8H B3H -138.3(12)
B2H B7H B8H B11H 100.2(12)
B3H B7H B8H B11H 138.3(12)
Cl7H B7H B8H B11H -109.2(13)
B6H B7H B8H B11H 37.1(11)
B2H B7H B8H B4H 0.5(15)
B3H B7H B8H B4H 38.6(10)
Cl7H B7H B8H B4H 151.1(11)
B6H B7H B8H B4H -62.6(14)
B11H B7H B8H B4H -99.7(12)
B2H B7H B8H B9H 62.2(14)
B3H B7H B8H B9H 100.3(12)
Cl7H B7H B8H B9H -147.2(11)
B6H B7H B8H B9H -0.9(15)
B11H B7H B8H B9H -38.0(10)
C1H B5H B9H B10H -99.1(12)
Cl5H B5H B9H B10H 113.4(13)
B1H B5H B9H B10H -36.8(10)
B4H B5H B9H B10H -138.3(11)
C1H B5H B9H B11H -60.1(13)
Cl5H B5H B9H B11H 152.3(11)
B10H B5H B9H B11H 39.0(10)
B1H B5H B9H B11H 2.2(15)
B4H B5H B9H B11H -99.3(12)
C1H B5H B9H B4H 39.2(10)
Cl5H B5H B9H B4H -108.4(13)
B10H B5H B9H B4H 138.3(11)
B1H B5H B9H B4H 101.5(12)
C1H B5H B9H Cl9H 149.0(11)
Cl5H B5H B9H Cl9H 1.4(18)
B10H B5H B9H Cl9H -111.9(13)
B1H B5H B9H Cl9H -148.7(11)
B4H B5H B9H Cl9H 109.8(13)
C1H B5H B9H B8H 2.6(14)
Cl5H B5H B9H B8H -145.0(11)
B10H B5H B9H B8H 101.7(12)
B1H B5H B9H B8H 64.9(14)
B4H B5H B9H B8H -36.6(11)
C1H B4H B9H B10H -1.8(14)
B3H B4H B9H B10H -63.7(14)
Cl4H B4H B9H B10H 143.5(12)
B8H B4H B9H B10H -101.2(12)
B5H B4H B9H B10H 37.7(11)
C1H B4H B9H B11H 63.2(13)
B3H B4H B9H B11H 1.3(15)
Cl4H B4H B9H B11H -151.5(11)
B8H B4H B9H B11H -36.2(11)
B5H B4H B9H B11H 102.8(12)
C1H B4H B9H B5H -39.5(10)
B3H B4H B9H B5H -101.4(12)
Cl4H B4H B9H B5H 105.8(14)
B8H B4H B9H B5H -138.9(12)
C1H B4H B9H Cl9H -151.8(10)
B3H B4H B9H Cl9H 146.3(11)
Cl4H B4H B9H Cl9H -6.5(18)
B8H B4H B9H Cl9H 108.8(12)
B5H B4H B9H Cl9H -112.3(13)
C1H B4H B9H B8H 99.4(12)
B3H B4H B9H B8H 37.5(11)
Cl4H B4H B9H B8H -115.3(14)
B5H B4H B9H B8H 138.9(12)
Cl8H B8H B9H B10H -147.7(11)
B3H B8H B9H B10H 64.1(15)
B11H B8H B9H B10H -37.4(11)
B4H B8H B9H B10H 101.4(12)
B7H B8H B9H B10H 1.8(15)
Cl8H B8H B9H B11H -110.4(14)
B3H B8H B9H B11H 101.5(13)
B4H B8H B9H B11H 138.8(12)
B7H B8H B9H B11H 39.2(11)
Cl8H B8H B9H B5H 148.2(12)
B3H B8H B9H B5H 0.0(15)
B11H B8H B9H B5H -101.5(12)
B4H B8H B9H B5H 37.3(11)
B7H B8H B9H B5H -62.3(14)
Cl8H B8H B9H B4H 110.9(14)
B3H B8H B9H B4H -37.3(11)
B11H B8H B9H B4H -138.8(12)
B7H B8H B9H B4H -99.6(12)
Cl8H B8H B9H Cl9H 0.8(18)
B3H B8H B9H Cl9H -147.3(11)
B11H B8H B9H Cl9H 111.2(13)
B4H B8H B9H Cl9H -110.0(13)
B7H B8H B9H Cl9H 150.4(11)
B11H B9H B10H B5H -137.4(11)
B4H B9H B10H B5H -38.0(11)
Cl9H B9H B10H B5H 111.3(13)
B8H B9H B10H B5H -101.1(12)
B11H B9H B10H B6H -38.3(11)
B5H B9H B10H B6H 99.2(12)
B4H B9H B10H B6H 61.2(14)
Cl9H B9H B10H B6H -149.5(11)
B8H B9H B10H B6H -2.0(15)
B11H B9H B10H ClAH 113.4(13)
B5H B9H B10H ClAH -109.2(13)
B4H B9H B10H ClAH -147.2(11)
Cl9H B9H B10H ClAH 2.1(18)
B8H B9H B10H ClAH 149.6(11)
B11H B9H B10H B1H -100.8(12)
B5H B9H B10H B1H 36.6(11)
B4H B9H B10H B1H -1.3(15)
Cl9H B9H B10H B1H 147.9(11)
B8H B9H B10H B1H -64.5(14)
B5H B9H B10H B11H 137.4(11)
B4H B9H B10H B11H 99.5(12)
Cl9H B9H B10H B11H -111.3(13)
B8H B9H B10H B11H 36.3(11)
C1H B5H B10H B9H 97.4(11)
Cl5H B5H B10H B9H -112.8(13)
B1H B5H B10H B9H 139.2(11)
B4H B5H B10H B9H 36.9(10)
C1H B5H B10H B6H -4.2(14)
Cl5H B5H B10H B6H 145.6(11)
B9H B5H B10H B6H -101.6(12)
B1H B5H B10H B6H 37.6(10)
B4H B5H B10H B6H -64.7(13)
C1H B5H B10H ClAH -150.2(10)
Cl5H B5H B10H ClAH -0.5(18)
B9H B5H B10H ClAH 112.4(13)
B1H B5H B10H ClAH -108.4(12)
B4H B5H B10H ClAH 149.2(11)
C1H B5H B10H B1H -41.8(10)
Cl5H B5H B10H B1H 107.9(13)
B9H B5H B10H B1H -139.2(11)
B4H B5H B10H B1H -102.4(12)
C1H B5H B10H B11H 59.9(13)
Cl5H B5H B10H B11H -150.4(11)
B9H B5H B10H B11H -37.6(10)
B1H B5H B10H B11H 101.7(12)
B4H B5H B10H B11H -0.7(14)
B1H B6H B10H B9H -101.7(12)
B2H B6H B10H B9H -62.2(14)
B7H B6H B10H B9H 1.4(15)
Cl6H B6H B10H B9H 149.4(11)
B11H B6H B10H B9H 37.5(11)
B1H B6H B10H B5H -38.0(10)
B2H B6H B10H B5H 1.5(15)
B7H B6H B10H B5H 65.1(14)
Cl6H B6H B10H B5H -147.0(10)
B11H B6H B10H B5H 101.2(12)
B1H B6H B10H ClAH 106.9(13)
B2H B6H B10H ClAH 146.4(11)
B7H B6H B10H ClAH -150.0(11)
Cl6H B6H B10H ClAH -2.0(18)
B11H B6H B10H ClAH -113.9(13)
B2H B6H B10H B1H 39.5(11)
B7H B6H B10H B1H 103.1(12)
Cl6H B6H B10H B1H -108.9(12)
B11H B6H B10H B1H 139.2(11)
B1H B6H B10H B11H -139.2(11)
B2H B6H B10H B11H -99.7(12)
B7H B6H B10H B11H -36.1(11)
Cl6H B6H B10H B11H 111.9(12)
Cl1H B1H B10H B9H -144.1(12)
C1H B1H B10H B9H 3.8(14)
B6H B1H B10H B9H 100.0(12)
B5H B1H B10H B9H -36.9(11)
B2H B1H B10H B9H 62.7(14)
Cl1H B1H B10H B5H -107.2(14)
C1H B1H B10H B5H 40.7(10)
B6H B1H B10H B5H 136.9(11)
B2H B1H B10H B5H 99.6(12)
Cl1H B1H B10H B6H 115.9(15)
C1H B1H B10H B6H -96.2(11)
B5H B1H B10H B6H -136.9(11)
B2H B1H B10H B6H -37.4(11)
Cl1H B1H B10H ClAH 2.9(19)
C1H B1H B10H ClAH 150.9(11)
B6H B1H B10H ClAH -112.9(13)
B5H B1H B10H ClAH 110.1(13)
B2H B1H B10H ClAH -150.3(11)
Cl1H B1H B10H B11H 152.9(12)
C1H B1H B10H B11H -59.1(14)
B6H B1H B10H B11H 37.1(11)
B5H B1H B10H B11H -99.9(12)
B2H B1H B10H B11H -0.3(15)
B10H B9H B11H B8H 139.2(12)
B5H B9H B11H B8H 100.8(12)
B4H B9H B11H B8H 36.4(11)
Cl9H B9H B11H B8H -108.2(13)
B10H B9H B11H ClBH -107.2(13)
B5H B9H B11H ClBH -145.7(11)
B4H B9H B11H ClBH 149.9(11)
Cl9H B9H B11H ClBH 5.4(18)
B8H B9H B11H ClBH 113.6(13)
B5H B9H B11H B10H -38.5(10)
B4H B9H B11H B10H -102.9(12)
Cl9H B9H B11H B10H 112.6(13)
B8H B9H B11H B10H -139.2(12)
B10H B9H B11H B7H 99.5(12)
B5H B9H B11H B7H 61.0(14)
B4H B9H B11H B7H -3.4(15)
Cl9H B9H B11H B7H -147.9(11)
B8H B9H B11H B7H -39.7(11)
B10H B9H B11H B6H 37.0(10)
B5H B9H B11H B6H -1.4(14)
B4H B9H B11H B6H -65.8(13)
Cl9H B9H B11H B6H 149.6(10)
B8H B9H B11H B6H -102.2(12)
Cl8H B8H B11H B9H 110.0(13)
B3H B8H B11H B9H -99.0(13)
B4H B8H B11H B9H -36.0(11)
B7H B8H B11H B9H -136.1(12)
Cl8H B8H B11H ClBH -1.9(19)
B3H B8H B11H ClBH 149.1(11)
B4H B8H B11H ClBH -147.9(11)
B7H B8H B11H ClBH 112.0(13)
B9H B8H B11H ClBH -111.9(13)
Cl8H B8H B11H B10H 146.6(11)
B3H B8H B11H B10H -62.3(15)
B4H B8H B11H B10H 0.7(15)
B7H B8H B11H B10H -99.4(12)
B9H B8H B11H B10H 36.6(11)
Cl8H B8H B11H B7H -113.9(14)
B3H B8H B11H B7H 37.1(11)
B4H B8H B11H B7H 100.1(12)
B9H B8H B11H B7H 136.1(12)
Cl8H B8H B11H B6H -150.6(11)
B3H B8H B11H B6H 0.4(15)
B4H B8H B11H B6H 63.4(14)
B7H B8H B11H B6H -36.7(11)
B9H B8H B11H B6H 99.4(12)
B5H B10H B11H B9H 38.1(10)
B6H B10H B11H B9H 137.6(12)
ClAH B10H B11H B9H -110.4(14)
B1H B10H B11H B9H 101.4(12)
B9H B10H B11H B8H -38.1(11)
B5H B10H B11H B8H 0.0(15)
B6H B10H B11H B8H 99.5(12)
ClAH B10H B11H B8H -148.5(12)
B1H B10H B11H B8H 63.3(14)
B9H B10H B11H ClBH 111.9(13)
B5H B10H B11H ClBH 150.0(11)
B6H B10H B11H ClBH -110.5(13)
ClAH B10H B11H ClBH 1.5(18)
B1H B10H B11H ClBH -146.7(11)
B9H B10H B11H B7H -102.3(12)
B5H B10H B11H B7H -64.2(14)
B6H B10H B11H B7H 35.4(11)
ClAH B10H B11H B7H 147.3(12)
B1H B10H B11H B7H -0.9(15)
B9H B10H B11H B6H -137.6(12)
B5H B10H B11H B6H -99.5(12)
ClAH B10H B11H B6H 112.0(14)
B1H B10H B11H B6H -36.2(11)
B2H B7H B11H B9H -60.9(14)
B3H B7H B11H B9H 4.1(15)
Cl7H B7H B11H B9H 151.6(11)
B6H B7H B11H B9H -97.9(12)
B8H B7H B11H B9H 40.7(11)
B2H B7H B11H B8H -101.6(13)
B3H B7H B11H B8H -36.6(11)
Cl7H B7H B11H B8H 110.9(13)
B6H B7H B11H B8H -138.6(12)
B2H B7H B11H ClBH 146.1(11)
B3H B7H B11H ClBH -148.9(11)
Cl7H B7H B11H ClBH -1.4(18)
B6H B7H B11H ClBH 109.1(13)
B8H B7H B11H ClBH -112.3(14)
B2H B7H B11H B10H 1.7(15)
B3H B7H B11H B10H 66.8(14)
Cl7H B7H B11H B10H -145.7(11)
B6H B7H B11H B10H -35.2(11)
B8H B7H B11H B10H 103.4(12)
B2H B7H B11H B6H 37.0(11)
B3H B7H B11H B6H 102.0(12)
Cl7H B7H B11H B6H -110.4(13)
B8H B7H B11H B6H 138.6(12)
B1H B6H B11H B9H 0.1(14)
B2H B6H B11H B9H 66.1(13)
B10H B6H B11H B9H -37.1(10)
B7H B6H B11H B9H 103.0(12)
Cl6H B6H B11H B9H -145.3(11)
B1H B6H B11H B8H -65.7(14)
B2H B6H B11H B8H 0.3(15)
B10H B6H B11H B8H -102.9(12)
B7H B6H B11H B8H 37.2(11)
Cl6H B6H B11H B8H 148.9(11)
B1H B6H B11H ClBH 144.8(11)
B2H B6H B11H ClBH -149.2(11)
B10H B6H B11H ClBH 107.6(12)
B7H B6H B11H ClBH -112.3(13)
Cl6H B6H B11H ClBH -0.6(17)
B1H B6H B11H B10H 37.2(11)
B2H B6H B11H B10H 103.2(12)
B7H B6H B11H B10H 140.1(12)
Cl6H B6H B11H B10H -108.2(13)
B1H B6H B11H B7H -102.9(12)
B2H B6H B11H B7H -36.9(11)
B10H B6H B11H B7H -140.1(12)
Cl6H B6H B11H B7H 111.7(13)
B5I C1I B1I Cl1I 107.4(13)
B2I C1I B1I Cl1I -110.3(13)
B4I C1I B1I Cl1I 143.2(12)
B3I C1I B1I Cl1I -147.0(11)
B5I C1I B1I B6I -101.6(12)
B2I C1I B1I B6I 40.8(10)
B4I C1I B1I B6I -65.8(14)
B3I C1I B1I B6I 4.0(15)
B5I C1I B1I B2I -142.4(12)
B4I C1I B1I B2I -106.6(13)
B3I C1I B1I B2I -36.8(12)
B5I C1I B1I B10I -38.6(11)
B2I C1I B1I B10I 103.7(12)
B4I C1I B1I B10I -2.8(16)
B3I C1I B1I B10I 67.0(14)
B2I C1I B1I B5I 142.4(12)
B4I C1I B1I B5I 35.8(12)
B3I C1I B1I B5I 105.6(13)
B1I C1I B2I Cl2I 107.9(13)
B5I C1I B2I Cl2I 145.4(12)
B4I C1I B2I Cl2I -146.1(12)
B3I C1I B2I Cl2I -109.7(14)
B5I C1I B2I B1I 37.6(12)
B4I C1I B2I B1I 106.1(13)
B3I C1I B2I B1I 142.5(12)
B1I C1I B2I B6I -39.8(11)
B5I C1I B2I B6I -2.2(16)
B4I C1I B2I B6I 66.3(15)
B3I C1I B2I B6I 102.7(12)
B1I C1I B2I B7I -101.6(12)
B5I C1I B2I B7I -64.0(15)
B4I C1I B2I B7I 4.5(16)
B3I C1I B2I B7I 40.9(11)
B1I C1I B2I B3I -142.5(12)
B5I C1I B2I B3I -104.9(14)
B4I C1I B2I B3I -36.4(12)
Cl1I B1I B2I C1I 109.3(13)
B6I B1I B2I C1I -133.9(12)
B10I B1I B2I C1I -95.8(12)
B5I B1I B2I C1I -33.3(11)
C1I B1I B2I Cl2I -109.8(13)
Cl1I B1I B2I Cl2I -0.5(18)
B6I B1I B2I Cl2I 116.3(13)
B10I B1I B2I Cl2I 154.5(11)
B5I B1I B2I Cl2I -143.1(11)
C1I B1I B2I B6I 133.9(12)
Cl1I B1I B2I B6I -116.8(13)
B10I B1I B2I B6I 38.1(11)
B5I B1I B2I B6I 100.5(12)
C1I B1I B2I B7I 96.2(12)
Cl1I B1I B2I B7I -154.5(11)
B6I B1I B2I B7I -37.7(11)
B10I B1I B2I B7I 0.5(15)
B5I B1I B2I B7I 62.9(14)
C1I B1I B2I B3I 33.1(11)
Cl1I B1I B2I B3I 142.4(11)
B6I B1I B2I B3I -100.8(12)
B10I B1I B2I B3I -62.6(14)
B5I B1I B2I B3I -0.2(15)
B1I C1I B3I Cl3I 144.7(12)
B5I C1I B3I Cl3I -144.0(12)
B2I C1I B3I Cl3I 108.0(14)
B4I C1I B3I Cl3I -109.4(14)
B1I C1I B3I B8I -65.9(15)
B5I C1I B3I B8I 5.4(16)
B2I C1I B3I B8I -102.6(12)
B4I C1I B3I B8I 40.0(11)
B1I C1I B3I B7I -3.8(16)
B5I C1I B3I B7I 67.4(14)
B2I C1I B3I B7I -40.5(10)
B4I C1I B3I B7I 102.1(12)
B1I C1I B3I B4I -105.9(13)
B5I C1I B3I B4I -34.7(12)
B2I C1I B3I B4I -142.6(12)
B1I C1I B3I B2I 36.7(11)
B5I C1I B3I B2I 108.0(13)
B4I C1I B3I B2I 142.6(12)
Cl2I B2I B3I C1I 109.9(13)
B1I B2I B3I C1I -32.6(10)
B6I B2I B3I C1I -95.4(12)
B7I B2I B3I C1I -132.8(12)
C1I B2I B3I Cl3I -111.7(14)
Cl2I B2I B3I Cl3I -1.8(19)
B1I B2I B3I Cl3I -144.2(12)
B6I B2I B3I Cl3I 152.9(11)
B7I B2I B3I Cl3I 115.5(14)
C1I B2I B3I B8I 95.1(13)
Cl2I B2I B3I B8I -155.0(11)
B1I B2I B3I B8I 62.5(15)
B6I B2I B3I B8I -0.3(16)
B7I B2I B3I B8I -37.7(11)
C1I B2I B3I B7I 132.8(12)
Cl2I B2I B3I B7I -117.3(13)
B1I B2I B3I B7I 100.2(12)
B6I B2I B3I B7I 37.4(11)
C1I B2I B3I B4I 32.9(11)
Cl2I B2I B3I B4I 142.8(12)
B1I B2I B3I B4I 0.3(15)
B6I B2I B3I B4I -62.5(14)
B7I B2I B3I B4I -99.9(13)
B1I C1I B4I B9I 2.8(17)
B5I C1I B4I B9I 39.8(12)
B2I C1I B4I B9I -67.2(16)
B3I C1I B4I B9I -103.8(14)
B1I C1I B4I B5I -36.9(12)
B2I C1I B4I B5I -107.0(13)
B3I C1I B4I B5I -143.6(12)
B1I C1I B4I Cl4I -146.2(12)
B5I C1I B4I Cl4I -109.2(15)
B2I C1I B4I Cl4I 143.8(12)
B3I C1I B4I Cl4I 107.2(15)
B1I C1I B4I B8I 66.0(15)
B5I C1I B4I B8I 102.9(13)
B2I C1I B4I B8I -4.1(16)
B3I C1I B4I B8I -40.7(11)
B1I C1I B4I B3I 106.6(13)
B5I C1I B4I B3I 143.6(12)
B2I C1I B4I B3I 36.6(12)
C1I B3I B4I B9I 96.3(14)
Cl3I B3I B4I B9I -152.2(13)
B8I B3I B4I B9I -36.9(13)
B7I B3I B4I B9I 0.9(17)
B2I B3I B4I B9I 63.7(16)
Cl3I B3I B4I C1I 111.5(14)
B8I B3I B4I C1I -133.2(12)
B7I B3I B4I C1I -95.4(13)
B2I B3I B4I C1I -32.6(11)
C1I B3I B4I B5I 32.4(11)
Cl3I B3I B4I B5I 143.9(12)
B8I B3I B4I B5I -100.8(13)
B7I B3I B4I B5I -63.0(15)
B2I B3I B4I B5I -0.3(16)
C1I B3I B4I Cl4I -111.1(14)
Cl3I B3I B4I Cl4I 0(2)
B8I B3I B4I Cl4I 115.7(15)
B7I B3I B4I Cl4I 153.5(12)
B2I B3I B4I Cl4I -143.7(12)
C1I B3I B4I B8I 133.2(12)
Cl3I B3I B4I B8I -115.3(15)
B7I B3I B4I B8I 37.8(12)
B2I B3I B4I B8I 100.6(13)
B1I C1I B5I B9I 103.1(12)
B2I C1I B5I B9I 66.1(16)
B4I C1I B5I B9I -39.4(11)
B3I C1I B5I B9I -4.3(16)
B1I C1I B5I B4I 142.6(12)
B2I C1I B5I B4I 105.5(14)
B3I C1I B5I B4I 35.2(12)
B1I C1I B5I B10I 39.4(11)
B2I C1I B5I B10I 2.3(17)
B4I C1I B5I B10I -103.2(13)
B3I C1I B5I B10I -68.0(15)
B1I C1I B5I Cl5I -107.0(15)
B2I C1I B5I Cl5I -144.1(12)
B4I C1I B5I Cl5I 110.4(15)
B3I C1I B5I Cl5I 145.6(12)
B2I C1I B5I B1I -37.1(12)
B4I C1I B5I B1I -142.6(12)
B3I C1I B5I B1I -107.4(13)
B9I B4I B5I C1I -134.6(12)
Cl4I B4I B5I C1I 110.4(14)
B8I B4I B5I C1I -96.0(13)
B3I B4I B5I C1I -32.4(11)
C1I B4I B5I B9I 134.6(12)
Cl4I B4I B5I B9I -115.1(14)
B8I B4I B5I B9I 38.5(11)
B3I B4I B5I B9I 102.1(13)
B9I B4I B5I B10I -38.2(11)
C1I B4I B5I B10I 96.3(12)
Cl4I B4I B5I B10I -153.3(11)
B8I B4I B5I B10I 0.3(16)
B3I B4I B5I B10I 63.9(15)
B9I B4I B5I Cl5I 114.6(14)
C1I B4I B5I Cl5I -110.8(13)
Cl4I B4I B5I Cl5I -0.5(19)
B8I B4I B5I Cl5I 153.1(11)
B3I B4I B5I Cl5I -143.3(12)
B9I B4I B5I B1I -102.0(12)
C1I B4I B5I B1I 32.5(11)
Cl4I B4I B5I B1I 142.9(11)
B8I B4I B5I B1I -63.5(15)
B3I B4I B5I B1I 0.1(16)
Cl1I B1I B5I C1I -109.8(13)
B6I B1I B5I C1I 98.0(12)
B2I B1I B5I C1I 33.7(11)
B10I B1I B5I C1I 134.9(13)
C1I B1I B5I B9I -96.5(14)
Cl1I B1I B5I B9I 153.7(11)
B6I B1I B5I B9I 1.5(16)
B2I B1I B5I B9I -62.8(15)
B10I B1I B5I B9I 38.4(12)
C1I B1I B5I B4I -33.7(11)
Cl1I B1I B5I B4I -143.5(11)
B6I B1I B5I B4I 64.3(14)
B2I B1I B5I B4I 0.1(15)
B10I B1I B5I B4I 101.3(13)
C1I B1I B5I B10I -134.9(13)
Cl1I B1I B5I B10I 115.3(13)
B6I B1I B5I B10I -37.0(11)
B2I B1I B5I B10I -101.2(12)
C1I B1I B5I Cl5I 110.5(13)
Cl1I B1I B5I Cl5I 0.7(17)
B6I B1I B5I Cl5I -151.6(11)
B2I B1I B5I Cl5I 144.2(11)
B10I B1I B5I Cl5I -114.6(14)
C1I B1I B6I Cl6I -149.7(11)
Cl1I B1I B6I Cl6I -0.9(18)
B2I B1I B6I Cl6I -109.5(13)
B10I B1I B6I Cl6I 112.7(13)
B5I B1I B6I Cl6I 148.8(11)
C1I B1I B6I B7I -2.3(14)
Cl1I B1I B6I B7I 146.5(11)
B2I B1I B6I B7I 37.9(11)
B10I B1I B6I B7I -100.0(12)
B5I B1I B6I B7I -63.8(14)
C1I B1I B6I B2I -40.2(10)
Cl1I B1I B6I B2I 108.6(14)
B10I B1I B6I B2I -137.9(12)
B5I B1I B6I B2I -101.7(13)
C1I B1I B6I B10I 97.6(12)
Cl1I B1I B6I B10I -113.5(14)
B2I B1I B6I B10I 137.9(12)
B5I B1I B6I B10I 36.2(11)
C1I B1I B6I B11I 60.4(13)
Cl1I B1I B6I B11I -150.8(11)
B2I B1I B6I B11I 100.6(12)
B10I B1I B6I B11I -37.3(11)
B5I B1I B6I B11I -1.1(15)
C1I B2I B6I Cl6I 149.8(11)
Cl2I B2I B6I Cl6I 4.3(19)
B1I B2I B6I Cl6I 111.1(13)
B7I B2I B6I Cl6I -111.4(13)
B3I B2I B6I Cl6I -148.9(11)
C1I B2I B6I B1I 38.7(10)
Cl2I B2I B6I B1I -106.8(14)
B7I B2I B6I B1I 137.5(12)
B3I B2I B6I B1I 100.0(12)
C1I B2I B6I B7I -98.8(12)
Cl2I B2I B6I B7I 115.7(14)
B1I B2I B6I B7I -137.5(12)
B3I B2I B6I B7I -37.5(11)
C1I B2I B6I B10I 1.2(15)
Cl2I B2I B6I B10I -144.4(12)
B1I B2I B6I B10I -37.6(11)
B7I B2I B6I B10I 99.9(12)
B3I B2I B6I B10I 62.4(14)
C1I B2I B6I B11I -60.2(13)
Cl2I B2I B6I B11I 154.2(11)
B1I B2I B6I B11I -98.9(12)
B7I B2I B6I B11I 38.6(11)
B3I B2I B6I B11I 1.1(14)
Cl6I B6I B7I Cl7I -1.2(19)
B1I B6I B7I Cl7I -148.5(11)
B2I B6I B7I Cl7I -110.8(14)
B10I B6I B7I Cl7I 148.2(11)
B11I B6I B7I Cl7I 112.8(14)
Cl6I B6I B7I B2I 109.6(13)
B1I B6I B7I B2I -37.7(10)
B10I B6I B7I B2I -101.0(12)
B11I B6I B7I B2I -136.4(12)
Cl6I B6I B7I B11I -114.0(13)
B1I B6I B7I B11I 98.7(12)
B2I B6I B7I B11I 136.4(12)
B10I B6I B7I B11I 35.4(11)
Cl6I B6I B7I B8I -149.7(11)
B1I B6I B7I B8I 63.0(14)
B2I B6I B7I B8I 100.7(13)
B10I B6I B7I B8I -0.3(15)
B11I B6I B7I B8I -35.7(11)
Cl6I B6I B7I B3I 147.4(11)
B1I B6I B7I B3I 0.1(15)
B2I B6I B7I B3I 37.8(11)
B10I B6I B7I B3I -63.1(14)
B11I B6I B7I B3I -98.6(13)
C1I B2I B7I Cl7I -149.1(11)
Cl2I B2I B7I Cl7I -1(2)
B1I B2I B7I Cl7I 150.9(11)
B6I B2I B7I Cl7I 113.3(14)
B3I B2I B7I Cl7I -108.7(14)
C1I B2I B7I B6I 97.6(11)
Cl2I B2I B7I B6I -114.1(15)
B1I B2I B7I B6I 37.6(11)
B3I B2I B7I B6I 138.0(12)
C1I B2I B7I B11I 58.3(14)
Cl2I B2I B7I B11I -153.3(12)
B1I B2I B7I B11I -1.6(15)
B6I B2I B7I B11I -39.2(11)
B3I B2I B7I B11I 98.8(13)
C1I B2I B7I B8I -3.0(15)
Cl2I B2I B7I B8I 145.3(13)
B1I B2I B7I B8I -63.0(14)
B6I B2I B7I B8I -100.6(12)
B3I B2I B7I B8I 37.4(11)
C1I B2I B7I B3I -40.4(11)
Cl2I B2I B7I B3I 107.9(15)
B1I B2I B7I B3I -100.4(12)
B6I B2I B7I B3I -138.0(12)
C1I B3I B7I Cl7I 152.1(11)
Cl3I B3I B7I Cl7I 5(2)
B8I B3I B7I Cl7I -109.8(14)
B4I B3I B7I Cl7I -147.1(12)
B2I B3I B7I Cl7I 112.4(13)
C1I B3I B7I B6I 2.1(14)
Cl3I B3I B7I B6I -145.3(12)
B8I B3I B7I B6I 100.2(13)
B4I B3I B7I B6I 62.9(15)
B2I B3I B7I B6I -37.6(11)
C1I B3I B7I B2I 39.7(10)
Cl3I B3I B7I B2I -107.7(15)
B8I B3I B7I B2I 137.8(12)
B4I B3I B7I B2I 100.6(13)
C1I B3I B7I B11I -61.9(14)
Cl3I B3I B7I B11I 150.7(13)
B8I B3I B7I B11I 36.3(12)
B4I B3I B7I B11I -1.0(16)
B2I B3I B7I B11I -101.6(12)
C1I B3I B7I B8I -98.1(12)
Cl3I B3I B7I B8I 114.5(16)
B4I B3I B7I B8I -37.3(12)
B2I B3I B7I B8I -137.8(12)
B9I B4I B8I B11I 37.2(12)
C1I B4I B8I B11I -62.3(14)
B5I B4I B8I B11I -1.0(16)
Cl4I B4I B8I B11I 151.2(12)
B3I B4I B8I B11I -102.4(13)
C1I B4I B8I B9I -99.5(13)
B5I B4I B8I B9I -38.2(11)
Cl4I B4I B8I B9I 114.1(15)
B3I B4I B8I B9I -139.6(13)
B9I B4I B8I Cl8I -110.6(14)
C1I B4I B8I Cl8I 149.9(12)
B5I B4I B8I Cl8I -148.8(12)
Cl4I B4I B8I Cl8I 3(2)
B3I B4I B8I Cl8I 109.8(14)
B9I B4I B8I B3I 139.6(13)
C1I B4I B8I B3I 40.1(11)
B5I B4I B8I B3I 101.4(13)
Cl4I B4I B8I B3I -106.4(15)
B9I B4I B8I B7I 101.3(13)
C1I B4I B8I B7I 1.8(16)
B5I B4I B8I B7I 63.1(15)
Cl4I B4I B8I B7I -144.6(12)
B3I B4I B8I B7I -38.3(12)
C1I B3I B8I B11I 59.6(15)
Cl3I B3I B8I B11I -152.2(13)
B7I B3I B8I B11I -38.1(12)
B4I B3I B8I B11I 99.4(14)
B2I B3I B8I B11I -0.7(17)
C1I B3I B8I B4I -39.8(11)
Cl3I B3I B8I B4I 108.4(16)
B7I B3I B8I B4I -137.5(13)
B2I B3I B8I B4I -100.1(13)
C1I B3I B8I B9I -4.3(15)
Cl3I B3I B8I B9I 143.9(13)
B7I B3I B8I B9I -102.0(13)
B4I B3I B8I B9I 35.5(12)
B2I B3I B8I B9I -64.5(15)
C1I B3I B8I Cl8I -151.4(12)
Cl3I B3I B8I Cl8I -3(2)
B7I B3I B8I Cl8I 110.9(15)
B4I B3I B8I Cl8I -111.6(15)
B2I B3I B8I Cl8I 148.3(12)
C1I B3I B8I B7I 97.7(12)
Cl3I B3I B8I B7I -114.1(15)
B4I B3I B8I B7I 137.5(13)
B2I B3I B8I B7I 37.4(11)
Cl7I B7I B8I B11I -113.0(14)
B6I B7I B8I B11I 36.8(11)
B2I B7I B8I B11I 100.2(13)
B3I B7I B8I B11I 138.0(13)
Cl7I B7I B8I B4I 147.6(12)
B6I B7I B8I B4I -62.6(15)
B2I B7I B8I B4I 0.8(16)
B11I B7I B8I B4I -99.4(14)
B3I B7I B8I B4I 38.6(12)
Cl7I B7I B8I B9I -150.4(12)
B6I B7I B8I B9I -0.6(16)
B2I B7I B8I B9I 62.8(15)
B11I B7I B8I B9I -37.4(12)
B3I B7I B8I B9I 100.6(14)
Cl7I B7I B8I Cl8I -0.7(19)
B6I B7I B8I Cl8I 149.1(11)
B2I B7I B8I Cl8I -147.5(11)
B11I B7I B8I Cl8I 112.3(14)
B3I B7I B8I Cl8I -109.7(14)
Cl7I B7I B8I B3I 109.0(14)
B6I B7I B8I B3I -101.2(13)
B2I B7I B8I B3I -37.8(11)
B11I B7I B8I B3I -138.0(13)
C1I B4I B9I B5I -39.1(11)
Cl4I B4I B9I B5I 108.5(16)
B8I B4I B9I B5I -137.4(12)
B3I B4I B9I B5I -100.8(14)
C1I B4I B9I B11I 61.3(16)
B5I B4I B9I B11I 100.4(13)
Cl4I B4I B9I B11I -151.1(14)
B8I B4I B9I B11I -37.0(12)
B3I B4I B9I B11I -0.5(18)
C1I B4I B9I B8I 98.3(13)
B5I B4I B9I B8I 137.4(12)
Cl4I B4I B9I B8I -114.1(17)
B3I B4I B9I B8I 36.5(12)
C1I B4I B9I Cl9I -149.9(12)
B5I B4I B9I Cl9I -110.8(15)
Cl4I B4I B9I Cl9I -2(2)
B8I B4I B9I Cl9I 111.9(15)
B3I B4I B9I Cl9I 148.4(13)
C1I B4I B9I B10I -1.5(16)
B5I B4I B9I B10I 37.5(11)
Cl4I B4I B9I B10I 146.1(13)
B8I B4I B9I B10I -99.8(13)
B3I B4I B9I B10I -63.3(16)
C1I B5I B9I B4I 39.9(11)
B10I B5I B9I B4I 138.0(12)
Cl5I B5I B9I B4I -108.7(15)
B1I B5I B9I B4I 100.1(13)
C1I B5I B9I B11I -61.4(15)
B4I B5I B9I B11I -101.3(13)
B10I B5I B9I B11I 36.7(11)
Cl5I B5I B9I B11I 150.0(13)
B1I B5I B9I B11I -1.2(16)
C1I B5I B9I B8I 1.3(16)
B4I B5I B9I B8I -38.6(12)
B10I B5I B9I B8I 99.4(13)
Cl5I B5I B9I B8I -147.3(13)
B1I B5I B9I B8I 61.4(16)
C1I B5I B9I Cl9I 151.3(12)
B4I B5I B9I Cl9I 111.4(14)
B10I B5I B9I Cl9I -110.6(14)
Cl5I B5I B9I Cl9I 3(2)
B1I B5I B9I Cl9I -148.5(12)
C1I B5I B9I B10I -98.1(12)
B4I B5I B9I B10I -138.0(12)
Cl5I B5I B9I B10I 113.3(15)
B1I B5I B9I B10I -37.9(11)
B11I B8I B9I B4I -138.3(13)
Cl8I B8I B9I B4I 109.9(15)
B3I B8I B9I B4I -36.6(12)
B7I B8I B9I B4I -100.6(14)
B11I B8I B9I B5I -99.7(13)
B4I B8I B9I B5I 38.6(12)
Cl8I B8I B9I B5I 148.5(12)
B3I B8I B9I B5I 2.0(16)
B7I B8I B9I B5I -62.0(16)
B4I B8I B9I B11I 138.3(13)
Cl8I B8I B9I B11I -111.8(15)
B3I B8I B9I B11I 101.6(13)
B7I B8I B9I B11I 37.6(12)
B11I B8I B9I Cl9I 110.6(14)
B4I B8I B9I Cl9I -111.1(15)
Cl8I B8I B9I Cl9I -1(2)
B3I B8I B9I Cl9I -147.8(12)
B7I B8I B9I Cl9I 148.2(12)
B11I B8I B9I B10I -36.5(11)
B4I B8I B9I B10I 101.8(13)
Cl8I B8I B9I B10I -148.2(12)
B3I B8I B9I B10I 65.2(15)
B7I B8I B9I B10I 1.2(16)
C1I B5I B10I B11I 63.4(14)
B9I B5I B10I B11I -36.7(11)
B4I B5I B10I B11I 0.6(15)
Cl5I B5I B10I B11I -151.4(12)
B1I B5I B10I B11I 101.3(12)
C1I B5I B10I B1I -37.9(11)
B9I B5I B10I B1I -138.0(12)
B4I B5I B10I B1I -100.8(13)
Cl5I B5I B10I B1I 107.3(15)
C1I B5I B10I B9I 100.1(13)
B4I B5I B10I B9I 37.3(11)
Cl5I B5I B10I B9I -114.7(15)
B1I B5I B10I B9I 138.0(12)
C1I B5I B10I ClAI -147.0(12)
B9I B5I B10I ClAI 112.9(14)
B4I B5I B10I ClAI 150.2(11)
Cl5I B5I B10I ClAI -2(2)
B1I B5I B10I ClAI -109.1(14)
C1I B5I B10I B6I -1.4(16)
B9I B5I B10I B6I -101.4(13)
B4I B5I B10I B6I -64.2(15)
Cl5I B5I B10I B6I 143.9(12)
B1I B5I B10I B6I 36.6(11)
C1I B1I B10I B11I -61.3(14)
Cl1I B1I B10I B11I 154.6(11)
B6I B1I B10I B11I 39.1(11)
B2I B1I B10I B11I 0.9(15)
B5I B1I B10I B11I -99.9(13)
C1I B1I B10I B5I 38.6(11)
Cl1I B1I B10I B5I -105.5(14)
B6I B1I B10I B5I 138.9(13)
B2I B1I B10I B5I 100.8(13)
C1I B1I B10I B9I 1.7(14)
Cl1I B1I B10I B9I -142.4(12)
B6I B1I B10I B9I 102.0(12)
B2I B1I B10I B9I 63.9(14)
B5I B1I B10I B9I -36.9(11)
C1I B1I B10I ClAI 151.1(11)
Cl1I B1I B10I ClAI 7.1(18)
B6I B1I B10I ClAI -108.5(13)
B2I B1I B10I ClAI -146.7(11)
B5I B1I B10I ClAI 112.5(13)
C1I B1I B10I B6I -100.4(12)
Cl1I B1I B10I B6I 115.6(14)
B2I B1I B10I B6I -38.1(11)
B5I B1I B10I B6I -138.9(13)
B4I B9I B10I B11I 100.6(14)
B5I B9I B10I B11I 138.5(12)
B8I B9I B10I B11I 36.4(11)
Cl9I B9I B10I B11I -111.0(14)
B4I B9I B10I B5I -37.9(12)
B11I B9I B10I B5I -138.5(12)
B8I B9I B10I B5I -102.1(13)
Cl9I B9I B10I B5I 110.5(15)
B4I B9I B10I B1I 0.0(16)
B5I B9I B10I B1I 37.9(11)
B11I B9I B10I B1I -100.6(12)
B8I B9I B10I B1I -64.2(14)
Cl9I B9I B10I B1I 148.4(12)
B4I B9I B10I ClAI -148.0(12)
B5I B9I B10I ClAI -110.1(14)
B11I B9I B10I ClAI 111.4(14)
B8I B9I B10I ClAI 147.8(12)
Cl9I B9I B10I ClAI 0(2)
B4I B9I B10I B6I 62.8(15)
B5I B9I B10I B6I 100.7(12)
B11I B9I B10I B6I -37.8(11)
B8I B9I B10I B6I -1.4(16)
Cl9I B9I B10I B6I -148.8(12)
Cl6I B6I B10I B11I 112.8(13)
B1I B6I B10I B11I -136.8(12)
B7I B6I B10I B11I -36.1(11)
B2I B6I B10I B11I -99.4(12)
Cl6I B6I B10I B5I -147.6(12)
B1I B6I B10I B5I -37.3(12)
B7I B6I B10I B5I 63.5(15)
B2I B6I B10I B5I 0.1(16)
B11I B6I B10I B5I 99.5(13)
Cl6I B6I B10I B1I -110.3(13)
B7I B6I B10I B1I 100.8(12)
B2I B6I B10I B1I 37.4(11)
B11I B6I B10I B1I 136.8(12)
Cl6I B6I B10I B9I 149.9(11)
B1I B6I B10I B9I -99.8(13)
B7I B6I B10I B9I 1.0(15)
B2I B6I B10I B9I -62.3(14)
B11I B6I B10I B9I 37.1(11)
Cl6I B6I B10I ClAI -0.9(18)
B1I B6I B10I ClAI 109.4(13)
B7I B6I B10I ClAI -149.8(11)
B2I B6I B10I ClAI 146.9(11)
B11I B6I B10I ClAI -113.7(13)
B4I B8I B11I B10I 1.4(16)
B9I B8I B11I B10I 37.7(11)
Cl8I B8I B11I B10I 148.8(12)
B3I B8I B11I B10I -63.0(15)
B7I B8I B11I B10I -100.8(13)
B4I B8I B11I B9I -36.3(11)
Cl8I B8I B11I B9I 111.1(15)
B3I B8I B11I B9I -100.7(14)
B7I B8I B11I B9I -138.6(13)
B4I B8I B11I ClBI -148.0(12)
B9I B8I B11I ClBI -111.7(14)
Cl8I B8I B11I ClBI -1(2)
B3I B8I B11I ClBI 147.6(12)
B7I B8I B11I ClBI 109.7(14)
B4I B8I B11I B7I 102.3(13)
B9I B8I B11I B7I 138.6(13)
Cl8I B8I B11I B7I -110.3(15)
B3I B8I B11I B7I 37.9(12)
B4I B8I B11I B6I 65.7(14)
B9I B8I B11I B6I 102.1(13)
Cl8I B8I B11I B6I -146.8(12)
B3I B8I B11I B6I 1.4(17)
B7I B8I B11I B6I -36.5(11)
B5I B10I B11I B8I -1.2(15)
B1I B10I B11I B8I 63.0(15)
B9I B10I B11I B8I -37.5(11)
ClAI B10I B11I B8I -150.6(11)
B6I B10I B11I B8I 101.1(13)
B5I B10I B11I B9I 36.3(11)
B1I B10I B11I B9I 100.5(12)
ClAI B10I B11I B9I -113.0(13)
B6I B10I B11I B9I 138.7(12)
B5I B10I B11I ClBI 149.9(11)
B1I B10I B11I ClBI -145.8(11)
B9I B10I B11I ClBI 113.6(13)
ClAI B10I B11I ClBI 0.6(18)
B6I B10I B11I ClBI -107.7(13)
B5I B10I B11I B7I -66.2(14)
B1I B10I B11I B7I -1.9(15)
B9I B10I B11I B7I -102.5(13)
ClAI B10I B11I B7I 144.5(11)
B6I B10I B11I B7I 36.2(11)
B5I B10I B11I B6I -102.4(12)
B1I B10I B11I B6I -38.1(11)
B9I B10I B11I B6I -138.7(12)
ClAI B10I B11I B6I 108.3(13)
B4I B9I B11I B8I 37.7(13)
B5I B9I B11I B8I 101.8(13)
Cl9I B9I B11I B8I -111.2(15)
B10I B9I B11I B8I 138.7(12)
B4I B9I B11I B10I -101.0(14)
B5I B9I B11I B10I -36.9(11)
B8I B9I B11I B10I -138.7(12)
Cl9I B9I B11I B10I 110.1(15)
B4I B9I B11I ClBI 151.2(12)
B5I B9I B11I ClBI -144.7(12)
B8I B9I B11I ClBI 113.6(15)
Cl9I B9I B11I ClBI 2(2)
B10I B9I B11I ClBI -107.7(14)
B4I B9I B11I B7I -0.2(17)
B5I B9I B11I B7I 63.9(16)
B8I B9I B11I B7I -37.9(12)
Cl9I B9I B11I B7I -149.0(12)
B10I B9I B11I B7I 100.8(13)
B4I B9I B11I B6I -63.6(16)
B5I B9I B11I B6I 0.6(16)
B8I B9I B11I B6I -101.2(13)
Cl9I B9I B11I B6I 147.6(12)
B10I B9I B11I B6I 37.5(11)
Cl7I B7I B11I B8I 107.6(14)
B6I B7I B11I B8I -139.1(13)
B2I B7I B11I B8I -100.3(13)
B3I B7I B11I B8I -36.9(12)
Cl7I B7I B11I B10I -149.9(12)
B6I B7I B11I B10I -36.6(11)
B2I B7I B11I B10I 2.2(16)
B8I B7I B11I B10I 102.5(13)
B3I B7I B11I B10I 65.7(14)
Cl7I B7I B11I B9I 145.2(12)
B6I B7I B11I B9I -101.5(13)
B2I B7I B11I B9I -62.7(15)
B8I B7I B11I B9I 37.6(12)
B3I B7I B11I B9I 0.8(16)
Cl7I B7I B11I ClBI -6.8(19)
B6I B7I B11I ClBI 106.4(13)
B2I B7I B11I ClBI 145.3(12)
B8I B7I B11I ClBI -114.4(14)
B3I B7I B11I ClBI -151.3(12)
Cl7I B7I B11I B6I -113.2(14)
B2I B7I B11I B6I 38.9(11)
B8I B7I B11I B6I 139.1(13)
B3I B7I B11I B6I 102.3(12)
Cl6I B6I B11I B8I 147.0(12)
B1I B6I B11I B8I -64.1(14)
B7I B6I B11I B8I 37.2(12)
B2I B6I B11I B8I -1.5(15)
B10I B6I B11I B8I -102.2(13)
Cl6I B6I B11I B10I -110.8(13)
B1I B6I B11I B10I 38.1(11)
B7I B6I B11I B10I 139.4(12)
B2I B6I B11I B10I 100.6(12)
Cl6I B6I B11I B9I -148.5(12)
B1I B6I B11I B9I 0.3(15)
B7I B6I B11I B9I 101.6(13)
B2I B6I B11I B9I 62.9(14)
B10I B6I B11I B9I -37.7(11)
Cl6I B6I B11I ClBI -1.5(18)
B1I B6I B11I ClBI 147.4(11)
B7I B6I B11I ClBI -111.3(13)
B2I B6I B11I ClBI -150.0(10)
B10I B6I B11I ClBI 109.3(13)
Cl6I B6I B11I B7I 109.8(13)
B1I B6I B11I B7I -101.3(12)
B2I B6I B11I B7I -38.7(11)
B10I B6I B11I B7I -139.4(12)
B3J C1J B1J Cl1J -147.1(12)
B2J C1J B1J Cl1J -111.1(14)
B4J C1J B1J Cl1J 143.4(12)
B5J C1J B1J Cl1J 106.9(14)
B3J C1J B1J B2J -36.0(11)
B4J C1J B1J B2J -105.5(13)
B5J C1J B1J B2J -142.0(11)
B3J C1J B1J B6J 5.1(15)
B2J C1J B1J B6J 41.2(10)
B4J C1J B1J B6J -64.4(15)
B5J C1J B1J B6J -100.9(12)
B3J C1J B1J B10J 66.6(14)
B2J C1J B1J B10J 102.6(12)
B4J C1J B1J B10J -2.9(15)
B5J C1J B1J B10J -39.4(11)
B3J C1J B1J B5J 106.0(12)
B2J C1J B1J B5J 142.0(11)
B4J C1J B1J B5J 36.5(11)
B3J C1J B2J Cl2J -107.5(13)
B1J C1J B2J Cl2J 109.6(13)
B4J C1J B2J Cl2J -144.7(11)
B5J C1J B2J Cl2J 146.8(11)
B3J C1J B2J B1J 142.9(11)
B4J C1J B2J B1J 105.6(13)
B5J C1J B2J B1J 37.1(12)
B3J C1J B2J B7J 38.2(10)
B1J C1J B2J B7J -104.7(12)
B4J C1J B2J B7J 1.0(15)
B5J C1J B2J B7J -67.6(14)
B3J C1J B2J B6J 101.8(11)
B1J C1J B2J B6J -41.1(10)
B4J C1J B2J B6J 64.6(14)
B5J C1J B2J B6J -4.0(15)
B1J C1J B2J B3J -142.9(11)
B4J C1J B2J B3J -37.2(11)
B5J C1J B2J B3J -105.8(12)
Cl1J B1J B2J C1J 110.3(14)
B6J B1J B2J C1J -132.9(11)
B10J B1J B2J C1J -95.5(12)
B5J B1J B2J C1J -33.8(10)
C1J B1J B2J Cl2J -109.1(13)
Cl1J B1J B2J Cl2J 1.3(19)
B6J B1J B2J Cl2J 118.0(13)
B10J B1J B2J Cl2J 155.4(11)
B5J B1J B2J Cl2J -142.9(11)
C1J B1J B2J B7J 95.2(12)
Cl1J B1J B2J B7J -154.5(11)
B6J B1J B2J B7J -37.7(11)
B10J B1J B2J B7J -0.3(15)
B5J B1J B2J B7J 61.4(14)
C1J B1J B2J B6J 132.9(11)
Cl1J B1J B2J B6J -116.8(14)
B10J B1J B2J B6J 37.4(11)
B5J B1J B2J B6J 99.1(12)
C1J B1J B2J B3J 32.4(10)
Cl1J B1J B2J B3J 142.7(12)
B6J B1J B2J B3J -100.5(12)
B10J B1J B2J B3J -63.1(14)
B5J B1J B2J B3J -1.4(15)
B1J C1J B3J B7J -3.5(15)
B2J C1J B3J B7J -39.1(10)
B4J C1J B3J B7J 102.5(12)
B5J C1J B3J B7J 66.9(14)
B1J C1J B3J B4J -106.0(13)
B2J C1J B3J B4J -141.6(11)
B5J C1J B3J B4J -35.6(11)
B1J C1J B3J B2J 35.6(11)
B4J C1J B3J B2J 141.6(11)
B5J C1J B3J B2J 105.9(13)
B1J C1J B3J Cl3J 145.4(11)
B2J C1J B3J Cl3J 109.8(12)
B4J C1J B3J Cl3J -108.6(12)
B5J C1J B3J Cl3J -144.2(11)
B1J C1J B3J B8J -66.7(14)
B2J C1J B3J B8J -102.3(11)
B4J C1J B3J B8J 39.3(10)
B5J C1J B3J B8J 3.7(15)
Cl2J B2J B3J C1J 109.2(13)
B1J B2J B3J C1J -32.8(10)
B7J B2J B3J C1J -135.8(12)
B6J B2J B3J C1J -96.4(12)
C1J B2J B3J B7J 135.8(12)
Cl2J B2J B3J B7J -115.0(13)
B1J B2J B3J B7J 102.9(12)
B6J B2J B3J B7J 39.4(11)
C1J B2J B3J B4J 34.5(10)
Cl2J B2J B3J B4J 143.7(11)
B1J B2J B3J B4J 1.7(15)
B7J B2J B3J B4J -101.2(12)
B6J B2J B3J B4J -61.9(14)
C1J B2J B3J Cl3J -109.5(12)
Cl2J B2J B3J Cl3J -0.3(17)
B1J B2J B3J Cl3J -142.3(11)
B7J B2J B3J Cl3J 114.8(13)
B6J B2J B3J Cl3J 154.1(11)
C1J B2J B3J B8J 97.8(12)
Cl2J B2J B3J B8J -153.0(11)
B1J B2J B3J B8J 64.9(14)
B7J B2J B3J B8J -38.0(11)
B6J B2J B3J B8J 1.4(15)
B3J C1J B4J B9J -103.5(12)
B1J C1J B4J B9J 2.2(16)
B2J C1J B4J B9J -66.2(15)
B5J C1J B4J B9J 39.4(11)
B3J C1J B4J B8J -39.7(11)
B1J C1J B4J B8J 66.0(15)
B2J C1J B4J B8J -2.4(16)
B5J C1J B4J B8J 103.2(12)
B1J C1J B4J B3J 105.7(13)
B2J C1J B4J B3J 37.3(11)
B5J C1J B4J B3J 142.9(12)
B3J C1J B4J B5J -142.9(12)
B1J C1J B4J B5J -37.2(12)
B2J C1J B4J B5J -105.6(13)
B3J C1J B4J Cl4J 108.0(14)
B1J C1J B4J Cl4J -146.3(12)
B2J C1J B4J Cl4J 145.3(11)
B5J C1J B4J Cl4J -109.1(14)
B7J B3J B4J C1J -98.4(12)
B2J B3J B4J C1J -34.4(10)
Cl3J B3J B4J C1J 110.0(12)
B8J B3J B4J C1J -135.0(12)
C1J B3J B4J B9J 96.5(13)
B7J B3J B4J B9J -1.8(16)
B2J B3J B4J B9J 62.1(14)
Cl3J B3J B4J B9J -153.5(11)
B8J B3J B4J B9J -38.4(11)
C1J B3J B4J B8J 135.0(12)
B7J B3J B4J B8J 36.6(11)
B2J B3J B4J B8J 100.5(12)
Cl3J B3J B4J B8J -115.0(12)
C1J B3J B4J B5J 33.2(10)
B7J B3J B4J B5J -65.2(14)
B2J B3J B4J B5J -1.3(15)
Cl3J B3J B4J B5J 143.2(11)
B8J B3J B4J B5J -101.8(12)
C1J B3J B4J Cl4J -110.3(13)
B7J B3J B4J Cl4J 151.3(11)
B2J B3J B4J Cl4J -144.7(11)
Cl3J B3J B4J Cl4J -0.3(17)
B8J B3J B4J Cl4J 114.7(13)
B3J C1J B5J Cl5J 145.4(12)
B1J C1J B5J Cl5J -108.5(14)
B2J C1J B5J Cl5J -144.9(12)
B4J C1J B5J Cl5J 109.5(14)
B3J C1J B5J B9J -3.2(16)
B1J C1J B5J B9J 102.9(12)
B2J C1J B5J B9J 66.5(15)
B4J C1J B5J B9J -39.1(11)
B3J C1J B5J B10J -65.7(14)
B1J C1J B5J B10J 40.4(11)
B2J C1J B5J B10J 4.0(15)
B4J C1J B5J B10J -101.7(12)
B3J C1J B5J B4J 35.9(11)
B1J C1J B5J B4J 142.0(12)
B2J C1J B5J B4J 105.6(12)
B3J C1J B5J B1J -106.1(13)
B2J C1J B5J B1J -36.4(11)
B4J C1J B5J B1J -142.0(12)
C1J B4J B5J Cl5J -110.8(13)
B9J B4J B5J Cl5J 114.2(14)
B8J B4J B5J Cl5J 152.3(11)
B3J B4J B5J Cl5J -143.3(11)
Cl4J B4J B5J Cl5J 0.0(18)
B9J B4J B5J C1J -134.9(12)
B8J B4J B5J C1J -96.8(12)
B3J B4J B5J C1J -32.5(10)
Cl4J B4J B5J C1J 110.9(13)
C1J B4J B5J B9J 134.9(12)
B8J B4J B5J B9J 38.1(11)
B3J B4J B5J B9J 102.5(12)
Cl4J B4J B5J B9J -114.2(13)
C1J B4J B5J B10J 96.0(12)
B9J B4J B5J B10J -38.9(11)
B8J B4J B5J B10J -0.8(15)
B3J B4J B5J B10J 63.5(14)
Cl4J B4J B5J B10J -153.1(11)
C1J B4J B5J B1J 32.8(10)
B9J B4J B5J B1J -102.1(12)
B8J B4J B5J B1J -64.0(14)
B3J B4J B5J B1J 0.4(15)
Cl4J B4J B5J B1J 143.7(11)
C1J B1J B5J Cl5J 110.5(13)
Cl1J B1J B5J Cl5J -1.0(18)
B2J B1J B5J Cl5J 144.5(12)
B6J B1J B5J Cl5J -151.9(11)
B10J B1J B5J Cl5J -115.9(14)
Cl1J B1J B5J C1J -111.5(13)
B2J B1J B5J C1J 34.0(11)
B6J B1J B5J C1J 97.6(12)
B10J B1J B5J C1J 133.5(12)
C1J B1J B5J B9J -96.1(13)
Cl1J B1J B5J B9J 152.4(12)
B2J B1J B5J B9J -62.1(15)
B6J B1J B5J B9J 1.5(16)
B10J B1J B5J B9J 37.5(11)
C1J B1J B5J B10J -133.5(12)
Cl1J B1J B5J B10J 115.0(13)
B2J B1J B5J B10J -99.6(13)
B6J B1J B5J B10J -36.0(11)
C1J B1J B5J B4J -33.3(10)
Cl1J B1J B5J B4J -144.8(11)
B2J B1J B5J B4J 0.7(15)
B6J B1J B5J B4J 64.3(14)
B10J B1J B5J B4J 100.2(12)
C1J B1J B6J B10J 97.0(12)
Cl1J B1J B6J B10J -112.5(15)
B2J B1J B6J B10J 137.7(12)
B5J B1J B6J B10J 35.5(11)
C1J B1J B6J Cl6J -151.1(11)
Cl1J B1J B6J Cl6J -1(2)
B2J B1J B6J Cl6J -110.4(13)
B10J B1J B6J Cl6J 111.8(13)
B5J B1J B6J Cl6J 147.3(11)
C1J B1J B6J B11J 59.0(14)
Cl1J B1J B6J B11J -150.6(12)
B2J B1J B6J B11J 99.7(12)
B10J B1J B6J B11J -38.1(11)
B5J B1J B6J B11J -2.6(15)
C1J B1J B6J B2J -40.7(10)
Cl1J B1J B6J B2J 109.7(15)
B10J B1J B6J B2J -137.7(12)
B5J B1J B6J B2J -102.2(12)
C1J B1J B6J B7J -4.6(14)
Cl1J B1J B6J B7J 145.9(12)
B2J B1J B6J B7J 36.1(10)
B10J B1J B6J B7J -101.6(12)
B5J B1J B6J B7J -66.1(14)
C1J B2J B6J B10J 2.3(14)
Cl2J B2J B6J B10J -145.7(12)
B1J B2J B6J B10J -38.1(11)
B7J B2J B6J B10J 100.9(12)
B3J B2J B6J B10J 62.5(14)
C1J B2J B6J Cl6J 149.4(11)
Cl2J B2J B6J Cl6J 1(2)
B1J B2J B6J Cl6J 109.0(13)
B7J B2J B6J Cl6J -112.0(13)
B3J B2J B6J Cl6J -150.4(11)
C1J B2J B6J B11J -61.2(13)
Cl2J B2J B6J B11J 150.8(12)
B1J B2J B6J B11J -101.6(12)
B7J B2J B6J B11J 37.4(11)
B3J B2J B6J B11J -0.9(15)
C1J B2J B6J B1J 40.4(10)
Cl2J B2J B6J B1J -107.6(14)
B7J B2J B6J B1J 139.0(12)
B3J B2J B6J B1J 100.7(12)
C1J B2J B6J B7J -98.6(11)
Cl2J B2J B6J B7J 113.4(15)
B1J B2J B6J B7J -139.0(12)
B3J B2J B6J B7J -38.4(10)
C1J B3J B7J Cl7J 149.3(11)
B4J B3J B7J Cl7J -147.9(11)
B2J B3J B7J Cl7J 110.6(13)
Cl3J B3J B7J Cl7J 2.0(18)
B8J B3J B7J Cl7J -111.6(13)
C1J B3J B7J B2J 38.7(10)
B4J B3J B7J B2J 101.5(12)
Cl3J B3J B7J B2J -108.6(13)
B8J B3J B7J B2J 137.8(12)
C1J B3J B7J B8J -99.0(12)
B4J B3J B7J B8J -36.2(11)
B2J B3J B7J B8J -137.8(12)
Cl3J B3J B7J B8J 113.6(13)
C1J B3J B7J B11J -61.5(13)
B4J B3J B7J B11J 1.3(15)
B2J B3J B7J B11J -100.2(12)
Cl3J B3J B7J B11J 151.2(11)
B8J B3J B7J B11J 37.5(10)
C1J B3J B7J B6J 0.3(14)
B4J B3J B7J B6J 63.1(13)
B2J B3J B7J B6J -38.4(10)
Cl3J B3J B7J B6J -147.0(11)
B8J B3J B7J B6J 99.4(12)
C1J B2J B7J B3J -37.5(10)
Cl2J B2J B7J B3J 106.2(13)
B1J B2J B7J B3J -99.2(12)
B6J B2J B7J B3J -136.5(11)
C1J B2J B7J Cl7J -150.3(11)
Cl2J B2J B7J Cl7J -6.6(18)
B1J B2J B7J Cl7J 147.9(11)
B6J B2J B7J Cl7J 110.7(13)
B3J B2J B7J Cl7J -112.8(13)
C1J B2J B7J B8J 0.9(14)
Cl2J B2J B7J B8J 144.6(11)
B1J B2J B7J B8J -60.8(14)
B6J B2J B7J B8J -98.1(12)
B3J B2J B7J B8J 38.4(11)
C1J B2J B7J B11J 62.2(13)
Cl2J B2J B7J B11J -154.1(11)
B1J B2J B7J B11J 0.5(15)
B6J B2J B7J B11J -36.7(10)
B3J B2J B7J B11J 99.7(12)
C1J B2J B7J B6J 98.9(12)
Cl2J B2J B7J B6J -117.3(14)
B1J B2J B7J B6J 37.2(11)
B3J B2J B7J B6J 136.5(11)
B10J B6J B7J B3J -61.5(14)
Cl6J B6J B7J B3J 148.2(11)
B11J B6J B7J B3J -99.1(12)
B1J B6J B7J B3J 2.7(14)
B2J B6J B7J B3J 38.9(10)
B10J B6J B7J Cl7J 149.0(11)
Cl6J B6J B7J Cl7J -1.3(18)
B11J B6J B7J Cl7J 111.4(13)
B1J B6J B7J Cl7J -146.8(11)
B2J B6J B7J Cl7J -110.6(13)
B10J B6J B7J B2J -100.5(13)
Cl6J B6J B7J B2J 109.3(13)
B11J B6J B7J B2J -138.0(12)
B1J B6J B7J B2J -36.2(11)
B10J B6J B7J B8J 2.4(15)
Cl6J B6J B7J B8J -147.9(11)
B11J B6J B7J B8J -35.2(10)
B1J B6J B7J B8J 66.6(14)
B2J B6J B7J B8J 102.8(12)
B10J B6J B7J B11J 37.6(11)
Cl6J B6J B7J B11J -112.7(13)
B1J B6J B7J B11J 101.8(12)
B2J B6J B7J B11J 138.0(12)
C1J B4J B8J B11J -61.7(14)
B9J B4J B8J B11J 38.1(11)
B3J B4J B8J B11J -100.0(12)
B5J B4J B8J B11J 0.7(15)
Cl4J B4J B8J B11J 151.7(11)
C1J B4J B8J Cl8J 148.2(11)
B9J B4J B8J Cl8J -112.1(13)
B3J B4J B8J Cl8J 109.9(13)
B5J B4J B8J Cl8J -149.4(11)
Cl4J B4J B8J Cl8J 1.6(19)
C1J B4J B8J B7J 2.8(15)
B9J B4J B8J B7J 102.6(12)
B3J B4J B8J B7J -35.5(11)
B5J B4J B8J B7J 65.2(14)
Cl4J B4J B8J B7J -143.8(11)
C1J B4J B8J B3J 38.3(10)
B9J B4J B8J B3J 138.1(12)
B5J B4J B8J B3J 100.7(12)
Cl4J B4J B8J B3J -108.3(14)
C1J B4J B8J B9J -99.8(12)
B3J B4J B8J B9J -138.1(12)
B5J B4J B8J B9J -37.4(11)
Cl4J B4J B8J B9J 113.6(14)
B3J B7J B8J B11J 136.5(12)
Cl7J B7J B8J B11J -110.8(13)
B2J B7J B8J B11J 98.2(12)
B6J B7J B8J B11J 35.6(11)
B3J B7J B8J B4J 35.9(11)
Cl7J B7J B8J B4J 148.6(11)
B2J B7J B8J B4J -2.3(15)
B11J B7J B8J B4J -100.6(12)
B6J B7J B8J B4J -65.0(14)
B3J B7J B8J Cl8J -110.2(13)
Cl7J B7J B8J Cl8J 2.5(18)
B2J B7J B8J Cl8J -148.4(11)
B11J B7J B8J Cl8J 113.3(13)
B6J B7J B8J Cl8J 148.9(11)
Cl7J B7J B8J B3J 112.7(13)
B2J B7J B8J B3J -38.3(11)
B11J B7J B8J B3J -136.5(12)
B6J B7J B8J B3J -100.9(12)
B3J B7J B8J B9J 98.3(12)
Cl7J B7J B8J B9J -149.0(11)
B2J B7J B8J B9J 60.0(14)
B11J B7J B8J B9J -38.2(11)
B6J B7J B8J B9J -2.6(15)
C1J B3J B8J B11J 61.1(13)
B7J B3J B8J B11J -39.1(11)
B4J B3J B8J B11J 100.4(12)
B2J B3J B8J B11J -1.2(15)
Cl3J B3J B8J B11J -152.7(11)
C1J B3J B8J B4J -39.3(10)
B7J B3J B8J B4J -139.5(12)
B2J B3J B8J B4J -101.7(12)
Cl3J B3J B8J B4J 106.9(13)
C1J B3J B8J Cl8J -150.9(10)
B7J B3J B8J Cl8J 108.9(13)
B4J B3J B8J Cl8J -111.5(13)
B2J B3J B8J Cl8J 146.8(11)
Cl3J B3J B8J Cl8J -4.6(18)
C1J B3J B8J B7J 100.2(12)
B4J B3J B8J B7J 139.5(12)
B2J B3J B8J B7J 37.9(11)
Cl3J B3J B8J B7J -113.6(13)
C1J B3J B8J B9J -2.6(14)
B7J B3J B8J B9J -102.8(12)
B4J B3J B8J B9J 36.7(11)
B2J B3J B8J B9J -65.0(14)
Cl3J B3J B8J B9J 143.6(11)
C1J B4J B9J Cl9J -149.6(11)
B8J B4J B9J Cl9J 111.5(14)
B3J B4J B9J Cl9J 149.7(11)
B5J B4J B9J Cl9J -110.3(14)
Cl4J B4J B9J Cl9J -2(2)
C1J B4J B9J B5J -39.3(11)
B8J B4J B9J B5J -138.2(12)
B3J B4J B9J B5J -100.0(13)
Cl4J B4J B9J B5J 108.1(14)
C1J B4J B9J B10J -0.5(15)
B8J B4J B9J B10J -99.4(12)
B3J B4J B9J B10J -61.2(15)
B5J B4J B9J B10J 38.8(11)
Cl4J B4J B9J B10J 147.0(12)
C1J B4J B9J B11J 62.3(14)
B8J B4J B9J B11J -36.6(10)
B3J B4J B9J B11J 1.6(15)
B5J B4J B9J B11J 101.6(12)
Cl4J B4J B9J B11J -150.2(12)
C1J B4J B9J B8J 98.9(12)
B3J B4J B9J B8J 38.2(11)
B5J B4J B9J B8J 138.2(12)
Cl4J B4J B9J B8J -113.6(14)
Cl5J B5J B9J Cl9J 2(2)
C1J B5J B9J Cl9J 149.9(11)
B10J B5J B9J Cl9J -112.6(14)
B4J B5J B9J Cl9J 111.1(14)
B1J B5J B9J Cl9J -149.9(12)
Cl5J B5J B9J B4J -108.9(15)
C1J B5J B9J B4J 38.7(10)
B10J B5J B9J B4J 136.3(12)
B1J B5J B9J B4J 98.9(13)
Cl5J B5J B9J B10J 114.8(15)
C1J B5J B9J B10J -97.6(12)
B4J B5J B9J B10J -136.3(12)
B1J B5J B9J B10J -37.4(11)
Cl5J B5J B9J B11J 152.3(12)
C1J B5J B9J B11J -60.1(14)
B10J B5J B9J B11J 37.5(11)
B4J B5J B9J B11J -98.8(12)
B1J B5J B9J B11J 0.1(16)
Cl5J B5J B9J B8J -146.3(12)
C1J B5J B9J B8J 1.3(15)
B10J B5J B9J B8J 98.8(12)
B4J B5J B9J B8J -37.4(11)
B1J B5J B9J B8J 61.5(15)
B11J B8J B9J Cl9J 112.3(13)
B4J B8J B9J Cl9J -110.2(14)
Cl8J B8J B9J Cl9J 0.1(19)
B7J B8J B9J Cl9J 150.8(11)
B3J B8J B9J Cl9J -147.3(11)
B11J B8J B9J B4J -137.5(12)
Cl8J B8J B9J B4J 110.4(13)
B7J B8J B9J B4J -99.0(12)
B3J B8J B9J B4J -37.1(10)
B11J B8J B9J B5J -99.6(13)
B4J B8J B9J B5J 37.9(11)
Cl8J B8J B9J B5J 148.2(12)
B7J B8J B9J B5J -61.1(15)
B3J B8J B9J B5J 0.8(15)
B11J B8J B9J B10J -36.5(11)
B4J B8J B9J B10J 100.9(12)
Cl8J B8J B9J B10J -148.7(11)
B7J B8J B9J B10J 1.9(15)
B3J B8J B9J B10J 63.9(13)
B4J B8J B9J B11J 137.5(12)
Cl8J B8J B9J B11J -112.2(13)
B7J B8J B9J B11J 38.5(11)
B3J B8J B9J B11J 100.4(11)
Cl5J B5J B10J B6J 145.1(12)
C1J B5J B10J B6J -2.3(15)
B9J B5J B10J B6J -101.7(13)
B4J B5J B10J B6J -63.2(15)
B1J B5J B10J B6J 36.8(11)
Cl5J B5J B10J B9J -113.1(15)
C1J B5J B10J B9J 99.5(12)
B4J B5J B10J B9J 38.5(11)
B1J B5J B10J B9J 138.5(12)
Cl5J B5J B10J ClAJ -2(2)
C1J B5J B10J ClAJ -149.8(11)
B9J B5J B10J ClAJ 110.8(14)
B4J B5J B10J ClAJ 149.3(11)
B1J B5J B10J ClAJ -110.7(14)
Cl5J B5J B10J B11J -151.0(12)
C1J B5J B10J B11J 61.6(14)
B9J B5J B10J B11J -37.9(11)
B4J B5J B10J B11J 0.6(15)
B1J B5J B10J B11J 100.6(12)
Cl5J B5J B10J B1J 108.4(15)
C1J B5J B10J B1J -39.0(10)
B9J B5J B10J B1J -138.5(12)
B4J B5J B10J B1J -100.0(12)
Cl6J B6J B10J B5J -146.8(12)
B11J B6J B10J B5J 100.1(13)
B1J B6J B10J B5J -37.5(12)
B2J B6J B10J B5J 0.0(16)
B7J B6J B10J B5J 62.6(15)
Cl6J B6J B10J B9J 149.4(11)
B11J B6J B10J B9J 36.4(11)
B1J B6J B10J B9J -101.3(13)
B2J B6J B10J B9J -63.8(14)
B7J B6J B10J B9J -1.2(16)
Cl6J B6J B10J ClAJ 0.8(19)
B11J B6J B10J ClAJ -112.2(13)
B1J B6J B10J ClAJ 110.2(13)
B2J B6J B10J ClAJ 147.7(11)
B7J B6J B10J ClAJ -149.8(11)
Cl6J B6J B10J B11J 113.0(13)
B1J B6J B10J B11J -137.6(12)
B2J B6J B10J B11J -100.1(12)
B7J B6J B10J B11J -37.6(11)
Cl6J B6J B10J B1J -109.3(13)
B11J B6J B10J B1J 137.6(12)
B2J B6J B10J B1J 37.5(11)
B7J B6J B10J B1J 100.1(12)
Cl9J B9J B10J B5J 109.3(14)
B4J B9J B10J B5J -39.3(11)
B11J B9J B10J B5J -137.9(12)
B8J B9J B10J B5J -102.2(12)
Cl9J B9J B10J B6J -149.0(12)
B4J B9J B10J B6J 62.5(15)
B5J B9J B10J B6J 101.8(13)
B11J B9J B10J B6J -36.2(11)
B8J B9J B10J B6J -0.4(15)
Cl9J B9J B10J ClAJ -0.7(19)
B4J B9J B10J ClAJ -149.3(11)
B5J B9J B10J ClAJ -110.0(14)
B11J B9J B10J ClAJ 112.1(13)
B8J B9J B10J ClAJ 147.8(11)
Cl9J B9J B10J B11J -112.8(14)
B4J B9J B10J B11J 98.6(12)
B5J B9J B10J B11J 137.9(12)
B8J B9J B10J B11J 35.7(11)
Cl9J B9J B10J B1J 147.3(12)
B4J B9J B10J B1J -1.2(16)
B5J B9J B10J B1J 38.0(11)
B11J B9J B10J B1J -99.9(13)
B8J B9J B10J B1J -64.2(14)
C1J B1J B10J B5J 39.7(11)
Cl1J B1J B10J B5J -105.2(15)
B2J B1J B10J B5J 101.4(13)
B6J B1J B10J B5J 139.2(12)
C1J B1J B10J B6J -99.5(12)
Cl1J B1J B10J B6J 115.6(15)
B2J B1J B10J B6J -37.8(11)
B5J B1J B10J B6J -139.2(12)
C1J B1J B10J B9J 2.4(15)
Cl1J B1J B10J B9J -142.5(13)
B2J B1J B10J B9J 64.1(15)
B6J B1J B10J B9J 101.9(13)
B5J B1J B10J B9J -37.3(11)
C1J B1J B10J ClAJ 150.7(11)
Cl1J B1J B10J ClAJ 6(2)
B2J B1J B10J ClAJ -147.6(11)
B6J B1J B10J ClAJ -109.8(14)
B5J B1J B10J ClAJ 111.0(14)
C1J B1J B10J B11J -61.7(14)
Cl1J B1J B10J B11J 153.3(12)
B2J B1J B10J B11J 0.0(15)
B6J B1J B10J B11J 37.8(11)
B5J B1J B10J B11J -101.4(13)
B4J B8J B11J ClBJ -149.0(11)
Cl8J B8J B11J ClBJ 0.9(18)
B7J B8J B11J ClBJ 110.3(13)
B3J B8J B11J ClBJ 148.2(11)
B9J B8J B11J ClBJ -111.7(13)
B4J B8J B11J B6J 63.4(14)
Cl8J B8J B11J B6J -146.7(11)
B7J B8J B11J B6J -37.3(11)
B3J B8J B11J B6J 0.7(15)
B9J B8J B11J B6J 100.7(12)
B4J B8J B11J B10J -0.3(15)
Cl8J B8J B11J B10J 149.6(11)
B7J B8J B11J B10J -101.0(12)
B3J B8J B11J B10J -63.1(14)
B9J B8J B11J B10J 37.0(11)
B4J B8J B11J B9J -37.3(10)
Cl8J B8J B11J B9J 112.6(13)
B7J B8J B11J B9J -138.0(11)
B3J B8J B11J B9J -100.0(12)
B4J B8J B11J B7J 100.7(12)
Cl8J B8J B11J B7J -109.4(13)
B3J B8J B11J B7J 37.9(10)
B9J B8J B11J B7J 138.0(11)
B10J B6J B11J B8J -101.0(13)
Cl6J B6J B11J B8J 148.7(11)
B1J B6J B11J B8J -62.6(15)
B2J B6J B11J B8J 0.2(15)
B7J B6J B11J B8J 37.2(11)
B10J B6J B11J ClBJ 112.3(14)
Cl6J B6J B11J ClBJ 1.9(19)
B1J B6J B11J ClBJ 150.6(11)
B2J B6J B11J ClBJ -146.6(11)
B7J B6J B11J ClBJ -109.6(13)
Cl6J B6J B11J B10J -110.4(14)
B1J B6J B11J B10J 38.3(11)
B2J B6J B11J B10J 101.1(13)
B7J B6J B11J B10J 138.1(12)
B10J B6J B11J B9J -35.7(11)
Cl6J B6J B11J B9J -146.0(12)
B1J B6J B11J B9J 2.7(15)
B2J B6J B11J B9J 65.5(14)
B7J B6J B11J B9J 102.4(12)
B10J B6J B11J B7J -138.1(12)
Cl6J B6J B11J B7J 111.5(14)
B1J B6J B11J B7J -99.8(12)
B2J B6J B11J B7J -37.0(11)
B5J B10J B11J B8J -0.2(15)
B6J B10J B11J B8J 102.4(12)
B9J B10J B11J B8J -37.7(11)
ClAJ B10J B11J B8J -148.3(11)
B1J B10J B11J B8J 64.7(14)
B5J B10J B11J ClBJ 147.2(11)
B6J B10J B11J ClBJ -110.2(13)
B9J B10J B11J ClBJ 109.7(13)
ClAJ B10J B11J ClBJ -0.9(19)
B1J B10J B11J ClBJ -147.8(11)
B5J B10J B11J B6J -102.6(13)
B9J B10J B11J B6J -140.1(12)
ClAJ B10J B11J B6J 109.3(14)
B1J B10J B11J B6J -37.6(11)
B5J B10J B11J B9J 37.5(11)
B6J B10J B11J B9J 140.1(12)
ClAJ B10J B11J B9J -110.6(14)
B1J B10J B11J B9J 102.4(13)
B5J B10J B11J B7J -64.6(14)
B6J B10J B11J B7J 37.9(11)
B9J B10J B11J B7J -102.1(12)
ClAJ B10J B11J B7J 147.3(11)
B1J B10J B11J B7J 0.3(15)
Cl9J B9J B11J B8J -109.7(14)
B4J B9J B11J B8J 37.4(11)
B5J B9J B11J B8J 101.3(13)
B10J B9J B11J B8J 138.7(12)
Cl9J B9J B11J ClBJ -1(2)
B4J B9J B11J ClBJ 146.4(11)
B5J B9J B11J ClBJ -149.7(11)
B10J B9J B11J ClBJ -112.3(13)
B8J B9J B11J ClBJ 109.0(13)
Cl9J B9J B11J B6J 147.3(12)
B4J B9J B11J B6J -65.6(14)
B5J B9J B11J B6J -1.7(16)
B10J B9J B11J B6J 35.7(11)
B8J B9J B11J B6J -103.0(12)
Cl9J B9J B11J B10J 111.5(15)
B4J B9J B11J B10J -101.3(12)
B5J B9J B11J B10J -37.5(11)
B8J B9J B11J B10J -138.7(12)
Cl9J B9J B11J B7J -147.9(12)
B4J B9J B11J B7J -0.8(15)
B5J B9J B11J B7J 63.1(15)
B10J B9J B11J B7J 100.5(12)
B8J B9J B11J B7J -38.2(11)
B3J B7J B11J B8J -38.8(10)
Cl7J B7J B11J B8J 110.5(13)
B2J B7J B11J B8J -102.4(12)
B6J B7J B11J B8J -139.3(12)
B3J B7J B11J ClBJ -147.9(11)
Cl7J B7J B11J ClBJ 1.5(17)
B2J B7J B11J ClBJ 148.6(11)
B8J B7J B11J ClBJ -109.0(13)
B6J B7J B11J ClBJ 111.6(13)
B3J B7J B11J B6J 100.5(12)
Cl7J B7J B11J B6J -110.2(13)
B2J B7J B11J B6J 37.0(10)
B8J B7J B11J B6J 139.3(12)
B3J B7J B11J B10J 63.0(14)
Cl7J B7J B11J B10J -147.6(11)
B2J B7J B11J B10J -0.5(15)
B8J B7J B11J B10J 101.9(12)
B6J B7J B11J B10J -37.4(11)
B3J B7J B11J B9J -0.3(15)
Cl7J B7J B11J B9J 149.1(11)
B2J B7J B11J B9J -63.8(14)
B8J B7J B11J B9J 38.5(11)
B6J B7J B11J B9J -100.8(13)
